data_7049635
loop_
_publ_author_name
'Gao, Wan-Qing'
'Meng, Yin-Shan'
'Liu, Chun-Hua'
'Pan, Yao'
'Liu, Tao'
'Zhu, Yuan-Yuan'

_publ_section_title
;
 Spin crossover and structural phase transition in homochiral and
 heterochiral Fe[(pybox)<sub>2</sub>]<sup>2+</sup> complexes.
;
_journal_issue 19
_journal_name_full 'Dalton transactions (Cambridge, England : 2003)'
_journal_page_first 6323
_journal_page_last 6327
_journal_paper_doi 10.1039/c8dt04893b
_journal_volume 48
_journal_year 2019
_chemical_absolute_configuration ad
_chemical_compound_source none
_chemical_formula_moiety '4(C46 H38 Fe N6 O4), 8(C24 H20 B)'
_chemical_formula_sum 'C376 H312 B8 Fe4 N24 O16'
_chemical_formula_weight 5732.38
_chemical_name_common S-2-MeCN-153K
_space_group_crystal_system monoclinic
_space_group_IT_number 4
_space_group_name_Hall 'P 2yb'
_space_group_name_H-M_alt 'P 1 21 1'
_symmetry_space_group_name_Hall 'P 2yb'
_symmetry_space_group_name_H-M 'P 1 21 1'
_atom_sites_solution_hydrogens geom
_atom_sites_solution_primary dual
_atom_sites_solution_secondary difmap
_audit_creation_date 2019-03-06
_audit_creation_method
;
Olex2 1.2
(compiled 2018.05.29 svn.r3508 for OlexSys, GUI svn.r5506)
;
_audit_update_record
;
2019-03-14 deposited with the CCDC.    2019-04-10 downloaded from the CCDC.
;
_cell_angle_alpha 90.00
_cell_angle_beta 97.46(3)
_cell_angle_gamma 90.00
_cell_formula_units_Z 2
_cell_length_a 23.154(5)
_cell_length_b 26.161(5)
_cell_length_c 26.794(5)
_cell_measurement_reflns_used 53173
_cell_measurement_temperature 153.0(2)
_cell_measurement_theta_max 27.4855
_cell_measurement_theta_min 1.3429
_cell_volume 16093(6)
_computing_cell_refinement 'CrystalClear (Rigaku Inc., 2008)'
_computing_data_collection 'CrystalClear (Rigaku Inc., 2008)'
_computing_data_reduction 'CrystalClear (Rigaku Inc., 2008)'
_computing_molecular_graphics 'Olex2 (Dolomanov et al., 2009)'
_computing_publication_material 'Olex2 (Dolomanov et al., 2009)'
_computing_structure_refinement 'XH (Sheldrick, 2008)'
_computing_structure_solution 'ShelXT (Sheldrick, 2015)'
_diffrn_ambient_temperature 153.15
_diffrn_measured_fraction_theta_full 0.987
_diffrn_measured_fraction_theta_max 0.987
_diffrn_measurement_device_type 'MM007HF + CCD (Saturn724+)'
_diffrn_measurement_method '\w scans at fixed \c = 45\%'
_diffrn_radiation_monochromator Confocal
_diffrn_radiation_type MoK\a
_diffrn_radiation_wavelength 0.71073
_diffrn_reflns_av_R_equivalents 0.0744
_diffrn_reflns_av_unetI/netI 0.1227
_diffrn_reflns_limit_h_max 27
_diffrn_reflns_limit_h_min -27
_diffrn_reflns_limit_k_max 30
_diffrn_reflns_limit_k_min -31
_diffrn_reflns_limit_l_max 31
_diffrn_reflns_limit_l_min -31
_diffrn_reflns_number 100918
_diffrn_reflns_theta_full 25.00
_diffrn_reflns_theta_max 25.00
_diffrn_reflns_theta_min 0.77
_diffrn_source 'Rotating Anode'
_exptl_absorpt_coefficient_mu 0.243
_exptl_absorpt_correction_T_max 1.0000
_exptl_absorpt_correction_T_min 0.7757
_exptl_absorpt_correction_type multi-scan
_exptl_absorpt_process_details 'CrystalClear (Rigaku Inc., 2008)'
_exptl_crystal_colour 'dark red'
_exptl_crystal_density_diffrn 1.183
_exptl_crystal_density_method 'not measured'
_exptl_crystal_description block
_exptl_crystal_F_000 6016
_exptl_crystal_preparation 'Magnetic properties'
_exptl_crystal_recrystallization_method 'Re-crystallisation from solvent: MeCN and ether'
_exptl_crystal_size_max 0.32
_exptl_crystal_size_mid 0.31
_exptl_crystal_size_min 0.25
_platon_squeeze_details
;
The disordered solvent molecules cannot be modeled and were treated 
by SQUEEZE,PLATON.
There are total 176e per unit cell were accumulated which corresponds 
to 28e per Fe(II) uint. The 22e might come from a 
acetonitrile molecule and were not included in the formula.
;
_refine_diff_density_max 0.400
_refine_diff_density_min -0.503
_refine_diff_density_rms 0.080
_refine_ls_abs_structure_details 'Flack H D (1983), Acta Cryst. A39, 876-881'
_refine_ls_abs_structure_Flack 0.046(15)
_refine_ls_extinction_method none
_refine_ls_goodness_of_fit_ref 1.065
_refine_ls_hydrogen_treatment constr
_refine_ls_matrix_type full
_refine_ls_number_parameters 3853
_refine_ls_number_reflns 52000
_refine_ls_number_restraints 19
_refine_ls_restrained_S_all 1.065
_refine_ls_R_factor_all 0.1297
_refine_ls_R_factor_gt 0.1052
_refine_ls_shift/su_max 0.002
_refine_ls_shift/su_mean 0.000
_refine_ls_structure_factor_coef Fsqd
_refine_ls_weighting_details 'calc w=1/[\s^2^(Fo^2^)+(0.0737P)^2^+29.4053P] where P=(Fo^2^+2Fc^2^)/3'
_refine_ls_weighting_scheme calc
_refine_ls_wR_factor_gt 0.2261
_refine_ls_wR_factor_ref 0.2467
_reflns_number_gt 39265
_reflns_number_total 52000
_reflns_threshold_expression >2sigma(I)
_cod_data_source_file c8dt04893b2.cif
_cod_data_source_block 1879557
_cod_depositor_comments 'Adding full bibliography for 7049629--7049635.cif.'
_cod_database_code 7049635
_olex2_refinement_description
;
1. Fixed Uiso
 At 1.2 times of:
  All C(H) groups, All C(H,H) groups
2. Uiso/Uaniso restraints and constraints
Uanis(B5) \\sim Ueq, Uanis(C133) \\sim Ueq, Uanis(C353) \\sim Ueq: with sigma
of 0.01 and sigma for terminal atoms of 0.02
3.a Ternary CH refined with riding coordinates:
 C7(H7), C17(H17), C30(H30), C40(H40), C53(H53), C63(H63), C76(H76), C86(H86),
 C99(H99), C109(H109), C122(H122), C132(H132), C145(H145), C155(H155),
 C168(H168), C178(H178)
3.b Secondary CH2 refined with riding coordinates:
 C8(H8A,H8B), C16(H16A,H16B), C31(H31A,H31B), C39(H39A,H39B), C54(H54A,H54B),
 C62(H62A,H62B), C77(H77A,H77B), C85(H85A,H85B), C100(H10A,H10B), C108(H10C,
 H10D), C123(H12A,H12B), C131(H13A,H13B), C146(H14A,H14B), C154(H15A,H15B),
 C169(H16C,H16D), C177(H17A,H17B)
3.c Aromatic/amide H refined with riding coordinates:
 C2(H2), C3(H3), C4(H4), C5(H5), C6(H6), C11(H11), C12(H12), C13(H13),
 C19(H19), C20(H20), C21(H21), C22(H22), C23(H23), C25(H25), C26(H26), C27(H27),
  C28(H28), C29(H29), C34(H34), C35(H35), C36(H36), C42(H42), C43(H43),
 C44(H44), C45(H45), C46(H46), C48(H48), C49(H49), C50(H50), C51(H51), C52(H52),
  C57(H57), C58(H58), C59(H59), C65(H65), C66(H66), C67(H67), C68(H68),
 C69(H69), C71(H71), C72(H72), C73(H73), C74(H74), C75(H75), C80(H80), C81(H81),
  C82(H82), C88(H88), C89(H89), C90(H90), C91(H91), C92(H92), C94(H94),
 C95(H95), C96(H96), C97(H97), C98(H98), C103(H103), C104(H104), C105(H105),
 C111(H111), C112(H112), C113(H113), C114(H114), C115(H115), C117(H117),
 C118(H118), C119(H119), C120(H120), C121(H121), C126(H126), C127(H127),
 C128(H128), C134(H134), C135(H135), C136(H136), C137(H137), C138(H138),
 C140(H140), C141(H141), C142(H142), C143(H143), C144(H144), C149(H149),
 C150(H150), C151(H151), C157(H157), C158(H158), C159(H159), C160(H160),
 C161(H161), C163(H163), C164(H164), C165(H165), C166(H166), C167(H167),
 C172(H172), C173(H173), C174(H174), C180(H180), C181(H181), C182(H182),
 C183(H183), C184(H184), C186(H186), C187(H187), C188(H188), C189(H189),
 C190(H190), C192(H192), C193(H193), C194(H194), C195(H195), C196(H196),
 C198(H198), C199(H199), C200(H200), C201(H201), C202(H202), C204(H204),
 C205(H205), C206(H206), C207(H207), C208(H208), C210(H210), C211(H211),
 C212(H212), C213(H213), C214(H214), C216(H216), C217(H217), C218(H218),
 C219(H219), C220(H220), C222(H222), C223(H223), C224(H224), C225(H225),
 C226(H226), C228(H228), C229(H229), C230(H230), C231(H231), C232(H232),
 C234(H234), C235(H235), C236(H236), C237(H237), C238(H238), C240(H240),
 C241(H241), C242(H242), C243(H243), C244(H244), C246(H246), C247(H247),
 C248(H248), C249(H249), C250(H250), C252(H252), C253(H253), C254(H254),
 C255(H255), C256(H256), C258(H258), C259(H259), C260(H260), C261(H261),
 C262(H262), C264(H264), C265(H265), C266(H266), C267(H267), C268(H268),
 C270(H270), C271(H271), C272(H272), C273(H273), C274(H274), C276(H276),
 C277(H277), C278(H278), C279(H279), C280(H280), C282(H282), C283(H283),
 C284(H284), C285(H285), C286(H286), C288(H288), C289(H289), C290(H290),
 C291(H291), C292(H292), C294(H294), C295(H295), C296(H296), C297(H297),
 C298(H298), C300(H300), C301(H301), C302(H302), C303(H303), C304(H304),
 C306(H306), C307(H307), C308(H308), C309(H309), C310(H310), C312(H312),
 C313(H313), C314(H314), C315(H315), C316(H316), C318(H318), C319(H319),
 C320(H320), C321(H321), C322(H322), C324(H324), C325(H325), C326(H326),
 C327(H327), C328(H328), C330(H330), C331(H331), C332(H332), C333(H333),
 C334(H334), C336(H336), C337(H337), C338(H338), C339(H339), C340(H340),
 C342(H342), C343(H343), C344(H344), C345(H345), C346(H346), C348(H348),
 C349(H349), C350(H350), C351(H351), C352(H352), C354(H354), C355(H355),
 C356(H356), C357(H357), C358(H358), C360(H360), C361(H361), C362(H362),
 C363(H363), C364(H364), C366(H366), C367(H367), C368(H368), C369(H369),
 C370(H370), C372(H372), C373(H373), C374(H374), C375(H375), C376(H376)
;
_olex2_submission_special_instructions 'No special instructions were received'

loop_
_space_group_symop_id
_space_group_symop_operation_xyz
1 'x, y, z'
2 '-x, y+1/2, -z'

loop_
_atom_site_label
_atom_site_type_symbol
_atom_site_fract_x
_atom_site_fract_y
_atom_site_fract_z
_atom_site_U_iso_or_equiv
_atom_site_adp_type
_atom_site_occupancy
_atom_site_calc_flag
_atom_site_refinement_flags_posn
_atom_site_refinement_flags_adp
Fe1 Fe 0.23245(4) 0.43267(4) 0.35817(4) 0.0304(3) Uani 1 d . .
O1 O 0.1256(2) 0.31643(19) 0.28123(18) 0.0354(12) Uani 1 d . .
O2 O 0.2293(3) 0.4300(2) 0.51641(18) 0.0487(15) Uani 1 d . .
O3 O 0.4072(2) 0.4311(3) 0.3222(3) 0.0622(18) Uani 1 d . .
O4 O 0.1397(2) 0.5638(2) 0.29696(19) 0.0399(13) Uani 1 d . .
N1 N 0.1873(2) 0.3830(2) 0.2990(2) 0.0295(13) Uani 1 d . .
N2 N 0.1809(3) 0.3796(2) 0.3950(2) 0.0347(15) Uani 1 d . .
N3 N 0.2538(3) 0.4447(3) 0.4398(2) 0.0382(16) Uani 1 d . .
N4 N 0.3255(3) 0.4121(2) 0.3564(2) 0.0391(16) Uani 1 d . .
N5 N 0.2688(3) 0.4906(3) 0.3160(2) 0.0353(15) Uani 1 d . .
N6 N 0.1627(2) 0.4890(2) 0.3367(2) 0.0319(14) Uani 1 d . .
C1 C 0.2449(3) 0.3727(3) 0.2286(3) 0.0305(17) Uani 1 d . .
C2 C 0.2775(3) 0.3285(3) 0.2382(3) 0.043(2) Uani 1 d . .
H2 H 0.2610 0.2996 0.2527 0.052 Uiso 1 calc R .
C3 C 0.3350(4) 0.3264(4) 0.2265(4) 0.061(3) Uani 1 d . .
H3 H 0.3569 0.2958 0.2321 0.074 Uiso 1 calc R .
C4 C 0.3602(4) 0.3699(4) 0.2063(4) 0.061(3) Uani 1 d . .
H4 H 0.3994 0.3689 0.1992 0.073 Uiso 1 calc R .
C5 C 0.3275(4) 0.4131(3) 0.1973(3) 0.048(2) Uani 1 d . .
H5 H 0.3440 0.4421 0.1832 0.058 Uiso 1 calc R .
C6 C 0.2700(4) 0.4156(4) 0.2085(3) 0.049(2) Uani 1 d . .
H6 H 0.2482 0.4462 0.2025 0.059 Uiso 1 calc R .
C7 C 0.1846(3) 0.3766(3) 0.2435(2) 0.0292(16) Uani 1 d . .
H7 H 0.1641 0.4066 0.2262 0.035 Uiso 1 calc R .
C8 C 0.1461(3) 0.3276(3) 0.2325(3) 0.0390(19) Uani 1 d . .
H8A H 0.1129 0.3343 0.2061 0.047 Uiso 1 calc R .
H8B H 0.1693 0.2988 0.2216 0.047 Uiso 1 calc R .
C9 C 0.1536(3) 0.3491(3) 0.3139(3) 0.0316(17) Uani 1 d . .
C10 C 0.1483(3) 0.3443(3) 0.3683(3) 0.0359(18) Uani 1 d . .
C11 C 0.1141(3) 0.3097(3) 0.3895(3) 0.048(2) Uani 1 d . .
H11 H 0.0894 0.2864 0.3696 0.058 Uiso 1 calc R .
C12 C 0.1173(4) 0.3103(3) 0.4424(3) 0.047(2) Uani 1 d . .
H12 H 0.0965 0.2856 0.4589 0.057 Uiso 1 calc R .
C13 C 0.1502(3) 0.3463(4) 0.4704(3) 0.049(2) Uani 1 d . .
H13 H 0.1519 0.3473 0.5060 0.059 Uiso 1 calc R .
C14 C 0.1812(3) 0.3818(3) 0.4447(3) 0.0339(18) Uani 1 d . .
C15 C 0.2220(4) 0.4202(3) 0.4674(3) 0.043(2) Uani 1 d . .
C16 C 0.2685(4) 0.4742(4) 0.5227(3) 0.057(3) Uani 1 d . .
H16A H 0.2975 0.4705 0.5531 0.069 Uiso 1 calc R .
H16B H 0.2465 0.5063 0.5252 0.069 Uiso 1 calc R .
C17 C 0.2987(3) 0.4735(3) 0.4739(3) 0.040(2) Uani 1 d . .
H17 H 0.3341 0.4513 0.4805 0.048 Uiso 1 calc R .
C18 C 0.3169(3) 0.5226(3) 0.4531(3) 0.0381(19) Uani 1 d . .
C19 C 0.2817(4) 0.5618(4) 0.4385(5) 0.084(4) Uani 1 d . .
H19 H 0.2418 0.5584 0.4427 0.101 Uiso 1 calc R .
C20 C 0.2987(5) 0.6077(5) 0.4175(5) 0.093(4) Uani 1 d . .
H20 H 0.2719 0.6343 0.4073 0.111 Uiso 1 calc R .
C21 C 0.3557(6) 0.6111(5) 0.4128(5) 0.096(4) Uani 1 d . .
H21 H 0.3695 0.6409 0.3980 0.115 Uiso 1 calc R .
C22 C 0.3927(6) 0.5750(6) 0.4278(7) 0.144(8) Uani 1 d . .
H22 H 0.4330 0.5796 0.4257 0.172 Uiso 1 calc R .
C23 C 0.3736(5) 0.5311(6) 0.4463(6) 0.113(6) Uani 1 d . .
H23 H 0.4011 0.5046 0.4551 0.135 Uiso 1 calc R .
C24 C 0.3494(4) 0.3236(3) 0.3893(3) 0.047(2) Uani 1 d . .
C25 C 0.2948(4) 0.3065(3) 0.3680(3) 0.050(2) Uani 1 d . .
H25 H 0.2714 0.3280 0.3450 0.059 Uiso 1 calc R .
C26 C 0.2736(4) 0.2587(4) 0.3795(3) 0.054(2) Uani 1 d . .
H26 H 0.2368 0.2474 0.3634 0.064 Uiso 1 calc R .
C27 C 0.3056(5) 0.2279(5) 0.4140(4) 0.080(3) Uani 1 d . .
H27 H 0.2900 0.1964 0.4236 0.096 Uiso 1 calc R .
C28 C 0.3617(5) 0.2433(5) 0.4352(4) 0.086(4) Uani 1 d . .
H28 H 0.3857 0.2212 0.4572 0.103 Uiso 1 calc R .
C29 C 0.3811(4) 0.2908(4) 0.4234(4) 0.066(3) Uani 1 d . .
H29 H 0.4181 0.3018 0.4392 0.079 Uiso 1 calc R .
C30 C 0.3719(4) 0.3751(3) 0.3802(3) 0.052(2) Uani 1 d . .
H30 H 0.3890 0.3897 0.4134 0.062 Uiso 1 calc R .
C31 C 0.4183(4) 0.3790(4) 0.3440(4) 0.069(3) Uani 1 d . .
H31A H 0.4581 0.3762 0.3622 0.082 Uiso 1 calc R .
H31B H 0.4125 0.3524 0.3175 0.082 Uiso 1 calc R .
C32 C 0.3520(3) 0.4415(3) 0.3286(3) 0.040(2) Uani 1 d . .
C33 C 0.3249(3) 0.4873(3) 0.3051(3) 0.0367(18) Uani 1 d . .
C34 C 0.3495(4) 0.5235(4) 0.2774(3) 0.052(2) Uani 1 d . .
H34 H 0.3881 0.5191 0.2697 0.062 Uiso 1 calc R .
C35 C 0.3171(3) 0.5672(4) 0.2603(3) 0.050(2) Uani 1 d . .
H35 H 0.3341 0.5936 0.2426 0.061 Uiso 1 calc R .
C36 C 0.2591(4) 0.5707(3) 0.2701(3) 0.043(2) Uani 1 d . .
H36 H 0.2350 0.5986 0.2578 0.051 Uiso 1 calc R .
C37 C 0.2380(3) 0.5320(3) 0.2986(3) 0.0389(19) Uani 1 d . .
C38 C 0.1786(3) 0.5266(3) 0.3125(3) 0.0343(18) Uani 1 d . .
C39 C 0.0856(3) 0.5485(3) 0.3166(3) 0.0377(19) Uani 1 d . .
H39A H 0.0527 0.5464 0.2891 0.045 Uiso 1 calc R .
H39B H 0.0756 0.5731 0.3421 0.045 Uiso 1 calc R .
C40 C 0.0991(3) 0.4967(3) 0.3398(3) 0.0384(19) Uani 1 d . .
H40 H 0.0765 0.4703 0.3185 0.046 Uiso 1 calc R .
C41 C 0.0879(3) 0.4895(3) 0.3946(3) 0.0353(18) Uani 1 d . .
C42 C 0.1072(3) 0.5268(3) 0.4307(3) 0.044(2) Uani 1 d . .
H42 H 0.1257 0.5568 0.4208 0.053 Uiso 1 calc R .
C43 C 0.0995(4) 0.5200(4) 0.4804(3) 0.052(2) Uani 1 d . .
H43 H 0.1128 0.5453 0.5046 0.062 Uiso 1 calc R .
C44 C 0.0726(4) 0.4763(4) 0.4952(3) 0.057(3) Uani 1 d . .
H44 H 0.0675 0.4715 0.5295 0.068 Uiso 1 calc R .
C45 C 0.0530(4) 0.4396(4) 0.4596(3) 0.055(3) Uani 1 d . .
H45 H 0.0343 0.4097 0.4700 0.066 Uiso 1 calc R .
C46 C 0.0602(3) 0.4455(3) 0.4083(3) 0.0372(19) Uani 1 d . .
H46 H 0.0466 0.4204 0.3840 0.045 Uiso 1 calc R .
Fe2 Fe 0.75518(4) 0.42760(5) 0.63299(4) 0.0293(2) Uani 1 d . .
O5 O 0.7740(3) 0.4313(3) 0.4786(2) 0.0595(17) Uani 1 d . .
O6 O 0.8589(2) 0.3123(2) 0.71430(19) 0.0383(13) Uani 1 d . .
O7 O 0.8467(2) 0.5529(2) 0.71062(19) 0.0414(14) Uani 1 d . .
O8 O 0.5768(2) 0.4260(3) 0.6591(2) 0.0570(17) Uani 1 d . .
N7 N 0.7361(3) 0.4394(3) 0.5511(2) 0.0462(19) Uani 1 d . .
N8 N 0.8097(2) 0.3754(2) 0.5989(2) 0.0298(14) Uani 1 d . .
N9 N 0.7990(2) 0.3791(2) 0.6926(2) 0.0315(14) Uani 1 d . .
N10 N 0.8248(3) 0.4840(3) 0.6611(2) 0.0368(16) Uani 1 d . .
N11 N 0.7174(3) 0.4829(2) 0.6779(2) 0.0333(14) Uani 1 d . .
N12 N 0.6618(3) 0.4028(3) 0.6325(2) 0.0390(16) Uani 1 d . .
C47 C 0.6778(4) 0.5174(4) 0.5393(3) 0.052(2) Uani 1 d . .
C48 C 0.7181(4) 0.5499(4) 0.5683(4) 0.068(3) Uani 1 d . .
H48 H 0.7587 0.5436 0.5697 0.081 Uiso 1 calc R .
C49 C 0.6992(5) 0.5903(4) 0.5945(5) 0.081(4) Uani 1 d . .
H49 H 0.7270 0.6106 0.6147 0.097 Uiso 1 calc R .
C50 C 0.6399(6) 0.6025(6) 0.5922(6) 0.110(5) Uani 1 d . .
H50 H 0.6277 0.6330 0.6069 0.132 Uiso 1 calc R .
C51 C 0.5985(6) 0.5677(5) 0.5672(7) 0.128(6) Uani 1 d . .
H51 H 0.5584 0.5702 0.5712 0.154 Uiso 1 calc R .
C52 C 0.6182(4) 0.5298(5) 0.5368(5) 0.089(4) Uani 1 d . .
H52 H 0.5907 0.5119 0.5138 0.107 Uiso 1 calc R .
C53 C 0.6982(4) 0.4699(3) 0.5158(3) 0.046(2) Uani 1 d . .
H53 H 0.6633 0.4489 0.5032 0.055 Uiso 1 calc R .
C54 C 0.7349(5) 0.4767(5) 0.4728(3) 0.076(3) Uani 1 d . .
H54A H 0.7102 0.4765 0.4397 0.092 Uiso 1 calc R .
H54B H 0.7575 0.5089 0.4765 0.092 Uiso 1 calc R .
C55 C 0.7724(3) 0.4174(3) 0.5249(3) 0.040(2) Uani 1 d . .
C56 C 0.8117(3) 0.3769(3) 0.5478(3) 0.0359(18) Uani 1 d . .
C57 C 0.8443(4) 0.3435(4) 0.5246(3) 0.051(2) Uani 1 d . .
H57 H 0.8451 0.3460 0.4893 0.061 Uiso 1 calc R .
C58 C 0.8761(4) 0.3060(4) 0.5515(3) 0.053(2) Uani 1 d . .
H58 H 0.8975 0.2816 0.5352 0.063 Uiso 1 calc R .
C59 C 0.8759(3) 0.3048(4) 0.6042(3) 0.047(2) Uani 1 d . .
H59 H 0.8986 0.2805 0.6245 0.057 Uiso 1 calc R .
C60 C 0.8409(3) 0.3409(3) 0.6261(3) 0.0350(18) Uani 1 d . .
C61 C 0.8326(3) 0.3447(3) 0.6788(3) 0.0307(17) Uani 1 d . .
C62 C 0.8317(3) 0.3250(3) 0.7593(3) 0.0382(19) Uani 1 d . .
H62A H 0.8612 0.3255 0.7896 0.046 Uiso 1 calc R .
H62B H 0.8013 0.2996 0.7645 0.046 Uiso 1 calc R .
C63 C 0.8054(3) 0.3769(3) 0.7496(3) 0.0366(19) Uani 1 d . .
H63 H 0.8345 0.4032 0.7634 0.044 Uiso 1 calc R .
C64 C 0.7484(3) 0.3881(3) 0.7687(3) 0.0324(17) Uani 1 d . .
C65 C 0.6992(3) 0.3570(3) 0.7543(3) 0.0392(19) Uani 1 d . .
H65 H 0.7023 0.3278 0.7337 0.047 Uiso 1 calc R .
C66 C 0.6462(3) 0.3691(4) 0.7705(3) 0.048(2) Uani 1 d . .
H66 H 0.6132 0.3482 0.7601 0.057 Uiso 1 calc R .
C67 C 0.6402(4) 0.4091(4) 0.8003(4) 0.058(3) Uani 1 d . .
H67 H 0.6036 0.4167 0.8110 0.070 Uiso 1 calc R .
C68 C 0.6896(4) 0.4401(3) 0.8156(3) 0.054(2) Uani 1 d . .
H68 H 0.6863 0.4684 0.8372 0.065 Uiso 1 calc R .
C69 C 0.7420(3) 0.4295(4) 0.7995(3) 0.044(2) Uani 1 d . .
H69 H 0.7745 0.4510 0.8097 0.053 Uiso 1 calc R .
C70 C 0.9044(3) 0.4890(3) 0.6078(3) 0.0327(17) Uani 1 d . .
C71 C 0.9312(3) 0.4461(3) 0.5914(3) 0.043(2) Uani 1 d . .
H71 H 0.9431 0.4195 0.6146 0.052 Uiso 1 calc R .
C72 C 0.9409(3) 0.4411(3) 0.5418(3) 0.046(2) Uani 1 d . .
H72 H 0.9575 0.4107 0.5306 0.056 Uiso 1 calc R .
C73 C 0.9259(4) 0.4813(4) 0.5085(3) 0.058(3) Uani 1 d . .
H73 H 0.9333 0.4791 0.4746 0.069 Uiso 1 calc R .
C74 C 0.9006(4) 0.5237(4) 0.5251(3) 0.049(2) Uani 1 d . .
H74 H 0.8903 0.5508 0.5021 0.059 Uiso 1 calc R .
C75 C 0.8894(3) 0.5285(3) 0.5732(3) 0.044(2) Uani 1 d . .
H75 H 0.8714 0.5587 0.5835 0.052 Uiso 1 calc R .
C76 C 0.8897(3) 0.4904(3) 0.6617(3) 0.0260(15) Uani 1 d . .
H76 H 0.9105 0.4621 0.6816 0.031 Uiso 1 calc R .
C77 C 0.9022(3) 0.5412(3) 0.6898(3) 0.0376(18) Uani 1 d . .
H77A H 0.9350 0.5376 0.7172 0.045 Uiso 1 calc R .
H77B H 0.9116 0.5685 0.6666 0.045 Uiso 1 calc R .
C78 C 0.8083(3) 0.5186(3) 0.6889(3) 0.0332(17) Uani 1 d . .
C79 C 0.7473(3) 0.5210(3) 0.6996(3) 0.0342(18) Uani 1 d . .
C80 C 0.7249(4) 0.5569(4) 0.7289(4) 0.057(2) Uani 1 d . .
H80 H 0.7488 0.5832 0.7449 0.068 Uiso 1 calc R .
C81 C 0.6662(4) 0.5537(4) 0.7346(4) 0.058(3) Uani 1 d . .
H81 H 0.6489 0.5784 0.7540 0.069 Uiso 1 calc R .
C82 C 0.6328(4) 0.5134(4) 0.7113(4) 0.060(3) Uani 1 d . .
H82 H 0.5927 0.5102 0.7148 0.072 Uiso 1 calc R .
C83 C 0.6597(3) 0.4782(3) 0.6830(3) 0.042(2) Uani 1 d . .
C84 C 0.6332(3) 0.4341(3) 0.6573(3) 0.0399(19) Uani 1 d . .
C85 C 0.5629(3) 0.3825(4) 0.6280(4) 0.059(3) Uani 1 d . .
H85A H 0.5360 0.3921 0.5977 0.071 Uiso 1 calc R .
H85B H 0.5438 0.3560 0.6466 0.071 Uiso 1 calc R .
C86 C 0.6204(4) 0.3620(4) 0.6129(3) 0.058(3) Uani 1 d . .
H86 H 0.6173 0.3620 0.5753 0.070 Uiso 1 calc R .
C87 C 0.6413(4) 0.3098(4) 0.6319(3) 0.048(2) Uani 1 d . .
C88 C 0.6128(4) 0.2793(4) 0.6616(4) 0.064(3) Uani 1 d . .
H88 H 0.5753 0.2893 0.6688 0.077 Uiso 1 calc R .
C89 C 0.6376(6) 0.2326(5) 0.6823(4) 0.083(4) Uani 1 d . .
H89 H 0.6165 0.2114 0.7023 0.099 Uiso 1 calc R .
C90 C 0.6915(6) 0.2192(4) 0.6727(4) 0.076(3) Uani 1 d . .
H90 H 0.7095 0.1892 0.6874 0.091 Uiso 1 calc R .
C91 C 0.7211(5) 0.2501(4) 0.6404(4) 0.069(3) Uani 1 d . .
H91 H 0.7583 0.2399 0.6325 0.083 Uiso 1 calc R .
C92 C 0.6963(4) 0.2944(3) 0.6206(3) 0.050(2) Uani 1 d . .
H92 H 0.7164 0.3148 0.5992 0.060 Uiso 1 calc R .
Fe3 Fe 0.23164(4) 0.66291(4) 0.87305(4) 0.0291(2) Uani 1 d . .
O9 O 0.1244(2) 0.5565(2) 0.78699(19) 0.0399(13) Uani 1 d . .
O10 O 0.2148(2) 0.6619(2) 1.02888(18) 0.0472(15) Uani 1 d . .
O11 O 0.4141(2) 0.6383(2) 0.8675(2) 0.0514(16) Uani 1 d . .
O12 O 0.1725(2) 0.8039(2) 0.8063(2) 0.0509(15) Uani 1 d . .
N13 N 0.1832(2) 0.6226(2) 0.8110(2) 0.0260(13) Uani 1 d . .
N14 N 0.1748(2) 0.6117(2) 0.9050(2) 0.0264(13) Uani 1 d . .
N15 N 0.2468(3) 0.6760(2) 0.9533(2) 0.0353(15) Uani 1 d . .
N16 N 0.3197(3) 0.6251(2) 0.8794(2) 0.0324(14) Uani 1 d . .
N17 N 0.2854(2) 0.7149(2) 0.8404(2) 0.0307(14) Uani 1 d . .
N18 N 0.1768(3) 0.7294(3) 0.8472(2) 0.0337(15) Uani 1 d . .
C93 C 0.2347(3) 0.6365(3) 0.7364(3) 0.0351(18) Uani 1 d . .
C94 C 0.2832(3) 0.6029(3) 0.7472(3) 0.0376(19) Uani 1 d . .
H94 H 0.2793 0.5715 0.7643 0.045 Uiso 1 calc R .
C95 C 0.3361(3) 0.6169(3) 0.7324(3) 0.044(2) Uani 1 d . .
H95 H 0.3690 0.5953 0.7401 0.053 Uiso 1 calc R .
C96 C 0.3414(4) 0.6615(4) 0.7068(3) 0.050(2) Uani 1 d . .
H96 H 0.3779 0.6696 0.6962 0.061 Uiso 1 calc R .
C97 C 0.2968(4) 0.6943(4) 0.6960(3) 0.052(2) Uani 1 d . .
H97 H 0.3017 0.7253 0.6786 0.063 Uiso 1 calc R .
C98 C 0.2425(3) 0.6814(3) 0.7113(3) 0.0380(18) Uani 1 d . .
H98 H 0.2107 0.7042 0.7040 0.046 Uiso 1 calc R .
C99 C 0.1774(3) 0.6240(3) 0.7554(3) 0.0353(18) Uani 1 d . .
H99 H 0.1483 0.6510 0.7431 0.042 Uiso 1 calc R .
C100 C 0.1502(3) 0.5712(3) 0.7418(3) 0.0385(19) Uani 1 d . .
H10A H 0.1201 0.5734 0.7121 0.046 Uiso 1 calc R .
H10B H 0.1804 0.5463 0.7347 0.046 Uiso 1 calc R .
C101 C 0.1502(3) 0.5872(3) 0.8228(2) 0.0260(16) Uani 1 d . .
C102 C 0.1411(3) 0.5794(3) 0.8755(3) 0.0321(17) Uani 1 d . .
C103 C 0.1043(3) 0.5453(3) 0.8956(3) 0.043(2) Uani 1 d . .
H103 H 0.0793 0.5235 0.8743 0.052 Uiso 1 calc R .
C104 C 0.1048(3) 0.5437(4) 0.9479(3) 0.051(2) Uani 1 d . .
H104 H 0.0821 0.5190 0.9626 0.061 Uiso 1 calc R .
C105 C 0.1386(4) 0.5785(4) 0.9782(3) 0.049(2) Uani 1 d . .
H105 H 0.1385 0.5789 1.0137 0.059 Uiso 1 calc R .
C106 C 0.1727(3) 0.6127(3) 0.9550(3) 0.0345(18) Uani 1 d . .
C107 C 0.2123(3) 0.6522(3) 0.9796(3) 0.040(2) Uani 1 d . .
C108 C 0.2532(4) 0.7065(4) 1.0366(3) 0.057(3) Uani 1 d . .
H10C H 0.2800 0.7035 1.0684 0.069 Uiso 1 calc R .
H10D H 0.2303 0.7384 1.0374 0.069 Uiso 1 calc R .
C109 C 0.2870(4) 0.7055(4) 0.9906(3) 0.048(2) Uani 1 d . .
H109 H 0.3226 0.6841 0.9998 0.057 Uiso 1 calc R .
C110 C 0.3062(3) 0.7551(3) 0.9712(3) 0.0353(18) Uani 1 d . .
C111 C 0.2673(4) 0.7959(4) 0.9614(4) 0.068(3) Uani 1 d . .
H111 H 0.2279 0.7923 0.9673 0.082 Uiso 1 calc R .
C112 C 0.2864(6) 0.8420(5) 0.9429(5) 0.096(4) Uani 1 d . .
H112 H 0.2599 0.8697 0.9363 0.115 Uiso 1 calc R .
C113 C 0.3460(6) 0.8477(5) 0.9339(4) 0.090(4) Uani 1 d . .
H113 H 0.3601 0.8791 0.9224 0.108 Uiso 1 calc R .
C114 C 0.3808(5) 0.8068(4) 0.9423(5) 0.081(4) Uani 1 d . .
H114 H 0.4199 0.8087 0.9353 0.097 Uiso 1 calc R .
C115 C 0.3611(4) 0.7630(4) 0.9604(3) 0.051(2) Uani 1 d . .
H115 H 0.3878 0.7354 0.9662 0.061 Uiso 1 calc R .
C116 C 0.3301(4) 0.5332(3) 0.8605(3) 0.042(2) Uani 1 d . .
C117 C 0.2723(3) 0.5149(3) 0.8605(3) 0.0405(19) Uani 1 d . .
H117 H 0.2496 0.5280 0.8847 0.049 Uiso 1 calc R .
C118 C 0.2478(4) 0.4788(3) 0.8266(3) 0.045(2) Uani 1 d . .
H118 H 0.2098 0.4658 0.8280 0.054 Uiso 1 calc R .
C119 C 0.2825(5) 0.4618(3) 0.7892(3) 0.063(3) Uani 1 d . .
H119 H 0.2657 0.4395 0.7633 0.076 Uiso 1 calc R .
C120 C 0.3390(5) 0.4769(4) 0.7898(4) 0.067(3) Uani 1 d . .
H120 H 0.3624 0.4623 0.7669 0.080 Uiso 1 calc R .
C121 C 0.3623(4) 0.5140(4) 0.8242(3) 0.049(2) Uani 1 d . .
H121 H 0.4007 0.5264 0.8228 0.058 Uiso 1 calc R .
C122 C 0.3514(3) 0.5758(3) 0.8958(3) 0.040(2) Uani 1 d . .
H122 H 0.3430 0.5668 0.9304 0.048 Uiso 1 calc R .
C123 C 0.4157(4) 0.5922(3) 0.8987(4) 0.051(2) Uani 1 d . .
H12A H 0.4323 0.5998 0.9339 0.061 Uiso 1 calc R .
H12B H 0.4393 0.5651 0.8854 0.061 Uiso 1 calc R .
C124 C 0.3571(3) 0.6541(3) 0.8626(3) 0.0348(18) Uani 1 d . .
C125 C 0.3431(3) 0.7037(3) 0.8403(3) 0.0376(19) Uani 1 d . .
C126 C 0.3799(4) 0.7373(4) 0.8193(3) 0.046(2) Uani 1 d . .
H126 H 0.4200 0.7296 0.8196 0.056 Uiso 1 calc R .
C127 C 0.3570(4) 0.7815(4) 0.7984(3) 0.057(3) Uani 1 d . .
H127 H 0.3813 0.8044 0.7832 0.069 Uiso 1 calc R .
C128 C 0.2982(4) 0.7935(3) 0.7989(3) 0.048(2) Uani 1 d . .
H128 H 0.2818 0.8241 0.7841 0.058 Uiso 1 calc R .
C129 C 0.2653(3) 0.7594(3) 0.8216(3) 0.0367(18) Uani 1 d . .
C130 C 0.2012(3) 0.7636(3) 0.8257(3) 0.0383(19) Uani 1 d . .
C131 C 0.1125(3) 0.7965(3) 0.8157(3) 0.047(2) Uani 1 d . .
H13A H 0.0858 0.7953 0.7837 0.056 Uiso 1 calc R .
H13B H 0.1000 0.8244 0.8368 0.056 Uiso 1 calc R .
C132 C 0.1130(3) 0.7455(3) 0.8430(3) 0.0344(18) Uani 1 d . .
H132 H 0.0887 0.7203 0.8215 0.041 Uiso 1 calc R .
C133 C 0.0949(3) 0.7446(3) 0.8970(3) 0.0351(18) Uani 1 d . U
C134 C 0.1059(3) 0.7854(3) 0.9297(3) 0.0346(18) Uani 1 d . .
H134 H 0.1230 0.8157 0.9189 0.041 Uiso 1 calc R .
C135 C 0.0920(3) 0.7820(4) 0.9778(3) 0.047(2) Uani 1 d . .
H135 H 0.0984 0.8103 1.0000 0.056 Uiso 1 calc R .
C136 C 0.0689(4) 0.7378(3) 0.9939(3) 0.045(2) Uani 1 d . .
H136 H 0.0607 0.7351 1.0276 0.054 Uiso 1 calc R .
C137 C 0.0572(4) 0.6969(3) 0.9614(3) 0.049(2) Uani 1 d . .
H137 H 0.0406 0.6664 0.9725 0.058 Uiso 1 calc R .
C138 C 0.0701(3) 0.7008(3) 0.9125(3) 0.043(2) Uani 1 d . .
H138 H 0.0618 0.6732 0.8897 0.052 Uiso 1 calc R .
Fe4 Fe 0.75979(4) 0.68516(4) 1.14330(4) 0.0280(2) Uani 1 d . .
O13 O 0.7657(2) 0.6881(3) 0.9856(2) 0.0502(15) Uani 1 d . .
O14 O 0.8606(2) 0.5635(2) 1.21660(18) 0.0359(12) Uani 1 d . .
O15 O 0.8666(2) 0.8081(2) 1.21041(19) 0.0388(13) Uani 1 d . .
O16 O 0.5823(2) 0.7022(2) 1.1714(2) 0.0432(14) Uani 1 d . .
N19 N 0.7371(3) 0.6994(2) 1.0622(2) 0.0347(15) Uani 1 d . .
N20 N 0.8098(2) 0.6317(2) 1.1045(2) 0.0270(13) Uani 1 d . .
N21 N 0.8017(2) 0.6328(2) 1.1997(2) 0.0293(14) Uani 1 d . .
N22 N 0.8359(2) 0.7358(2) 1.1660(2) 0.0305(14) Uani 1 d . .
N23 N 0.7291(2) 0.7465(2) 1.1855(2) 0.0287(14) Uani 1 d . .
N24 N 0.6648(3) 0.6694(2) 1.1468(2) 0.0369(16) Uani 1 d . .
C139 C 0.6805(4) 0.7805(3) 1.0510(3) 0.046(2) Uani 1 d . .
C140 C 0.7236(4) 0.8142(4) 1.0735(4) 0.056(2) Uani 1 d . .
H140 H 0.7635 0.8061 1.0728 0.068 Uiso 1 calc R .
C141 C 0.7096(6) 0.8581(5) 1.0964(4) 0.083(4) Uani 1 d . .
H141 H 0.7394 0.8794 1.1129 0.100 Uiso 1 calc R .
C142 C 0.6524(6) 0.8712(5) 1.0954(5) 0.099(5) Uani 1 d . .
H142 H 0.6424 0.9029 1.1092 0.119 Uiso 1 calc R .
C143 C 0.6092(6) 0.8385(6) 1.0744(6) 0.135(7) Uani 1 d . .
H143 H 0.5696 0.8473 1.0753 0.162 Uiso 1 calc R .
C144 C 0.6226(5) 0.7937(5) 1.0523(5) 0.096(4) Uani 1 d . .
H144 H 0.5923 0.7716 1.0380 0.115 Uiso 1 calc R .
C145 C 0.6958(4) 0.7305(4) 1.0281(3) 0.050(2) Uani 1 d . .
H145 H 0.6591 0.7104 1.0194 0.060 Uiso 1 calc R .
C146 C 0.7280(4) 0.7329(4) 0.9808(3) 0.054(3) Uani 1 d . .
H14A H 0.7000 0.7312 0.9496 0.065 Uiso 1 calc R .
H14B H 0.7511 0.7647 0.9805 0.065 Uiso 1 calc R .
C147 C 0.7697(4) 0.6754(3) 1.0335(3) 0.0384(19) Uani 1 d . .
C148 C 0.8082(3) 0.6344(3) 1.0545(3) 0.042(2) Uani 1 d . .
C149 C 0.8371(4) 0.5998(4) 1.0273(3) 0.048(2) Uani 1 d . .
H149 H 0.8343 0.6017 0.9917 0.057 Uiso 1 calc R .
C150 C 0.8712(4) 0.5615(3) 1.0547(3) 0.044(2) Uani 1 d . .
H150 H 0.8929 0.5377 1.0378 0.053 Uiso 1 calc R .
C151 C 0.8723(3) 0.5594(3) 1.1064(3) 0.043(2) Uani 1 d . .
H151 H 0.8949 0.5341 1.1254 0.052 Uiso 1 calc R .
C152 C 0.8402(3) 0.5943(3) 1.1302(3) 0.0357(18) Uani 1 d . .
C153 C 0.8341(3) 0.5980(3) 1.1840(3) 0.0279(16) Uani 1 d . .
C154 C 0.8385(3) 0.5739(3) 1.2646(3) 0.042(2) Uani 1 d . .
H15A H 0.8710 0.5782 1.2922 0.051 Uiso 1 calc R .
H15B H 0.8130 0.5459 1.2734 0.051 Uiso 1 calc R .
C155 C 0.8033(3) 0.6250(3) 1.2548(3) 0.0374(18) Uani 1 d . .
H155 H 0.8254 0.6537 1.2732 0.045 Uiso 1 calc R .
C156 C 0.7426(3) 0.6238(3) 1.2681(2) 0.0288(16) Uani 1 d . .
C157 C 0.7056(4) 0.5820(4) 1.2577(3) 0.049(2) Uani 1 d . .
H157 H 0.7198 0.5516 1.2442 0.058 Uiso 1 calc R .
C158 C 0.6473(4) 0.5847(5) 1.2670(3) 0.060(3) Uani 1 d . .
H158 H 0.6224 0.5561 1.2596 0.072 Uiso 1 calc R .
C159 C 0.6259(4) 0.6279(5) 1.2866(4) 0.066(3) Uani 1 d . .
H159 H 0.5864 0.6296 1.2926 0.080 Uiso 1 calc R .
C160 C 0.6623(4) 0.6685(4) 1.2974(3) 0.054(2) Uani 1 d . .
H160 H 0.6477 0.6986 1.3112 0.065 Uiso 1 calc R .
C161 C 0.7220(3) 0.6670(4) 1.2884(3) 0.045(2) Uani 1 d . .
H161 H 0.7468 0.6956 1.2965 0.053 Uiso 1 calc R .
C162 C 0.9099(3) 0.7324(3) 1.1096(3) 0.0299(16) Uani 1 d . .
C163 C 0.8913(3) 0.7691(3) 1.0737(3) 0.041(2) Uani 1 d . .
H163 H 0.8737 0.7996 1.0837 0.049 Uiso 1 calc R .
C164 C 0.8979(4) 0.7621(4) 1.0229(3) 0.050(2) Uani 1 d . .
H164 H 0.8844 0.7875 0.9988 0.060 Uiso 1 calc R .
C165 C 0.9240(4) 0.7183(4) 1.0082(3) 0.049(2) Uani 1 d . .
H165 H 0.9275 0.7129 0.9737 0.059 Uiso 1 calc R .
C166 C 0.9449(3) 0.6824(3) 1.0433(3) 0.0418(19) Uani 1 d . .
H166 H 0.9641 0.6529 1.0332 0.050 Uiso 1 calc R .
C167 C 0.9380(3) 0.6893(4) 1.0947(3) 0.045(2) Uani 1 d . .
H167 H 0.9527 0.6644 1.1189 0.054 Uiso 1 calc R .
C168 C 0.9001(3) 0.7388(3) 1.1637(2) 0.0312(17) Uani 1 d . .
H168 H 0.9200 0.7104 1.1841 0.037 Uiso 1 calc R .
C169 C 0.9181(3) 0.7902(3) 1.1893(3) 0.0360(18) Uani 1 d . .
H16C H 0.9512 0.7854 1.2162 0.043 Uiso 1 calc R .
H16D H 0.9296 0.8150 1.1645 0.043 Uiso 1 calc R .
C170 C 0.8247(3) 0.7746(3) 1.1931(3) 0.0273(16) Uani 1 d . .
C171 C 0.7649(3) 0.7833(3) 1.2055(3) 0.0307(17) Uani 1 d . .
C172 C 0.7472(3) 0.8228(3) 1.2331(3) 0.0400(19) Uani 1 d . .
H172 H 0.7742 0.8482 1.2467 0.048 Uiso 1 calc R .
C173 C 0.6894(3) 0.8255(3) 1.2411(3) 0.045(2) Uani 1 d . .
H173 H 0.6765 0.8528 1.2603 0.054 Uiso 1 calc R .
C174 C 0.6496(3) 0.7879(3) 1.2207(3) 0.0385(19) Uani 1 d . .
H174 H 0.6095 0.7892 1.2249 0.046 Uiso 1 calc R .
C175 C 0.6729(3) 0.7479(3) 1.1936(3) 0.0312(17) Uani 1 d . .
C176 C 0.6414(3) 0.7042(3) 1.1699(3) 0.0326(18) Uani 1 d . .
C177 C 0.5659(3) 0.6529(3) 1.1514(3) 0.041(2) Uani 1 d . .
H17A H 0.5303 0.6555 1.1267 0.050 Uiso 1 calc R .
H17B H 0.5580 0.6294 1.1787 0.050 Uiso 1 calc R .
C178 C 0.6178(3) 0.6333(3) 1.1256(3) 0.0308(17) Uani 1 d . .
H178 H 0.6087 0.6411 1.0889 0.037 Uiso 1 calc R .
C179 C 0.6322(3) 0.5792(3) 1.1299(3) 0.0367(19) Uani 1 d . .
C180 C 0.5935(3) 0.5409(3) 1.1438(4) 0.050(2) Uani 1 d . .
H180 H 0.5564 0.5512 1.1517 0.060 Uiso 1 calc R .
C181 C 0.6069(4) 0.4915(4) 1.1464(4) 0.059(3) Uani 1 d . .
H181 H 0.5794 0.4676 1.1558 0.070 Uiso 1 calc R .
C182 C 0.6620(4) 0.4740(4) 1.1352(4) 0.068(3) Uani 1 d . .
H182 H 0.6720 0.4387 1.1369 0.082 Uiso 1 calc R .
C183 C 0.7004(4) 0.5104(4) 1.1217(4) 0.054(2) Uani 1 d . .
H183 H 0.7379 0.5001 1.1147 0.065 Uiso 1 calc R .
C184 C 0.6854(4) 0.5611(3) 1.1184(3) 0.050(2) Uani 1 d . .
H184 H 0.7124 0.5848 1.1078 0.060 Uiso 1 calc R .
C185 C 0.7048(3) 0.4073(3) 0.3159(3) 0.0352(18) Uani 1 d . .
C186 C 0.7575(3) 0.4214(3) 0.3431(3) 0.045(2) Uani 1 d . .
H186 H 0.7611 0.4200 0.3788 0.054 Uiso 1 calc R .
C187 C 0.8065(4) 0.4380(3) 0.3201(4) 0.051(2) Uani 1 d . .
H187 H 0.8408 0.4491 0.3406 0.062 Uiso 1 calc R .
C188 C 0.8046(3) 0.4379(3) 0.2680(3) 0.047(2) Uani 1 d . .
H188 H 0.8377 0.4471 0.2525 0.056 Uiso 1 calc R .
C189 C 0.7518(3) 0.4238(3) 0.2391(3) 0.0392(18) Uani 1 d . .
H189 H 0.7493 0.4233 0.2035 0.047 Uiso 1 calc R .
C190 C 0.7026(4) 0.4105(3) 0.2622(3) 0.046(2) Uani 1 d . .
H190 H 0.6670 0.4035 0.2416 0.055 Uiso 1 calc R .
C191 C 0.6760(3) 0.3524(3) 0.3920(3) 0.041(2) Uani 1 d . .
C192 C 0.7216(3) 0.3154(3) 0.3881(3) 0.045(2) Uani 1 d . .
H192 H 0.7393 0.3141 0.3580 0.054 Uiso 1 calc R .
C193 C 0.7402(4) 0.2823(3) 0.4261(3) 0.054(2) Uani 1 d . .
H193 H 0.7698 0.2585 0.4210 0.064 Uiso 1 calc R .
C194 C 0.7191(4) 0.2818(4) 0.4697(4) 0.065(3) Uani 1 d . .
H194 H 0.7336 0.2584 0.4955 0.079 Uiso 1 calc R .
C195 C 0.6762(4) 0.3153(4) 0.4769(3) 0.057(3) Uani 1 d . .
H195 H 0.6603 0.3152 0.5079 0.069 Uiso 1 calc R .
C196 C 0.6550(4) 0.3503(3) 0.4389(3) 0.046(2) Uani 1 d . .
H196 H 0.6252 0.3735 0.4452 0.055 Uiso 1 calc R .
C197 C 0.6175(3) 0.4397(3) 0.3627(3) 0.042(2) Uani 1 d . .
C198 C 0.5625(3) 0.4346(4) 0.3818(3) 0.054(2) Uani 1 d . .
H198 H 0.5461 0.4015 0.3833 0.065 Uiso 1 calc R .
C199 C 0.5325(4) 0.4756(4) 0.3980(3) 0.058(3) Uani 1 d . .
H199 H 0.4960 0.4701 0.4098 0.070 Uiso 1 calc R .
C200 C 0.5549(5) 0.5245(4) 0.3973(3) 0.065(3) Uani 1 d . .
H200 H 0.5350 0.5526 0.4095 0.078 Uiso 1 calc R .
C201 C 0.6083(4) 0.5314(4) 0.3779(3) 0.058(3) Uani 1 d . .
H201 H 0.6245 0.5646 0.3766 0.070 Uiso 1 calc R .
C202 C 0.6379(4) 0.4884(3) 0.3602(3) 0.044(2) Uani 1 d . .
H202 H 0.6730 0.4939 0.3462 0.053 Uiso 1 calc R .
C203 C 0.5994(3) 0.3558(3) 0.3080(3) 0.0361(18) Uani 1 d . .
C204 C 0.5865(3) 0.3048(3) 0.3168(3) 0.0404(19) Uani 1 d . .
H204 H 0.6082 0.2870 0.3439 0.048 Uiso 1 calc R .
C205 C 0.5417(4) 0.2792(4) 0.2858(4) 0.057(3) Uani 1 d . .
H205 H 0.5328 0.2449 0.2937 0.069 Uiso 1 calc R .
C206 C 0.5103(4) 0.3023(4) 0.2445(4) 0.051(2) Uani 1 d . .
H206 H 0.4809 0.2843 0.2235 0.061 Uiso 1 calc R .
C207 C 0.5232(3) 0.3519(4) 0.2350(3) 0.053(2) Uani 1 d . .
H207 H 0.5030 0.3683 0.2062 0.063 Uiso 1 calc R .
C208 C 0.5658(3) 0.3798(3) 0.2669(3) 0.042(2) Uani 1 d . .
H208 H 0.5717 0.4150 0.2605 0.051 Uiso 1 calc R .
B1 B 0.6502(4) 0.3898(4) 0.3444(3) 0.040(2) Uani 1 d . .
C209 C 0.4261(3) 0.6194(3) 0.0831(3) 0.0385(19) Uani 1 d . .
C210 C 0.4293(3) 0.6683(3) 0.0670(3) 0.044(2) Uani 1 d . .
H210 H 0.4036 0.6927 0.0783 0.052 Uiso 1 calc R .
C211 C 0.4689(4) 0.6850(4) 0.0343(3) 0.060(3) Uani 1 d . .
H211 H 0.4702 0.7197 0.0243 0.072 Uiso 1 calc R .
C212 C 0.5065(4) 0.6479(5) 0.0169(3) 0.061(3) Uani 1 d . .
H212 H 0.5336 0.6574 -0.0052 0.073 Uiso 1 calc R .
C213 C 0.5032(3) 0.5985(4) 0.0324(3) 0.050(2) Uani 1 d . .
H213 H 0.5283 0.5737 0.0208 0.060 Uiso 1 calc R .
C214 C 0.4636(3) 0.5834(4) 0.0653(3) 0.053(2) Uani 1 d . .
H214 H 0.4623 0.5487 0.0755 0.064 Uiso 1 calc R .
C215 C 0.3334(3) 0.5600(3) 0.0923(3) 0.0326(17) Uani 1 d . .
C216 C 0.2992(3) 0.5259(3) 0.1169(3) 0.047(2) Uani 1 d . .
H216 H 0.3058 0.5240 0.1526 0.056 Uiso 1 calc R .
C217 C 0.2571(4) 0.4956(4) 0.0917(3) 0.059(3) Uani 1 d . .
H217 H 0.2361 0.4732 0.1107 0.071 Uiso 1 calc R .
C218 C 0.2437(4) 0.4958(4) 0.0400(4) 0.065(3) Uani 1 d . .
H218 H 0.2141 0.4746 0.0232 0.078 Uiso 1 calc R .
C219 C 0.2759(4) 0.5289(4) 0.0139(4) 0.060(3) Uani 1 d . .
H219 H 0.2677 0.5311 -0.0217 0.072 Uiso 1 calc R .
C220 C 0.3215(3) 0.5598(3) 0.0399(3) 0.0345(17) Uani 1 d . .
H220 H 0.3442 0.5806 0.0209 0.041 Uiso 1 calc R .
C221 C 0.3446(3) 0.6459(3) 0.1453(3) 0.0370(19) Uani 1 d . .
C222 C 0.3711(4) 0.6910(4) 0.1640(4) 0.057(3) Uani 1 d . .
H222 H 0.4119 0.6949 0.1641 0.069 Uiso 1 calc R .
C223 C 0.3399(5) 0.7305(4) 0.1826(4) 0.075(3) Uani 1 d . .
H223 H 0.3601 0.7608 0.1940 0.090 Uiso 1 calc R .
C224 C 0.2811(5) 0.7276(5) 0.1851(4) 0.081(4) Uani 1 d . .
H224 H 0.2603 0.7554 0.1969 0.097 Uiso 1 calc R .
C225 C 0.2535(4) 0.6817(4) 0.1695(3) 0.054(2) Uani 1 d . .
H225 H 0.2133 0.6770 0.1723 0.065 Uiso 1 calc R .
C226 C 0.2847(3) 0.6432(3) 0.1501(3) 0.0370(18) Uani 1 d . .
H226 H 0.2645 0.6128 0.1393 0.044 Uiso 1 calc R .
C227 C 0.4214(3) 0.5691(3) 0.1697(3) 0.0320(17) Uani 1 d . .
C228 C 0.4343(3) 0.5181(3) 0.1672(3) 0.0372(18) Uani 1 d . .
H228 H 0.4176 0.4989 0.1389 0.045 Uiso 1 calc R .
C229 C 0.4718(3) 0.4934(4) 0.2054(3) 0.049(2) Uani 1 d . .
H229 H 0.4810 0.4584 0.2015 0.059 Uiso 1 calc R .
C230 C 0.4960(3) 0.5193(4) 0.2492(3) 0.048(2) Uani 1 d . .
H230 H 0.5203 0.5023 0.2754 0.057 Uiso 1 calc R .
C231 C 0.4830(3) 0.5698(4) 0.2524(3) 0.042(2) Uani 1 d . .
H231 H 0.4982 0.5886 0.2814 0.050 Uiso 1 calc R .
C232 C 0.4466(3) 0.5949(4) 0.2125(3) 0.044(2) Uani 1 d . .
H232 H 0.4394 0.6305 0.2153 0.053 Uiso 1 calc R .
B2 B 0.3804(4) 0.5997(3) 0.1234(3) 0.035(2) Uani 1 d . .
C233 C 0.4224(3) 0.3608(4) 0.5721(3) 0.055(3) Uani 1 d . .
C234 C 0.4566(4) 0.3209(4) 0.5602(3) 0.060(3) Uani 1 d . .
H234 H 0.4531 0.2893 0.5770 0.072 Uiso 1 calc R .
C235 C 0.4966(4) 0.3233(5) 0.5249(4) 0.072(3) Uani 1 d . .
H235 H 0.5196 0.2944 0.5190 0.086 Uiso 1 calc R .
C236 C 0.5018(4) 0.3678(7) 0.4995(3) 0.085(5) Uani 1 d . .
H236 H 0.5281 0.3696 0.4752 0.102 Uiso 1 calc R .
C237 C 0.4685(4) 0.4116(6) 0.5087(4) 0.102(5) Uani 1 d . .
H237 H 0.4716 0.4430 0.4914 0.122 Uiso 1 calc R .
C238 C 0.4290(4) 0.4049(5) 0.5467(4) 0.070(3) Uani 1 d . .
H238 H 0.4063 0.4334 0.5541 0.084 Uiso 1 calc R .
C239 C 0.3272(3) 0.3121(3) 0.5941(3) 0.041(2) Uani 1 d . .
C240 C 0.2940(3) 0.2855(4) 0.6242(3) 0.052(2) Uani 1 d . .
H240 H 0.3048 0.2882 0.6595 0.063 Uiso 1 calc R .
C241 C 0.2458(4) 0.2549(4) 0.6076(3) 0.064(3) Uani 1 d . .
H241 H 0.2260 0.2366 0.6309 0.077 Uiso 1 calc R .
C242 C 0.2277(4) 0.2521(4) 0.5565(4) 0.069(3) Uani 1 d . .
H242 H 0.1941 0.2330 0.5437 0.083 Uiso 1 calc R .
C243 C 0.2597(4) 0.2777(4) 0.5244(4) 0.059(3) Uani 1 d . .
H243 H 0.2484 0.2752 0.4891 0.071 Uiso 1 calc R .
C244 C 0.3087(3) 0.3076(3) 0.5424(3) 0.043(2) Uani 1 d . .
H244 H 0.3294 0.3249 0.5192 0.052 Uiso 1 calc R .
C245 C 0.3481(4) 0.4049(4) 0.6320(3) 0.047(2) Uani 1 d . .
C246 C 0.3774(5) 0.4518(5) 0.6418(4) 0.074(3) Uani 1 d . .
H246 H 0.4182 0.4519 0.6408 0.089 Uiso 1 calc R .
C247 C 0.3519(6) 0.4980(4) 0.6529(4) 0.079(4) Uani 1 d . .
H247 H 0.3746 0.5283 0.6576 0.095 Uiso 1 calc R .
C248 C 0.2924(7) 0.4990(6) 0.6569(4) 0.095(4) Uani 1 d . .
H248 H 0.2730 0.5297 0.6636 0.114 Uiso 1 calc R .
C249 C 0.2624(6) 0.4521(5) 0.6504(3) 0.077(4) Uani 1 d . .
H249 H 0.2229 0.4517 0.6564 0.093 Uiso 1 calc R .
C250 C 0.2861(4) 0.4067(4) 0.6362(3) 0.058(3) Uani 1 d . .
H250 H 0.2624 0.3773 0.6292 0.070 Uiso 1 calc R .
C251 C 0.4216(3) 0.3264(4) 0.6668(3) 0.051(2) Uani 1 d . .
C252 C 0.4344(3) 0.2746(4) 0.6699(3) 0.055(3) Uani 1 d . .
H252 H 0.4170 0.2521 0.6444 0.066 Uiso 1 calc R .
C253 C 0.4722(4) 0.2553(4) 0.7099(4) 0.064(3) Uani 1 d . .
H253 H 0.4815 0.2200 0.7107 0.076 Uiso 1 calc R .
C254 C 0.4969(4) 0.2868(6) 0.7487(4) 0.078(4) Uani 1 d . .
H254 H 0.5226 0.2729 0.7758 0.094 Uiso 1 calc R .
C255 C 0.4839(4) 0.3388(4) 0.7480(4) 0.056(3) Uani 1 d . .
H255 H 0.5003 0.3603 0.7746 0.067 Uiso 1 calc R .
C256 C 0.4465(3) 0.3589(4) 0.7077(3) 0.048(2) Uani 1 d . .
H256 H 0.4373 0.3943 0.7071 0.058 Uiso 1 calc R .
B3 B 0.3793(4) 0.3515(5) 0.6161(4) 0.052(3) Uani 1 d . .
C257 C 0.6842(3) 0.6668(4) 0.8160(3) 0.047(2) Uani 1 d . .
C258 C 0.7418(4) 0.6739(5) 0.8380(4) 0.075(3) Uani 1 d . .
H258 H 0.7507 0.6698 0.8734 0.089 Uiso 1 calc R .
C259 C 0.7872(5) 0.6869(4) 0.8099(5) 0.074(3) Uani 1 d . .
H259 H 0.8259 0.6909 0.8262 0.089 Uiso 1 calc R .
C260 C 0.7747(5) 0.6941(3) 0.7566(5) 0.068(3) Uani 1 d . .
H260 H 0.8046 0.7015 0.7366 0.082 Uiso 1 calc R .
C261 C 0.7168(5) 0.6898(4) 0.7355(4) 0.065(3) Uani 1 d . .
H261 H 0.7065 0.6961 0.7005 0.078 Uiso 1 calc R .
C262 C 0.6739(4) 0.6766(4) 0.7644(3) 0.054(2) Uani 1 d . .
H262 H 0.6350 0.6739 0.7482 0.065 Uiso 1 calc R .
C263 C 0.5805(4) 0.6145(4) 0.8168(3) 0.055(3) Uani 1 d . .
C264 C 0.5711(4) 0.5635(4) 0.8273(4) 0.057(3) Uani 1 d . .
H264 H 0.5944 0.5483 0.8551 0.069 Uiso 1 calc R .
C265 C 0.5268(4) 0.5319(5) 0.7976(4) 0.083(4) Uani 1 d . .
H265 H 0.5213 0.4967 0.8044 0.100 Uiso 1 calc R .
C266 C 0.4938(4) 0.5579(6) 0.7586(4) 0.075(3) Uani 1 d . .
H266 H 0.4657 0.5386 0.7375 0.090 Uiso 1 calc R .
C267 C 0.4981(4) 0.6081(6) 0.7479(4) 0.079(4) Uani 1 d . .
H267 H 0.4730 0.6240 0.7215 0.095 Uiso 1 calc R .
C268 C 0.5419(4) 0.6357(5) 0.7782(3) 0.065(3) Uani 1 d . .
H268 H 0.5453 0.6712 0.7718 0.078 Uiso 1 calc R .
C269 C 0.6024(3) 0.7007(4) 0.8702(3) 0.043(2) Uani 1 d . .
C270 C 0.5471(3) 0.6975(4) 0.8882(3) 0.048(2) Uani 1 d . .
H270 H 0.5280 0.6653 0.8875 0.058 Uiso 1 calc R .
C271 C 0.5203(4) 0.7392(4) 0.9063(3) 0.055(2) Uani 1 d . .
H271 H 0.4828 0.7358 0.9166 0.066 Uiso 1 calc R .
C272 C 0.5474(4) 0.7853(4) 0.9097(3) 0.057(3) Uani 1 d . .
H272 H 0.5300 0.8136 0.9241 0.069 Uiso 1 calc R .
C273 C 0.6005(4) 0.7907(4) 0.8919(3) 0.053(2) Uani 1 d . .
H273 H 0.6194 0.8230 0.8936 0.064 Uiso 1 calc R .
C274 C 0.6264(4) 0.7485(4) 0.8714(3) 0.049(2) Uani 1 d . .
H274 H 0.6619 0.7533 0.8579 0.059 Uiso 1 calc R .
C275 C 0.6613(4) 0.6140(4) 0.8983(3) 0.051(2) Uani 1 d . .
C276 C 0.7042(4) 0.5762(4) 0.8938(4) 0.053(2) Uani 1 d . .
H276 H 0.7190 0.5732 0.8625 0.063 Uiso 1 calc R .
C277 C 0.7255(4) 0.5437(4) 0.9320(4) 0.060(3) Uani 1 d . .
H277 H 0.7540 0.5186 0.9271 0.072 Uiso 1 calc R .
C278 C 0.7044(4) 0.5483(4) 0.9781(4) 0.057(2) Uani 1 d . .
H278 H 0.7186 0.5259 1.0049 0.068 Uiso 1 calc R .
C279 C 0.6649(4) 0.5832(4) 0.9857(4) 0.061(3) Uani 1 d . .
H279 H 0.6513 0.5856 1.0175 0.073 Uiso 1 calc R .
C280 C 0.6431(3) 0.6166(4) 0.9469(3) 0.046(2) Uani 1 d . .
H280 H 0.6153 0.6417 0.9532 0.055 Uiso 1 calc R .
B4 B 0.6339(4) 0.6499(4) 0.8502(4) 0.046(3) Uani 1 d . .
C281 C 0.0416(3) 0.4944(3) 0.1346(3) 0.0343(18) Uani 1 d . .
C282 C 0.0884(4) 0.5146(3) 0.1697(3) 0.046(2) Uani 1 d . .
H282 H 0.0998 0.4962 0.1999 0.055 Uiso 1 calc R .
C283 C 0.1180(4) 0.5600(4) 0.1618(3) 0.054(3) Uani 1 d . .
H283 H 0.1487 0.5711 0.1865 0.065 Uiso 1 calc R .
C284 C 0.1038(4) 0.5883(4) 0.1196(3) 0.054(2) Uani 1 d . .
H284 H 0.1249 0.6184 0.1138 0.065 Uiso 1 calc R .
C285 C 0.0580(4) 0.5721(4) 0.0854(4) 0.056(3) Uani 1 d . .
H285 H 0.0462 0.5923 0.0564 0.068 Uiso 1 calc R .
C286 C 0.0285(3) 0.5267(3) 0.0924(3) 0.0406(19) Uani 1 d . .
H286 H -0.0022 0.5169 0.0672 0.049 Uiso 1 calc R .
C287 C -0.0486(3) 0.4332(3) 0.1080(3) 0.0337(17) Uani 1 d . .
C288 C -0.1033(3) 0.4306(3) 0.1265(3) 0.0375(18) Uani 1 d . .
H288 H -0.1042 0.4317 0.1618 0.045 Uiso 1 calc R .
C289 C -0.1559(3) 0.4263(3) 0.0944(3) 0.047(2) Uani 1 d . .
H289 H -0.1916 0.4256 0.1084 0.057 Uiso 1 calc R .
C290 C -0.1569(3) 0.4231(4) 0.0424(3) 0.054(2) Uani 1 d . .
H290 H -0.1926 0.4198 0.0208 0.065 Uiso 1 calc R .
C291 C -0.1043(4) 0.4248(4) 0.0231(3) 0.051(2) Uani 1 d . .
H291 H -0.1037 0.4233 -0.0122 0.061 Uiso 1 calc R .
C292 C -0.0523(3) 0.4287(3) 0.0552(3) 0.0408(19) Uani 1 d . .
H292 H -0.0170 0.4284 0.0407 0.049 Uiso 1 calc R .
C293 C 0.0002(3) 0.4338(3) 0.2029(3) 0.0334(17) Uani 1 d . .
C294 C 0.0038(3) 0.3882(3) 0.2295(3) 0.0340(18) Uani 1 d . .
H294 H 0.0191 0.3591 0.2146 0.041 Uiso 1 calc R .
C295 C -0.0140(3) 0.3829(3) 0.2774(3) 0.042(2) Uani 1 d . .
H295 H -0.0102 0.3509 0.2943 0.050 Uiso 1 calc R .
C296 C -0.0368(3) 0.4242(3) 0.2996(3) 0.0351(18) Uani 1 d . .
H296 H -0.0510 0.4210 0.3312 0.042 Uiso 1 calc R .
C297 C -0.0388(3) 0.4711(3) 0.2746(3) 0.0340(18) Uani 1 d . .
H297 H -0.0531 0.5004 0.2899 0.041 Uiso 1 calc R .
C298 C -0.0199(3) 0.4755(3) 0.2274(3) 0.0342(18) Uani 1 d . .
H298 H -0.0210 0.5080 0.2115 0.041 Uiso 1 calc R .
C299 C 0.0571(3) 0.3946(3) 0.1284(3) 0.0346(18) Uani 1 d . .
C300 C 0.1171(3) 0.4004(3) 0.1224(2) 0.0340(17) Uani 1 d . .
H300 H 0.1337 0.4336 0.1261 0.041 Uiso 1 calc R .
C301 C 0.1522(3) 0.3605(3) 0.1116(3) 0.040(2) Uani 1 d . .
H301 H 0.1921 0.3668 0.1088 0.048 Uiso 1 calc R .
C302 C 0.1307(3) 0.3123(3) 0.1050(3) 0.0367(19) Uani 1 d . .
H302 H 0.1556 0.2848 0.0986 0.044 Uiso 1 calc R .
C303 C 0.0719(4) 0.3036(4) 0.1076(3) 0.046(2) Uani 1 d . .
H303 H 0.0561 0.2703 0.1017 0.056 Uiso 1 calc R .
C304 C 0.0365(3) 0.3433(3) 0.1186(3) 0.0357(18) Uani 1 d . .
H304 H -0.0035 0.3364 0.1199 0.043 Uiso 1 calc R .
B5 B 0.0128(3) 0.4389(3) 0.1442(3) 0.0272(18) Uani 1 d . U
C305 C -0.0668(3) 0.6405(3) 0.3749(3) 0.0337(18) Uani 1 d . .
C306 C -0.0505(4) 0.5886(3) 0.3802(3) 0.0374(19) Uani 1 d . .
H306 H -0.0110 0.5796 0.3785 0.045 Uiso 1 calc R .
C307 C -0.0900(4) 0.5504(4) 0.3878(3) 0.045(2) Uani 1 d . .
H307 H -0.0783 0.5155 0.3894 0.054 Uiso 1 calc R .
C308 C -0.1470(4) 0.5638(4) 0.3931(3) 0.053(3) Uani 1 d . .
H308 H -0.1739 0.5382 0.4001 0.064 Uiso 1 calc R .
C309 C -0.1645(4) 0.6135(4) 0.3883(3) 0.047(2) Uani 1 d . .
H309 H -0.2037 0.6222 0.3913 0.056 Uiso 1 calc R .
C310 C -0.1251(3) 0.6517(3) 0.3788(2) 0.0337(17) Uani 1 d . .
H310 H -0.1383 0.6861 0.3750 0.040 Uiso 1 calc R .
C311 C -0.0450(3) 0.7412(4) 0.3752(3) 0.043(2) Uani 1 d . .
C312 C -0.0313(4) 0.7688(4) 0.4197(4) 0.054(2) Uani 1 d . .
H312 H -0.0030 0.7548 0.4448 0.065 Uiso 1 calc R .
C313 C -0.0556(4) 0.8142(4) 0.4296(4) 0.068(3) Uani 1 d . .
H313 H -0.0465 0.8292 0.4619 0.082 Uiso 1 calc R .
C314 C -0.0933(5) 0.8390(4) 0.3935(4) 0.063(3) Uani 1 d . .
H314 H -0.1082 0.8720 0.3995 0.076 Uiso 1 calc R .
C315 C -0.1084(4) 0.8144(4) 0.3489(4) 0.058(3) Uani 1 d . .
H315 H -0.1363 0.8295 0.3241 0.069 Uiso 1 calc R .
C316 C -0.0837(4) 0.7673(4) 0.3389(3) 0.050(2) Uani 1 d . .
H316 H -0.0933 0.7524 0.3065 0.061 Uiso 1 calc R .
C317 C -0.0050(3) 0.6815(3) 0.3042(3) 0.0358(18) Uani 1 d . .
C318 C -0.0152(3) 0.6380(3) 0.2729(3) 0.0349(18) Uani 1 d . .
H318 H -0.0370 0.6103 0.2838 0.042 Uiso 1 calc R .
C319 C 0.0054(3) 0.6349(3) 0.2276(3) 0.041(2) Uani 1 d . .
H319 H -0.0016 0.6049 0.2079 0.049 Uiso 1 calc R .
C320 C 0.0372(3) 0.6762(3) 0.2094(3) 0.0394(19) Uani 1 d . .
H320 H 0.0519 0.6739 0.1780 0.047 Uiso 1 calc R .
C321 C 0.0459(4) 0.7181(3) 0.2379(3) 0.042(2) Uani 1 d . .
H321 H 0.0659 0.7463 0.2257 0.050 Uiso 1 calc R .
C322 C 0.0262(3) 0.7218(3) 0.2855(3) 0.041(2) Uani 1 d . .
H322 H 0.0340 0.7519 0.3051 0.050 Uiso 1 calc R .
C323 C 0.0437(3) 0.6740(3) 0.4018(3) 0.039(2) Uani 1 d . .
C324 C 0.0406(4) 0.6650(4) 0.4528(3) 0.063(3) Uani 1 d . .
H324 H 0.0033 0.6635 0.4639 0.076 Uiso 1 calc R .
C325 C 0.0902(4) 0.6580(5) 0.4882(4) 0.070(3) Uani 1 d . .
H325 H 0.0864 0.6512 0.5224 0.084 Uiso 1 calc R .
C326 C 0.1435(4) 0.6611(4) 0.4730(3) 0.063(3) Uani 1 d . .
H326 H 0.1774 0.6582 0.4969 0.075 Uiso 1 calc R .
C327 C 0.1489(4) 0.6688(3) 0.4217(4) 0.053(2) Uani 1 d . .
H327 H 0.1863 0.6697 0.4108 0.064 Uiso 1 calc R .
C328 C 0.0986(3) 0.6751(3) 0.3871(3) 0.0373(19) Uani 1 d . .
H328 H 0.1024 0.6802 0.3526 0.045 Uiso 1 calc R .
B6 B -0.0188(3) 0.6844(4) 0.3635(3) 0.037(2) Uani 1 d . .
C329 C 0.0065(3) 0.6802(3) 0.7094(3) 0.0305(16) Uani 1 d . .
C330 C 0.0111(3) 0.6350(3) 0.7376(3) 0.0371(18) Uani 1 d . .
H330 H 0.0279 0.6057 0.7242 0.045 Uiso 1 calc R .
C331 C -0.0082(3) 0.6314(3) 0.7855(3) 0.0314(17) Uani 1 d . .
H331 H -0.0063 0.5998 0.8031 0.038 Uiso 1 calc R .
C332 C -0.0298(3) 0.6741(3) 0.8062(3) 0.044(2) Uani 1 d . .
H332 H -0.0424 0.6722 0.8386 0.052 Uiso 1 calc R .
C333 C -0.0334(3) 0.7198(3) 0.7806(3) 0.041(2) Uani 1 d . .
H333 H -0.0484 0.7494 0.7949 0.049 Uiso 1 calc R .
C334 C -0.0146(3) 0.7221(3) 0.7333(3) 0.0383(19) Uani 1 d . .
H334 H -0.0163 0.7541 0.7164 0.046 Uiso 1 calc R .
C335 C -0.0471(3) 0.6750(3) 0.6150(3) 0.0370(19) Uani 1 d . .
C336 C -0.1002(3) 0.6747(3) 0.6353(3) 0.041(2) Uani 1 d . .
H336 H -0.0992 0.6789 0.6706 0.049 Uiso 1 calc R .
C337 C -0.1548(4) 0.6684(3) 0.6056(3) 0.049(2) Uani 1 d . .
H337 H -0.1894 0.6682 0.6211 0.059 Uiso 1 calc R .
C338 C -0.1576(4) 0.6627(4) 0.5551(4) 0.056(2) Uani 1 d . .
H338 H -0.1943 0.6590 0.5350 0.067 Uiso 1 calc R .
C339 C -0.1063(4) 0.6621(4) 0.5329(3) 0.057(3) Uani 1 d . .
H339 H -0.1078 0.6578 0.4976 0.069 Uiso 1 calc R .
C340 C -0.0524(4) 0.6680(3) 0.5631(3) 0.045(2) Uani 1 d . .
H340 H -0.0179 0.6670 0.5474 0.054 Uiso 1 calc R .
C341 C 0.0464(3) 0.7378(3) 0.6373(3) 0.0343(18) Uani 1 d . .
C342 C 0.0909(3) 0.7592(3) 0.6712(3) 0.042(2) Uani 1 d . .
H342 H 0.1014 0.7424 0.7024 0.050 Uiso 1 calc R .
C343 C 0.1208(4) 0.8038(4) 0.6619(3) 0.049(2) Uani 1 d . .
H343 H 0.1506 0.8166 0.6864 0.059 Uiso 1 calc R .
C344 C 0.1072(4) 0.8285(4) 0.6175(4) 0.060(3) Uani 1 d . .
H344 H 0.1278 0.8585 0.6105 0.072 Uiso 1 calc R .
C345 C 0.0636(4) 0.8102(4) 0.5829(4) 0.062(3) Uani 1 d . .
H345 H 0.0530 0.8282 0.5523 0.074 Uiso 1 calc R .
C346 C 0.0347(4) 0.7653(4) 0.5922(3) 0.049(2) Uani 1 d . .
H346 H 0.0056 0.7527 0.5669 0.059 Uiso 1 calc R .
C347 C 0.0603(3) 0.6353(3) 0.6352(3) 0.0325(18) Uani 1 d . .
C348 C 0.0388(3) 0.5849(3) 0.6278(3) 0.0335(18) Uani 1 d . .
H348 H -0.0012 0.5789 0.6305 0.040 Uiso 1 calc R .
C349 C 0.0727(4) 0.5436(4) 0.6168(3) 0.047(2) Uani 1 d . .
H349 H 0.0566 0.5102 0.6132 0.057 Uiso 1 calc R .
C350 C 0.1316(3) 0.5526(3) 0.6112(3) 0.0375(19) Uani 1 d . .
H350 H 0.1560 0.5253 0.6032 0.045 Uiso 1 calc R .
C351 C 0.1533(3) 0.6018(3) 0.6176(3) 0.042(2) Uani 1 d . .
H351 H 0.1930 0.6081 0.6141 0.050 Uiso 1 calc R .
C352 C 0.1182(3) 0.6420(3) 0.6289(3) 0.0346(18) Uani 1 d . .
H352 H 0.1344 0.6753 0.6325 0.042 Uiso 1 calc R .
B7 B 0.0174(4) 0.6823(4) 0.6493(3) 0.037(2) Uani 1 d . .
C353 C -0.0746(3) 0.3771(3) 0.8694(2) 0.0312(17) Uani 1 d . U
C354 C -0.1328(3) 0.3856(4) 0.8779(3) 0.046(2) Uani 1 d . .
H354 H -0.1475 0.4195 0.8777 0.055 Uiso 1 calc R .
C355 C -0.1689(4) 0.3443(4) 0.8868(3) 0.047(2) Uani 1 d . .
H355 H -0.2077 0.3509 0.8930 0.056 Uiso 1 calc R .
C356 C -0.1503(4) 0.2957(4) 0.8866(3) 0.055(3) Uani 1 d . .
H356 H -0.1765 0.2685 0.8909 0.066 Uiso 1 calc R .
C357 C -0.0926(4) 0.2848(3) 0.8803(3) 0.047(2) Uani 1 d . .
H357 H -0.0784 0.2507 0.8818 0.057 Uiso 1 calc R .
C358 C -0.0570(3) 0.3257(3) 0.8717(3) 0.0374(19) Uani 1 d . .
H358 H -0.0178 0.3184 0.8671 0.045 Uiso 1 calc R .
C359 C -0.0570(3) 0.4796(3) 0.8723(3) 0.0333(18) Uani 1 d . .
C360 C -0.0453(3) 0.5053(3) 0.9179(3) 0.041(2) Uani 1 d . .
H360 H -0.0190 0.4905 0.9440 0.049 Uiso 1 calc R .
C361 C -0.0711(4) 0.5524(4) 0.9265(3) 0.055(2) Uani 1 d . .
H361 H -0.0618 0.5689 0.9581 0.066 Uiso 1 calc R .
C362 C -0.1099(4) 0.5752(4) 0.8894(4) 0.059(3) Uani 1 d . .
H362 H -0.1270 0.6071 0.8958 0.071 Uiso 1 calc R .
C363 C -0.1236(4) 0.5524(4) 0.8441(3) 0.055(2) Uani 1 d . .
H363 H -0.1502 0.5679 0.8186 0.066 Uiso 1 calc R .
C364 C -0.0978(3) 0.5056(3) 0.8358(3) 0.0402(19) Uani 1 d . .
H364 H -0.1078 0.4897 0.8040 0.048 Uiso 1 calc R .
C365 C -0.0153(3) 0.4235(3) 0.7996(3) 0.0343(17) Uani 1 d . .
C366 C -0.0221(3) 0.3804(3) 0.7685(3) 0.0283(16) Uani 1 d . .
H366 H -0.0406 0.3509 0.7797 0.034 Uiso 1 calc R .
C367 C -0.0021(3) 0.3798(3) 0.7210(3) 0.0318(17) Uani 1 d . .
H367 H -0.0079 0.3503 0.7004 0.038 Uiso 1 calc R .
C368 C 0.0256(3) 0.4217(3) 0.7044(3) 0.0351(18) Uani 1 d . .
H368 H 0.0410 0.4204 0.6733 0.042 Uiso 1 calc R .
C369 C 0.0312(3) 0.4652(3) 0.7327(3) 0.0347(18) Uani 1 d . .
H369 H 0.0486 0.4948 0.7206 0.042 Uiso 1 calc R .
C370 C 0.0111(3) 0.4659(3) 0.7794(3) 0.0377(19) Uani 1 d . .
H370 H 0.0154 0.4965 0.7986 0.045 Uiso 1 calc R .
C371 C 0.0314(3) 0.4132(3) 0.8960(3) 0.0330(18) Uani 1 d . .
C372 C 0.0320(4) 0.4012(3) 0.9477(3) 0.043(2) Uani 1 d . .
H372 H -0.0043 0.3977 0.9601 0.051 Uiso 1 calc R .
C373 C 0.0823(4) 0.3943(3) 0.9811(3) 0.046(2) Uani 1 d . .
H373 H 0.0798 0.3855 1.0152 0.056 Uiso 1 calc R .
C374 C 0.1361(3) 0.4004(3) 0.9649(3) 0.048(2) Uani 1 d . .
H374 H 0.1710 0.3971 0.9876 0.058 Uiso 1 calc R .
C375 C 0.1377(3) 0.4112(3) 0.9147(4) 0.052(2) Uani 1 d . .
H375 H 0.1746 0.4143 0.9029 0.063 Uiso 1 calc R .
C376 C 0.0874(3) 0.4179(3) 0.8804(3) 0.039(2) Uani 1 d . .
H376 H 0.0908 0.4256 0.8463 0.047 Uiso 1 calc R .
B8 B -0.0294(4) 0.4222(4) 0.8587(3) 0.033(2) Uani 1 d . .

loop_
_atom_site_aniso_label
_atom_site_aniso_U_11
_atom_site_aniso_U_22
_atom_site_aniso_U_33
_atom_site_aniso_U_23
_atom_site_aniso_U_13
_atom_site_aniso_U_12
Fe1 0.0257(5) 0.0399(7) 0.0244(6) 0.0007(5) -0.0013(4) -0.0040(5)
O1 0.037(3) 0.038(3) 0.029(3) 0.002(2) -0.004(2) -0.011(2)
O2 0.071(4) 0.061(4) 0.014(3) -0.001(3) 0.004(3) -0.011(3)
O3 0.027(3) 0.068(4) 0.091(5) -0.003(4) 0.004(3) -0.001(3)
O4 0.036(3) 0.052(4) 0.031(3) 0.009(3) 0.001(2) 0.000(3)
N1 0.028(3) 0.037(4) 0.025(3) 0.001(3) 0.007(3) -0.002(3)
N2 0.030(3) 0.039(4) 0.032(3) 0.002(3) -0.005(3) -0.006(3)
N3 0.033(3) 0.056(4) 0.021(3) -0.004(3) -0.012(3) -0.011(3)
N4 0.041(4) 0.042(4) 0.029(3) 0.000(3) -0.014(3) 0.000(3)
N5 0.034(3) 0.048(4) 0.024(3) -0.004(3) 0.005(3) 0.001(3)
N6 0.026(3) 0.038(4) 0.033(3) 0.006(3) 0.004(3) 0.006(3)
C1 0.026(4) 0.031(4) 0.033(4) 0.011(3) -0.002(3) -0.006(3)
C2 0.034(4) 0.051(5) 0.038(5) -0.014(4) -0.018(4) -0.004(4)
C3 0.039(5) 0.069(7) 0.076(7) -0.006(6) 0.006(5) 0.010(5)
C4 0.032(5) 0.074(7) 0.076(7) -0.003(6) 0.008(5) -0.006(5)
C5 0.044(5) 0.049(6) 0.055(6) 0.014(4) 0.019(4) -0.022(4)
C6 0.041(5) 0.056(6) 0.049(5) -0.009(4) -0.002(4) 0.006(4)
C7 0.033(4) 0.036(4) 0.019(3) 0.000(3) 0.004(3) -0.003(3)
C8 0.026(4) 0.058(6) 0.032(4) 0.002(4) 0.001(3) -0.005(4)
C9 0.021(4) 0.039(4) 0.034(4) 0.009(4) 0.003(3) -0.001(3)
C10 0.031(4) 0.043(5) 0.034(4) -0.001(4) 0.005(3) -0.003(3)
C11 0.036(4) 0.052(6) 0.056(6) -0.003(5) 0.009(4) -0.005(4)
C12 0.051(5) 0.051(6) 0.038(5) 0.012(4) -0.001(4) 0.006(4)
C13 0.029(4) 0.081(7) 0.036(5) 0.008(5) -0.001(4) -0.006(4)
C14 0.028(4) 0.048(5) 0.027(4) 0.010(4) 0.006(3) 0.003(3)
C15 0.044(5) 0.052(5) 0.029(4) 0.011(4) -0.002(4) -0.001(4)
C16 0.079(7) 0.051(6) 0.037(5) 0.002(4) -0.007(5) -0.012(5)
C17 0.033(4) 0.052(5) 0.027(4) 0.001(4) -0.018(3) -0.012(4)
C18 0.039(4) 0.032(4) 0.042(5) -0.011(4) -0.004(4) -0.004(4)
C19 0.037(5) 0.077(8) 0.134(11) 0.037(8) -0.008(6) 0.004(5)
C20 0.074(8) 0.066(8) 0.136(12) 0.052(8) 0.003(8) 0.017(6)
C21 0.088(9) 0.092(10) 0.106(10) 0.064(8) 0.004(8) -0.006(8)
C22 0.090(10) 0.106(12) 0.25(2) 0.118(13) 0.065(12) 0.026(9)
C23 0.053(7) 0.120(12) 0.170(14) 0.081(11) 0.028(8) 0.021(7)
C24 0.054(5) 0.052(6) 0.031(4) -0.003(4) -0.014(4) 0.001(4)
C25 0.052(5) 0.036(5) 0.056(6) -0.013(4) -0.012(4) -0.008(4)
C26 0.055(6) 0.060(6) 0.042(5) -0.001(4) -0.004(4) 0.013(5)
C27 0.071(7) 0.093(9) 0.070(7) 0.010(7) -0.013(6) 0.004(6)
C28 0.076(8) 0.085(9) 0.084(8) 0.014(7) -0.040(7) 0.004(7)
C29 0.046(6) 0.059(7) 0.089(8) 0.002(6) -0.007(5) -0.002(5)
C30 0.044(5) 0.048(5) 0.055(6) 0.006(4) -0.022(4) 0.004(4)
C31 0.034(5) 0.062(7) 0.109(9) 0.023(6) 0.004(5) 0.020(5)
C32 0.019(4) 0.032(5) 0.069(6) -0.017(4) 0.004(4) 0.000(3)
C33 0.037(4) 0.040(5) 0.031(4) -0.009(4) -0.002(3) -0.003(4)
C34 0.036(5) 0.074(7) 0.049(5) 0.015(5) 0.021(4) -0.012(5)
C35 0.033(4) 0.068(6) 0.054(6) -0.004(5) 0.019(4) -0.013(4)
C36 0.044(5) 0.049(5) 0.039(5) 0.000(4) 0.016(4) 0.002(4)
C37 0.030(4) 0.051(5) 0.036(4) -0.008(4) 0.005(3) -0.001(4)
C38 0.023(4) 0.047(5) 0.032(4) -0.002(4) 0.002(3) 0.002(3)
C39 0.027(4) 0.044(5) 0.040(4) 0.012(4) -0.002(3) 0.007(3)
C40 0.026(4) 0.041(5) 0.051(5) -0.013(4) 0.015(4) -0.003(3)
C41 0.020(4) 0.058(5) 0.029(4) 0.002(4) 0.006(3) 0.005(3)
C42 0.040(5) 0.056(6) 0.037(5) -0.014(4) 0.003(4) -0.013(4)
C43 0.051(5) 0.077(7) 0.030(4) -0.031(5) 0.014(4) -0.006(5)
C44 0.061(6) 0.086(8) 0.026(4) -0.002(5) 0.015(4) -0.014(5)
C45 0.050(5) 0.082(8) 0.036(5) 0.006(5) 0.017(4) 0.001(5)
C46 0.038(4) 0.042(5) 0.030(4) 0.006(4) -0.002(3) -0.004(4)
Fe2 0.0245(5) 0.0388(6) 0.0234(5) 0.0009(5) -0.0015(4) 0.0003(5)
O5 0.062(4) 0.086(5) 0.028(3) 0.014(3) -0.003(3) 0.012(4)
O6 0.040(3) 0.039(3) 0.034(3) 0.014(3) 0.001(2) 0.005(3)
O7 0.036(3) 0.059(4) 0.030(3) -0.010(3) 0.003(2) -0.011(3)
O8 0.027(3) 0.093(5) 0.050(4) -0.015(4) 0.002(3) -0.007(3)
N7 0.031(4) 0.071(5) 0.032(4) 0.008(4) -0.012(3) -0.010(3)
N8 0.018(3) 0.047(4) 0.024(3) -0.002(3) 0.000(2) -0.004(3)
N9 0.024(3) 0.039(4) 0.033(3) 0.008(3) 0.006(3) -0.010(3)
N10 0.031(3) 0.047(4) 0.031(4) 0.007(3) 0.002(3) -0.007(3)
N11 0.033(3) 0.034(4) 0.032(3) 0.000(3) 0.002(3) 0.000(3)
N12 0.031(3) 0.045(4) 0.036(4) -0.002(3) -0.014(3) -0.017(3)
C47 0.043(5) 0.060(6) 0.049(5) 0.016(5) -0.012(4) 0.006(4)
C48 0.057(6) 0.052(6) 0.086(8) 0.009(6) -0.022(6) 0.008(5)
C49 0.064(7) 0.056(7) 0.115(10) 0.002(7) -0.014(7) -0.004(6)
C50 0.078(9) 0.081(10) 0.170(15) -0.019(10) 0.017(10) -0.011(8)
C51 0.082(10) 0.071(9) 0.24(2) 0.006(11) 0.047(12) 0.025(8)
C52 0.029(5) 0.093(9) 0.141(12) 0.000(8) -0.006(6) 0.004(6)
C53 0.043(5) 0.053(6) 0.037(5) 0.022(4) -0.010(4) 0.000(4)
C54 0.089(8) 0.105(9) 0.033(5) 0.020(6) -0.002(5) 0.001(7)
C55 0.028(4) 0.071(6) 0.019(4) 0.008(4) -0.002(3) -0.001(4)
C56 0.030(4) 0.048(5) 0.029(4) -0.005(4) 0.002(3) -0.008(4)
C57 0.055(5) 0.059(6) 0.037(5) -0.010(4) 0.001(4) -0.019(5)
C58 0.050(5) 0.074(7) 0.035(5) -0.018(5) 0.011(4) 0.004(5)
C59 0.036(5) 0.055(6) 0.052(5) -0.007(4) 0.009(4) -0.007(4)
C60 0.024(4) 0.034(4) 0.045(5) 0.003(4) -0.004(3) -0.004(3)
C61 0.023(4) 0.042(5) 0.027(4) -0.003(3) 0.001(3) -0.004(3)
C62 0.040(4) 0.051(5) 0.023(4) 0.007(4) 0.002(3) -0.003(4)
C63 0.031(4) 0.050(5) 0.028(4) 0.010(4) 0.004(3) -0.019(4)
C64 0.036(4) 0.035(4) 0.027(4) 0.003(3) 0.005(3) -0.003(3)
C65 0.028(4) 0.054(5) 0.034(4) 0.015(4) -0.001(3) -0.005(4)
C66 0.032(4) 0.054(6) 0.055(5) 0.011(5) 0.002(4) -0.009(4)
C67 0.033(5) 0.082(8) 0.061(6) 0.005(6) 0.009(4) 0.015(5)
C68 0.072(6) 0.044(6) 0.048(5) -0.008(4) 0.011(5) -0.007(5)
C69 0.036(4) 0.063(6) 0.033(4) -0.004(4) 0.007(3) -0.010(4)
C70 0.027(4) 0.035(4) 0.035(4) 0.004(3) 0.003(3) -0.010(3)
C71 0.040(4) 0.047(5) 0.044(5) 0.012(4) 0.005(4) -0.004(4)
C72 0.040(5) 0.056(6) 0.045(5) 0.000(4) 0.010(4) -0.010(4)
C73 0.081(7) 0.070(7) 0.024(4) 0.013(5) 0.011(5) -0.012(6)
C74 0.057(6) 0.061(6) 0.029(4) 0.011(4) -0.001(4) -0.007(5)
C75 0.030(4) 0.053(5) 0.046(5) 0.003(4) -0.002(4) 0.003(4)
C76 0.019(3) 0.035(4) 0.027(4) 0.003(3) 0.012(3) 0.000(3)
C77 0.032(4) 0.042(5) 0.039(4) -0.002(4) 0.005(3) -0.002(3)
C78 0.029(4) 0.035(4) 0.032(4) -0.008(4) -0.009(3) 0.004(3)
C79 0.025(4) 0.029(4) 0.050(5) 0.010(4) 0.012(3) 0.005(3)
C80 0.055(6) 0.053(6) 0.067(6) 0.005(5) 0.023(5) 0.004(5)
C81 0.050(5) 0.049(6) 0.082(7) -0.008(5) 0.033(5) 0.001(4)
C82 0.035(5) 0.069(7) 0.076(7) -0.005(6) 0.014(5) 0.005(5)
C83 0.024(4) 0.053(5) 0.050(5) 0.003(4) 0.013(4) 0.000(4)
C84 0.041(4) 0.037(5) 0.043(5) 0.002(4) 0.011(4) 0.002(4)
C85 0.023(4) 0.094(8) 0.058(6) -0.014(6) -0.001(4) -0.008(5)
C86 0.045(5) 0.103(8) 0.024(4) 0.001(5) -0.005(4) -0.024(5)
C87 0.046(5) 0.060(6) 0.037(5) -0.004(4) -0.003(4) -0.010(4)
C88 0.053(6) 0.072(7) 0.076(7) -0.011(6) 0.038(5) -0.019(5)
C89 0.113(11) 0.080(9) 0.062(7) -0.003(6) 0.036(7) -0.044(8)
C90 0.116(10) 0.043(6) 0.064(7) 0.004(5) -0.005(7) -0.031(7)
C91 0.072(7) 0.075(8) 0.062(7) -0.034(6) 0.014(6) -0.032(6)
C92 0.060(6) 0.033(5) 0.057(6) -0.008(4) 0.002(5) -0.011(4)
Fe3 0.0269(5) 0.0367(6) 0.0229(5) 0.0006(5) 0.0003(4) -0.0050(5)
O9 0.038(3) 0.048(3) 0.032(3) 0.006(3) 0.003(2) -0.012(3)
O10 0.054(3) 0.069(4) 0.019(3) 0.003(3) 0.005(2) -0.010(3)
O11 0.015(3) 0.073(4) 0.064(4) 0.007(3) -0.002(3) 0.002(3)
O12 0.042(3) 0.064(4) 0.048(4) 0.014(3) 0.009(3) 0.003(3)
N13 0.022(3) 0.032(3) 0.023(3) 0.005(3) -0.005(2) 0.006(3)
N14 0.026(3) 0.027(3) 0.027(3) 0.002(3) 0.005(2) 0.000(2)
N15 0.035(3) 0.042(4) 0.026(3) -0.002(3) -0.003(3) -0.007(3)
N16 0.029(3) 0.037(4) 0.029(3) -0.002(3) -0.005(3) 0.003(3)
N17 0.024(3) 0.038(4) 0.029(3) -0.010(3) 0.001(3) -0.011(3)
N18 0.032(3) 0.046(4) 0.022(3) 0.001(3) -0.003(3) 0.001(3)
C93 0.036(4) 0.041(5) 0.026(4) -0.012(4) -0.004(3) -0.004(4)
C94 0.027(4) 0.053(5) 0.030(4) 0.001(4) -0.009(3) -0.004(3)
C95 0.036(4) 0.060(6) 0.036(5) 0.002(4) 0.005(4) 0.012(4)
C96 0.034(4) 0.065(6) 0.052(5) -0.007(5) 0.004(4) -0.011(4)
C97 0.058(6) 0.054(6) 0.045(5) 0.006(4) 0.008(4) -0.007(5)
C98 0.044(4) 0.027(4) 0.039(4) 0.007(4) -0.009(4) -0.004(4)
C99 0.036(4) 0.037(5) 0.033(4) 0.007(4) 0.005(3) 0.001(3)
C100 0.031(4) 0.052(5) 0.029(4) -0.013(4) -0.011(3) 0.001(4)
C101 0.025(4) 0.032(4) 0.021(4) -0.011(3) 0.002(3) -0.004(3)
C102 0.030(4) 0.027(4) 0.037(4) -0.003(3) -0.006(3) 0.009(3)
C103 0.033(4) 0.059(6) 0.036(4) 0.008(4) 0.004(4) -0.012(4)
C104 0.024(4) 0.078(7) 0.050(5) 0.017(5) 0.003(4) -0.009(4)
C105 0.045(5) 0.075(7) 0.025(4) 0.007(4) -0.001(4) -0.006(5)
C106 0.034(4) 0.046(5) 0.022(4) -0.008(3) -0.003(3) 0.002(4)
C107 0.026(4) 0.065(6) 0.025(4) 0.017(4) -0.008(3) 0.002(4)
C108 0.074(7) 0.064(6) 0.031(5) -0.007(4) -0.005(4) -0.010(5)
C109 0.046(5) 0.066(6) 0.028(4) -0.004(4) -0.010(4) -0.005(4)
C110 0.027(4) 0.044(5) 0.033(4) -0.010(4) -0.005(3) 0.012(3)
C111 0.037(5) 0.080(8) 0.086(8) 0.016(6) 0.002(5) 0.014(5)
C112 0.105(10) 0.059(8) 0.122(11) 0.025(8) 0.005(9) 0.038(7)
C113 0.085(9) 0.098(10) 0.086(9) 0.045(8) 0.010(7) 0.011(8)
C114 0.084(8) 0.049(7) 0.113(10) 0.008(7) 0.026(7) 0.017(6)
C115 0.040(5) 0.046(6) 0.064(6) -0.001(5) -0.001(4) 0.004(4)
C116 0.052(5) 0.039(5) 0.035(4) -0.001(4) 0.000(4) 0.010(4)
C117 0.039(4) 0.037(5) 0.048(5) 0.014(4) 0.012(4) -0.003(4)
C118 0.063(6) 0.031(5) 0.037(5) 0.010(4) -0.005(4) -0.007(4)
C119 0.124(10) 0.031(5) 0.032(5) 0.004(4) -0.002(6) -0.005(6)
C120 0.093(9) 0.051(6) 0.061(7) -0.009(5) 0.027(6) 0.015(6)
C121 0.043(5) 0.056(6) 0.049(5) 0.029(5) 0.016(4) 0.011(4)
C122 0.040(4) 0.050(5) 0.025(4) 0.016(4) -0.013(3) -0.001(4)
C123 0.041(5) 0.048(5) 0.060(6) -0.006(5) -0.007(4) 0.002(4)
C124 0.030(4) 0.050(5) 0.024(4) -0.007(4) -0.001(3) -0.002(4)
C125 0.030(4) 0.056(5) 0.024(4) -0.011(4) -0.006(3) -0.017(4)
C126 0.033(4) 0.064(6) 0.043(5) 0.009(4) 0.009(4) -0.002(4)
C127 0.056(6) 0.064(7) 0.056(6) 0.019(5) 0.021(5) -0.013(5)
C128 0.051(5) 0.039(5) 0.060(6) 0.000(4) 0.026(5) -0.006(4)
C129 0.034(4) 0.040(5) 0.035(4) 0.004(4) 0.001(3) 0.002(4)
C130 0.032(4) 0.041(5) 0.039(5) 0.005(4) -0.005(4) 0.004(4)
C131 0.040(5) 0.047(5) 0.054(5) 0.016(4) 0.010(4) 0.012(4)
C132 0.035(4) 0.040(5) 0.027(4) -0.003(3) 0.002(3) 0.013(3)
C133 0.019(3) 0.037(4) 0.052(4) 0.003(4) 0.012(3) 0.011(3)
C134 0.039(4) 0.042(5) 0.024(4) -0.010(3) 0.009(3) 0.012(4)
C135 0.041(5) 0.061(6) 0.035(5) -0.009(4) -0.007(4) -0.009(4)
C136 0.050(5) 0.057(6) 0.029(4) 0.002(4) 0.009(4) 0.007(4)
C137 0.046(5) 0.047(6) 0.055(6) 0.012(4) 0.014(4) 0.001(4)
C138 0.031(4) 0.052(5) 0.045(5) -0.004(4) 0.002(4) 0.009(4)
Fe4 0.0234(5) 0.0347(6) 0.0245(5) 0.0018(5) -0.0014(4) -0.0024(4)
O13 0.047(3) 0.070(4) 0.034(3) -0.002(3) 0.006(3) 0.016(3)
O14 0.039(3) 0.039(3) 0.030(3) 0.006(2) 0.005(2) 0.014(2)
O15 0.028(3) 0.047(3) 0.040(3) -0.010(3) -0.003(2) -0.009(2)
O16 0.022(3) 0.064(4) 0.044(3) -0.007(3) 0.007(2) -0.001(2)
N19 0.031(3) 0.043(4) 0.027(3) 0.004(3) -0.009(3) 0.005(3)
N20 0.023(3) 0.028(3) 0.030(3) -0.001(3) 0.002(2) -0.004(2)
N21 0.026(3) 0.035(4) 0.027(3) -0.004(3) 0.001(2) -0.013(3)
N22 0.026(3) 0.038(4) 0.030(3) 0.006(3) 0.010(3) 0.000(3)
N23 0.011(3) 0.042(4) 0.034(3) -0.012(3) 0.010(2) 0.001(2)
N24 0.034(3) 0.046(4) 0.029(3) 0.004(3) -0.003(3) -0.001(3)
C139 0.059(6) 0.044(5) 0.029(4) 0.004(4) -0.011(4) 0.007(4)
C140 0.053(6) 0.050(6) 0.065(6) -0.013(5) 0.004(5) -0.004(5)
C141 0.090(9) 0.098(10) 0.058(7) -0.006(7) -0.004(6) 0.004(8)
C142 0.117(11) 0.065(8) 0.099(10) -0.010(7) -0.043(9) 0.004(8)
C143 0.079(9) 0.158(15) 0.156(14) -0.098(13) -0.033(9) 0.047(10)
C144 0.058(7) 0.112(11) 0.107(10) -0.050(9) -0.036(7) 0.015(7)
C145 0.040(5) 0.072(7) 0.034(5) 0.021(5) -0.008(4) -0.006(4)
C146 0.071(6) 0.075(7) 0.015(4) 0.018(4) 0.000(4) 0.013(5)
C147 0.050(5) 0.045(5) 0.018(4) 0.002(3) -0.003(3) -0.004(4)
C148 0.044(5) 0.047(5) 0.036(5) -0.012(4) 0.014(4) 0.004(4)
C149 0.041(5) 0.071(7) 0.031(4) -0.010(4) 0.004(4) -0.016(4)
C150 0.045(5) 0.048(5) 0.043(5) -0.004(4) 0.021(4) -0.002(4)
C151 0.034(4) 0.044(5) 0.052(5) -0.002(4) 0.012(4) 0.002(4)
C152 0.024(4) 0.046(5) 0.038(4) 0.007(4) 0.006(3) -0.009(3)
C153 0.033(4) 0.027(4) 0.023(4) 0.002(3) 0.002(3) -0.008(3)
C154 0.035(4) 0.055(5) 0.034(4) 0.004(4) -0.002(3) 0.005(4)
C155 0.035(4) 0.042(5) 0.034(4) 0.004(4) -0.002(3) 0.003(4)
C156 0.035(4) 0.032(4) 0.017(3) -0.008(3) -0.008(3) -0.003(3)
C157 0.045(5) 0.069(6) 0.029(4) 0.019(4) -0.004(4) -0.005(4)
C158 0.046(5) 0.103(9) 0.027(5) 0.022(5) -0.012(4) -0.027(6)
C159 0.036(5) 0.098(9) 0.063(7) 0.033(6) -0.002(5) -0.008(6)
C160 0.043(5) 0.063(7) 0.059(6) 0.007(5) 0.012(4) 0.010(4)
C161 0.026(4) 0.071(7) 0.036(4) 0.017(4) 0.001(3) 0.002(4)
C162 0.027(4) 0.028(4) 0.034(4) 0.006(3) 0.002(3) -0.003(3)
C163 0.029(4) 0.058(6) 0.037(5) 0.011(4) 0.009(3) -0.006(4)
C164 0.050(5) 0.059(6) 0.041(5) 0.018(4) 0.003(4) 0.006(4)
C165 0.052(5) 0.060(6) 0.035(5) 0.003(4) 0.003(4) 0.004(5)
C166 0.041(4) 0.041(5) 0.047(5) -0.003(4) 0.021(4) 0.005(4)
C167 0.031(4) 0.059(6) 0.045(5) 0.022(4) 0.005(4) -0.015(4)
C168 0.024(4) 0.048(5) 0.021(4) 0.005(3) 0.002(3) 0.008(3)
C169 0.030(4) 0.035(4) 0.042(5) 0.005(4) 0.002(3) 0.007(3)
C170 0.019(3) 0.036(4) 0.024(4) -0.001(3) -0.008(3) -0.001(3)
C171 0.035(4) 0.030(4) 0.027(4) -0.005(3) 0.003(3) -0.013(3)
C172 0.032(4) 0.043(5) 0.043(5) 0.001(4) -0.003(4) -0.001(4)
C173 0.044(5) 0.054(6) 0.036(5) -0.005(4) 0.003(4) 0.000(4)
C174 0.035(4) 0.048(5) 0.032(4) -0.004(4) 0.006(3) 0.004(4)
C175 0.037(4) 0.031(4) 0.023(4) 0.005(3) -0.005(3) -0.006(3)
C176 0.027(4) 0.050(5) 0.020(4) 0.005(3) -0.002(3) 0.008(3)
C177 0.038(4) 0.039(5) 0.046(5) -0.020(4) 0.001(4) -0.004(4)
C178 0.021(3) 0.041(5) 0.030(4) -0.014(3) 0.000(3) -0.010(3)
C179 0.017(3) 0.054(5) 0.036(4) 0.003(4) -0.010(3) -0.018(3)
C180 0.028(4) 0.048(5) 0.072(6) -0.005(5) 0.001(4) 0.002(4)
C181 0.059(6) 0.049(6) 0.069(7) 0.007(5) 0.011(5) -0.006(5)
C182 0.058(6) 0.047(6) 0.092(8) -0.016(6) -0.022(6) -0.013(5)
C183 0.042(5) 0.049(6) 0.068(6) -0.001(5) -0.011(5) 0.005(4)
C184 0.052(5) 0.033(5) 0.064(6) -0.013(4) 0.006(5) -0.006(4)
C185 0.019(3) 0.043(5) 0.041(4) 0.008(4) -0.003(3) 0.005(3)
C186 0.029(4) 0.059(6) 0.047(5) -0.006(4) -0.003(4) -0.011(4)
C187 0.039(5) 0.042(5) 0.067(6) -0.006(5) -0.018(4) 0.003(4)
C188 0.034(4) 0.050(6) 0.058(6) 0.003(4) 0.016(4) 0.001(4)
C189 0.043(4) 0.036(4) 0.038(4) 0.013(4) 0.004(4) -0.005(4)
C190 0.041(5) 0.052(6) 0.043(5) 0.009(4) -0.006(4) -0.005(4)
C191 0.041(5) 0.025(4) 0.055(5) 0.005(4) 0.002(4) -0.002(3)
C192 0.032(4) 0.055(6) 0.051(5) -0.005(4) 0.011(4) -0.008(4)
C193 0.073(6) 0.042(5) 0.043(5) 0.015(4) -0.005(5) -0.001(5)
C194 0.066(7) 0.071(7) 0.059(7) 0.022(6) 0.006(5) 0.013(6)
C195 0.079(7) 0.065(7) 0.029(5) 0.001(4) 0.005(5) -0.019(6)
C196 0.039(5) 0.052(5) 0.049(5) -0.007(4) 0.012(4) -0.003(4)
C197 0.044(5) 0.024(4) 0.055(5) 0.000(4) -0.005(4) 0.002(3)
C198 0.029(4) 0.070(7) 0.064(6) -0.004(5) 0.006(4) 0.006(4)
C199 0.045(5) 0.079(8) 0.047(5) 0.006(5) -0.005(4) 0.021(5)
C200 0.088(8) 0.062(7) 0.047(6) 0.000(5) 0.015(5) 0.036(6)
C201 0.068(6) 0.057(6) 0.044(5) 0.009(5) -0.014(5) -0.008(5)
C202 0.052(5) 0.041(5) 0.038(5) -0.002(4) 0.000(4) -0.004(4)
C203 0.028(4) 0.032(4) 0.048(5) -0.008(4) 0.000(3) 0.004(3)
C204 0.041(4) 0.039(5) 0.041(5) -0.007(4) 0.005(4) 0.005(4)
C205 0.047(5) 0.043(5) 0.081(7) -0.020(5) 0.007(5) -0.013(4)
C206 0.040(5) 0.050(6) 0.064(6) 0.000(5) 0.011(5) -0.003(4)
C207 0.030(4) 0.073(7) 0.054(6) -0.013(5) -0.002(4) 0.001(4)
C208 0.024(4) 0.052(5) 0.048(5) -0.007(4) -0.006(3) 0.005(4)
B1 0.040(5) 0.041(6) 0.038(5) -0.001(4) 0.004(4) 0.017(4)
C209 0.027(4) 0.039(5) 0.047(5) 0.006(4) -0.006(3) -0.017(3)
C210 0.016(3) 0.066(6) 0.048(5) 0.011(4) 0.003(3) 0.005(4)
C211 0.036(5) 0.090(7) 0.053(6) 0.035(6) -0.002(4) -0.009(5)
C212 0.035(5) 0.110(9) 0.032(5) 0.023(5) -0.012(4) -0.021(5)
C213 0.033(4) 0.080(7) 0.038(5) 0.002(5) 0.008(4) 0.000(4)
C214 0.032(4) 0.075(7) 0.051(5) -0.015(5) 0.002(4) -0.003(4)
C215 0.026(4) 0.046(5) 0.026(4) -0.003(3) 0.003(3) 0.001(3)
C216 0.039(5) 0.060(6) 0.038(5) 0.006(4) -0.006(4) -0.008(4)
C217 0.066(6) 0.069(7) 0.038(5) 0.020(5) -0.010(4) -0.031(5)
C218 0.050(6) 0.088(8) 0.054(6) 0.000(5) -0.001(5) -0.037(6)
C219 0.045(5) 0.073(7) 0.055(6) -0.008(5) -0.024(4) -0.006(5)
C220 0.033(4) 0.036(4) 0.034(4) -0.001(3) 0.001(3) -0.002(3)
C221 0.027(4) 0.055(5) 0.028(4) 0.006(4) -0.003(3) 0.001(3)
C222 0.029(4) 0.074(7) 0.068(6) -0.018(5) 0.002(4) 0.000(4)
C223 0.069(7) 0.040(6) 0.111(9) -0.038(6) -0.010(6) 0.014(5)
C224 0.055(6) 0.105(10) 0.083(8) -0.046(7) 0.005(6) 0.032(6)
C225 0.035(5) 0.076(7) 0.052(5) 0.002(5) 0.007(4) 0.020(5)
C226 0.036(4) 0.046(5) 0.028(4) 0.005(4) 0.002(3) 0.014(4)
C227 0.033(4) 0.040(5) 0.024(4) 0.001(3) 0.007(3) -0.004(3)
C228 0.027(4) 0.045(5) 0.040(4) -0.004(4) 0.003(3) -0.006(3)
C229 0.034(4) 0.061(6) 0.052(5) 0.024(5) 0.001(4) 0.004(4)
C230 0.028(4) 0.077(7) 0.039(5) 0.023(5) 0.006(4) -0.012(4)
C231 0.037(4) 0.058(6) 0.031(4) 0.005(4) 0.008(4) -0.019(4)
C232 0.036(4) 0.068(6) 0.029(4) 0.010(4) 0.003(4) -0.011(4)
B2 0.039(5) 0.037(5) 0.026(4) 0.003(4) -0.001(4) -0.004(4)
C233 0.031(4) 0.108(8) 0.020(4) -0.001(5) -0.013(3) 0.003(5)
C234 0.037(5) 0.088(8) 0.057(6) -0.006(5) 0.014(4) -0.026(5)
C235 0.047(6) 0.107(10) 0.059(7) -0.010(7) 0.000(5) -0.010(6)
C236 0.027(5) 0.194(15) 0.031(5) 0.006(7) -0.007(4) -0.008(7)
C237 0.042(6) 0.200(17) 0.063(7) 0.071(9) 0.006(5) -0.007(8)
C238 0.036(5) 0.116(9) 0.052(6) 0.045(6) -0.019(4) 0.007(5)
C239 0.026(4) 0.062(6) 0.033(4) -0.004(4) -0.001(3) -0.003(4)
C240 0.036(5) 0.069(6) 0.049(5) -0.002(5) -0.004(4) -0.012(4)
C241 0.040(5) 0.102(8) 0.047(5) 0.018(5) -0.006(4) -0.028(5)
C242 0.035(5) 0.080(8) 0.084(8) 0.010(6) -0.023(5) -0.019(5)
C243 0.046(5) 0.069(6) 0.051(6) -0.022(5) -0.035(5) 0.002(5)
C244 0.037(4) 0.052(5) 0.040(5) -0.004(4) 0.002(4) -0.009(4)
C245 0.042(5) 0.062(6) 0.030(4) 0.004(4) -0.015(4) -0.007(4)
C246 0.057(6) 0.107(10) 0.048(6) 0.008(6) -0.029(5) 0.004(6)
C247 0.110(10) 0.057(7) 0.059(7) -0.017(5) -0.030(7) 0.002(7)
C248 0.126(12) 0.113(12) 0.035(6) -0.003(6) -0.025(7) 0.034(10)
C249 0.100(9) 0.114(11) 0.018(5) 0.003(6) 0.009(5) 0.019(8)
C250 0.061(6) 0.080(7) 0.034(5) -0.007(5) 0.008(4) 0.017(5)
C251 0.026(4) 0.089(8) 0.037(5) 0.005(5) -0.002(4) -0.013(4)
C252 0.025(4) 0.088(8) 0.054(6) 0.004(5) 0.007(4) -0.006(5)
C253 0.032(5) 0.085(8) 0.074(7) 0.033(6) 0.010(5) -0.005(5)
C254 0.026(5) 0.145(12) 0.063(7) 0.007(8) -0.001(5) -0.017(6)
C255 0.028(4) 0.063(7) 0.073(7) 0.006(5) -0.007(4) -0.010(4)
C256 0.028(4) 0.089(7) 0.028(4) -0.004(4) 0.005(3) -0.020(4)
B3 0.031(5) 0.084(8) 0.042(6) -0.003(6) 0.002(4) -0.010(5)
C257 0.028(4) 0.068(6) 0.044(5) -0.005(4) 0.004(4) 0.005(4)
C258 0.050(6) 0.114(10) 0.062(6) 0.028(7) 0.014(5) -0.013(6)
C259 0.054(6) 0.061(7) 0.106(9) 0.008(7) 0.005(6) -0.009(5)
C260 0.070(7) 0.034(6) 0.105(9) -0.008(6) 0.031(7) 0.007(5)
C261 0.101(9) 0.046(6) 0.051(6) 0.002(5) 0.026(6) 0.012(6)
C262 0.060(6) 0.059(6) 0.044(5) 0.011(5) 0.011(4) 0.016(5)
C263 0.041(5) 0.094(8) 0.036(5) -0.012(5) 0.022(4) 0.015(5)
C264 0.057(6) 0.065(7) 0.052(6) -0.007(5) 0.015(5) 0.015(5)
C265 0.035(5) 0.145(12) 0.070(7) -0.052(8) 0.008(5) -0.014(6)
C266 0.042(6) 0.123(11) 0.055(7) -0.033(7) -0.008(5) -0.007(6)
C267 0.039(6) 0.124(11) 0.074(8) -0.022(8) 0.006(5) 0.009(7)
C268 0.045(5) 0.101(9) 0.044(5) -0.008(5) -0.011(4) 0.008(5)
C269 0.039(4) 0.065(6) 0.023(4) -0.003(4) -0.004(3) 0.018(4)
C270 0.034(4) 0.065(6) 0.047(5) -0.009(4) 0.011(4) 0.009(4)
C271 0.043(5) 0.076(7) 0.045(5) 0.002(5) -0.003(4) 0.013(5)
C272 0.053(6) 0.079(8) 0.039(5) -0.001(5) -0.001(4) 0.023(5)
C273 0.047(5) 0.062(6) 0.048(5) -0.002(5) -0.003(4) -0.006(5)
C274 0.051(5) 0.054(6) 0.042(5) 0.012(4) 0.007(4) 0.011(5)
C275 0.039(5) 0.074(7) 0.039(5) 0.007(5) 0.004(4) -0.010(4)
C276 0.038(5) 0.057(6) 0.062(6) -0.012(5) 0.006(4) 0.011(4)
C277 0.030(5) 0.076(7) 0.076(7) 0.000(6) 0.012(5) 0.006(4)
C278 0.042(5) 0.070(7) 0.056(6) 0.010(5) -0.002(4) 0.005(5)
C279 0.060(6) 0.076(7) 0.044(5) 0.015(5) 0.003(5) 0.008(5)
C280 0.026(4) 0.074(6) 0.037(5) -0.007(4) 0.002(3) -0.008(4)
B4 0.031(5) 0.064(7) 0.043(5) -0.017(5) 0.006(4) -0.006(5)
C281 0.035(4) 0.032(4) 0.037(4) 0.002(3) 0.009(3) 0.009(3)
C282 0.058(5) 0.048(5) 0.030(4) -0.008(4) 0.005(4) -0.009(4)
C283 0.047(5) 0.073(7) 0.041(5) -0.017(5) 0.000(4) -0.032(5)
C284 0.057(6) 0.055(6) 0.053(6) 0.002(5) 0.019(5) -0.014(5)
C285 0.043(5) 0.069(7) 0.060(6) 0.023(5) 0.017(5) -0.003(5)
C286 0.037(4) 0.050(5) 0.035(4) 0.008(4) 0.009(4) 0.000(4)
C287 0.035(4) 0.031(4) 0.032(4) 0.004(3) -0.008(3) 0.005(3)
C288 0.039(4) 0.037(4) 0.035(4) -0.010(4) -0.002(3) -0.003(4)
C289 0.030(4) 0.052(5) 0.055(5) 0.026(5) -0.010(4) -0.005(4)
C290 0.032(4) 0.077(7) 0.047(5) -0.005(5) -0.016(4) -0.018(5)
C291 0.048(5) 0.072(6) 0.027(4) -0.016(4) -0.014(4) 0.008(5)
C292 0.033(4) 0.055(5) 0.032(4) -0.010(4) -0.004(3) 0.005(4)
C293 0.026(4) 0.044(5) 0.029(4) -0.005(4) -0.002(3) -0.004(3)
C294 0.023(4) 0.038(5) 0.044(5) -0.010(4) 0.014(3) 0.005(3)
C295 0.043(5) 0.037(5) 0.047(5) -0.011(4) 0.007(4) 0.006(4)
C296 0.025(3) 0.052(5) 0.027(4) 0.017(4) -0.002(3) -0.014(4)
C297 0.019(3) 0.061(5) 0.022(4) -0.015(4) 0.002(3) -0.006(3)
C298 0.031(4) 0.046(5) 0.022(4) 0.002(3) -0.011(3) -0.007(3)
C299 0.023(4) 0.062(5) 0.017(3) 0.006(4) -0.003(3) 0.005(4)
C300 0.036(4) 0.046(5) 0.019(4) -0.009(3) -0.001(3) -0.003(4)
C301 0.031(4) 0.065(6) 0.025(4) 0.006(4) 0.005(3) 0.015(4)
C302 0.036(4) 0.048(5) 0.024(4) 0.006(4) -0.005(3) 0.010(4)
C303 0.047(5) 0.062(6) 0.026(4) 0.001(4) -0.008(4) 0.002(4)
C304 0.041(4) 0.027(4) 0.040(5) -0.004(4) 0.010(4) -0.007(3)
B5 0.029(4) 0.021(4) 0.033(4) -0.001(3) 0.009(3) 0.012(3)
C305 0.027(4) 0.050(5) 0.021(4) 0.007(3) -0.005(3) 0.002(3)
C306 0.043(5) 0.046(5) 0.022(4) 0.006(4) 0.000(3) -0.006(4)
C307 0.062(6) 0.052(6) 0.023(4) 0.003(4) 0.008(4) 0.001(4)
C308 0.049(5) 0.088(8) 0.023(4) 0.015(5) 0.005(4) -0.031(5)
C309 0.045(5) 0.064(6) 0.030(4) 0.010(4) 0.005(4) 0.008(4)
C310 0.040(4) 0.044(5) 0.017(3) 0.012(3) 0.007(3) 0.006(4)
C311 0.028(4) 0.065(6) 0.038(5) -0.004(4) 0.007(4) -0.005(4)
C312 0.038(5) 0.072(7) 0.055(6) -0.012(5) 0.017(4) -0.012(5)
C313 0.057(6) 0.083(8) 0.065(7) -0.014(6) 0.010(5) -0.011(6)
C314 0.070(7) 0.068(7) 0.058(6) -0.004(6) 0.037(6) 0.002(6)
C315 0.050(5) 0.053(6) 0.071(7) 0.023(5) 0.010(5) 0.020(5)
C316 0.047(5) 0.072(7) 0.031(4) 0.005(4) -0.001(4) 0.008(5)
C317 0.029(4) 0.045(5) 0.032(4) 0.009(4) 0.000(3) 0.011(4)
C318 0.036(4) 0.043(5) 0.025(4) 0.010(4) 0.004(3) -0.006(4)
C319 0.034(4) 0.040(5) 0.043(5) -0.015(4) -0.017(4) 0.014(4)
C320 0.041(4) 0.049(5) 0.029(4) 0.002(4) 0.007(3) -0.005(4)
C321 0.048(5) 0.034(5) 0.043(5) 0.008(4) 0.009(4) 0.000(4)
C322 0.043(5) 0.050(5) 0.029(4) -0.008(4) -0.004(4) -0.001(4)
C323 0.040(4) 0.048(5) 0.027(4) -0.004(4) -0.007(3) 0.005(4)
C324 0.042(5) 0.109(9) 0.037(5) 0.011(5) -0.002(4) 0.014(5)
C325 0.044(5) 0.123(10) 0.042(5) -0.002(6) 0.004(4) 0.012(6)
C326 0.068(6) 0.066(6) 0.043(5) -0.001(5) -0.034(5) 0.006(5)
C327 0.028(4) 0.047(6) 0.082(7) 0.017(5) -0.003(4) 0.003(4)
C328 0.028(4) 0.039(5) 0.043(4) -0.010(4) -0.002(3) 0.009(3)
B6 0.020(4) 0.069(6) 0.021(4) -0.001(4) -0.004(3) -0.007(4)
C329 0.022(3) 0.035(4) 0.031(4) 0.003(4) -0.009(3) 0.001(3)
C330 0.035(4) 0.044(5) 0.031(4) -0.007(4) 0.002(3) -0.003(4)
C331 0.021(3) 0.040(4) 0.033(4) 0.000(4) 0.001(3) -0.005(3)
C332 0.039(4) 0.063(6) 0.029(4) -0.017(4) 0.003(3) -0.008(4)
C333 0.034(4) 0.051(5) 0.036(5) -0.005(4) -0.002(4) 0.009(4)
C334 0.033(4) 0.034(4) 0.046(5) 0.004(4) -0.002(4) -0.004(3)
C335 0.030(4) 0.048(5) 0.032(4) 0.009(4) 0.001(3) -0.002(3)
C336 0.041(5) 0.039(5) 0.040(4) 0.004(4) -0.007(4) -0.006(4)
C337 0.039(5) 0.044(5) 0.061(6) -0.003(4) -0.006(4) 0.008(4)
C338 0.032(5) 0.061(6) 0.070(6) 0.011(5) -0.018(4) -0.003(4)
C339 0.061(6) 0.070(6) 0.032(4) 0.017(4) -0.025(4) 0.003(5)
C340 0.041(5) 0.066(6) 0.023(4) -0.001(4) -0.009(3) -0.003(4)
C341 0.022(4) 0.035(4) 0.047(5) -0.003(4) 0.009(3) -0.003(3)
C342 0.042(5) 0.044(5) 0.037(4) 0.002(4) -0.002(4) 0.002(4)
C343 0.052(5) 0.053(6) 0.041(5) -0.003(4) 0.005(4) -0.003(4)
C344 0.039(5) 0.057(6) 0.084(8) -0.031(6) 0.014(5) -0.020(4)
C345 0.052(6) 0.053(6) 0.082(7) 0.032(6) 0.014(5) -0.002(5)
C346 0.032(4) 0.068(6) 0.047(5) 0.006(5) 0.008(4) 0.002(4)
C347 0.021(3) 0.057(5) 0.020(4) -0.007(3) 0.004(3) -0.008(3)
C348 0.019(3) 0.056(5) 0.022(4) 0.005(4) -0.011(3) 0.002(3)
C349 0.056(5) 0.059(6) 0.024(4) -0.002(4) -0.008(4) 0.003(5)
C350 0.038(4) 0.035(5) 0.037(4) -0.001(4) -0.001(4) 0.011(4)
C351 0.027(4) 0.076(6) 0.021(4) 0.007(4) -0.004(3) 0.004(4)
C352 0.024(4) 0.043(5) 0.033(4) 0.001(4) -0.009(3) -0.004(3)
B7 0.031(4) 0.049(5) 0.028(4) 0.006(4) -0.006(4) 0.004(4)
C353 0.032(4) 0.051(5) 0.010(3) 0.002(3) 0.002(3) -0.006(3)
C354 0.034(4) 0.060(6) 0.040(5) -0.001(4) -0.007(4) -0.004(4)
C355 0.037(5) 0.067(7) 0.037(5) 0.001(4) 0.009(4) -0.014(4)
C356 0.063(6) 0.062(7) 0.036(5) 0.007(4) -0.006(4) -0.035(5)
C357 0.075(7) 0.025(4) 0.041(5) 0.010(4) 0.003(5) -0.006(4)
C358 0.034(4) 0.053(5) 0.021(4) -0.001(4) -0.010(3) -0.015(4)
C359 0.038(4) 0.019(4) 0.043(5) 0.017(3) 0.008(4) -0.007(3)
C360 0.036(4) 0.059(6) 0.029(4) -0.009(4) 0.009(3) -0.010(4)
C361 0.074(7) 0.061(6) 0.032(5) -0.003(4) 0.019(5) 0.007(5)
C362 0.063(6) 0.060(6) 0.057(6) 0.006(5) 0.016(5) 0.013(5)
C363 0.074(7) 0.057(6) 0.034(5) 0.005(4) 0.007(5) 0.002(5)
C364 0.039(4) 0.051(5) 0.029(4) 0.013(4) -0.001(3) -0.001(4)
C365 0.031(4) 0.041(5) 0.029(4) 0.001(4) -0.001(3) 0.010(4)
C366 0.022(3) 0.030(4) 0.031(4) 0.003(3) -0.004(3) -0.003(3)
C367 0.038(4) 0.028(4) 0.029(4) -0.012(3) 0.004(3) 0.004(3)
C368 0.028(4) 0.053(5) 0.024(4) 0.004(4) 0.003(3) -0.007(4)
C369 0.035(4) 0.045(5) 0.024(4) 0.005(4) 0.004(3) -0.009(3)
C370 0.035(4) 0.042(5) 0.030(4) -0.011(4) -0.018(3) -0.001(4)
C371 0.033(4) 0.030(4) 0.036(4) -0.014(3) 0.005(3) 0.004(3)
C372 0.043(5) 0.057(5) 0.024(4) 0.000(4) -0.013(3) -0.007(4)
C373 0.057(5) 0.053(5) 0.024(4) -0.002(4) -0.016(4) -0.002(4)
C374 0.033(4) 0.048(5) 0.056(6) 0.002(4) -0.023(4) -0.008(4)
C375 0.023(4) 0.059(6) 0.069(6) 0.004(5) -0.014(4) -0.003(4)
C376 0.032(4) 0.046(5) 0.036(4) -0.003(4) -0.009(3) -0.007(4)
B8 0.043(5) 0.035(5) 0.021(4) -0.003(4) 0.000(4) -0.001(4)

loop_
_atom_type_symbol
_atom_type_description
_atom_type_scat_dispersion_real
_atom_type_scat_dispersion_imag
_atom_type_scat_source
C C 0.0033 0.0016 'International Tables Vol C Tables 4.2.6.8 and 6.1.1.4'
H H 0.0000 0.0000 'International Tables Vol C Tables 4.2.6.8 and 6.1.1.4'
B B 0.0013 0.0007 'International Tables Vol C Tables 4.2.6.8 and 6.1.1.4'
Fe Fe 0.3463 0.8444 'International Tables Vol C Tables 4.2.6.8 and 6.1.1.4'
N N 0.0061 0.0033 'International Tables Vol C Tables 4.2.6.8 and 6.1.1.4'
O O 0.0106 0.0060 'International Tables Vol C Tables 4.2.6.8 and 6.1.1.4'

loop_
_geom_angle_atom_site_label_1
_geom_angle_atom_site_label_2
_geom_angle_atom_site_label_3
_geom_angle
N1 Fe1 N4 102.2(2)
N1 Fe1 N6 86.7(2)
N2 Fe1 N1 73.1(2)
N2 Fe1 N3 72.7(2)
N2 Fe1 N4 116.7(2)
N2 Fe1 N6 96.9(2)
N3 Fe1 N1 145.3(2)
N3 Fe1 N4 87.9(2)
N3 Fe1 N6 103.1(2)
N5 Fe1 N1 102.8(2)
N5 Fe1 N2 169.8(2)
N5 Fe1 N3 111.9(2)
N5 Fe1 N4 73.2(2)
N5 Fe1 N6 73.3(2)
N6 Fe1 N4 146.5(2)
C9 O1 C8 105.7(5)
C15 O2 C16 105.3(6)
C32 O3 C31 104.8(7)
C38 O4 C39 104.9(6)
C7 N1 Fe1 137.6(4)
C9 N1 Fe1 115.9(5)
C9 N1 C7 106.5(6)
C10 N2 Fe1 120.5(5)
C14 N2 Fe1 119.9(5)
C14 N2 C10 119.6(7)
C15 N3 Fe1 115.5(5)
C15 N3 C17 107.9(6)
C17 N3 Fe1 136.6(5)
C30 N4 Fe1 140.9(6)
C32 N4 Fe1 113.8(5)
C32 N4 C30 105.1(7)
C33 N5 Fe1 121.3(5)
C37 N5 Fe1 121.8(5)
C37 N5 C33 116.8(7)
C38 N6 Fe1 113.7(5)
C38 N6 C40 106.2(6)
C40 N6 Fe1 140.0(5)
C2 C1 C6 119.7(7)
C2 C1 C7 120.5(7)
C6 C1 C7 119.6(7)
C1 C2 H2 120.1
C1 C2 C3 119.8(9)
C3 C2 H2 120.1
C2 C3 H3 119.9
C2 C3 C4 120.3(9)
C4 C3 H3 119.9
C3 C4 H4 120.5
C5 C4 C3 119.0(8)
C5 C4 H4 120.5
C4 C5 H5 119.3
C4 C5 C6 121.4(8)
C6 C5 H5 119.3
C1 C6 C5 119.9(8)
C1 C6 H6 120.1
C5 C6 H6 120.1
N1 C7 C1 110.6(6)
N1 C7 H7 109.3
N1 C7 C8 103.3(5)
C1 C7 H7 109.3
C1 C7 C8 114.8(6)
C8 C7 H7 109.3
O1 C8 C7 103.6(6)
O1 C8 H8A 111.0
O1 C8 H8B 111.0
C7 C8 H8A 111.0
C7 C8 H8B 111.0
H8A C8 H8B 109.0
O1 C9 C10 119.7(6)
N1 C9 O1 120.4(7)
N1 C9 C10 119.8(7)
N2 C10 C9 110.6(7)
N2 C10 C11 123.2(7)
C11 C10 C9 126.1(7)
C10 C11 H11 121.6
C10 C11 C12 116.8(8)
C12 C11 H11 121.6
C11 C12 H12 119.6
C13 C12 C11 120.8(9)
C13 C12 H12 119.6
C12 C13 H13 121.1
C12 C13 C14 117.8(8)
C14 C13 H13 121.1
N2 C14 C13 121.6(7)
N2 C14 C15 111.5(6)
C13 C14 C15 126.5(7)
O2 C15 C14 122.6(7)
N3 C15 O2 117.8(7)
N3 C15 C14 119.6(7)
O2 C16 H16A 111.1
O2 C16 H16B 111.1
O2 C16 C17 103.4(6)
H16A C16 H16B 109.0
C17 C16 H16A 111.1
C17 C16 H16B 111.1
N3 C17 C16 99.5(6)
N3 C17 H17 107.7
C16 C17 H17 107.7
C18 C17 N3 114.6(6)
C18 C17 C16 118.9(7)
C18 C17 H17 107.7
C19 C18 C17 125.7(8)
C19 C18 C23 113.3(10)
C23 C18 C17 121.0(9)
C18 C19 H19 117.2
C18 C19 C20 125.5(10)
C20 C19 H19 117.2
C19 C20 H20 122.4
C21 C20 C19 115.1(10)
C21 C20 H20 122.4
C20 C21 H21 118.7
C22 C21 C20 122.5(12)
C22 C21 H21 118.7
C21 C22 H22 120.1
C21 C22 C23 119.8(14)
C23 C22 H22 120.1
C18 C23 H23 118.2
C22 C23 C18 123.7(12)
C22 C23 H23 118.2
C25 C24 C30 123.2(8)
C29 C24 C25 116.4(9)
C29 C24 C30 120.3(8)
C24 C25 H25 119.1
C26 C25 C24 121.8(9)
C26 C25 H25 119.1
C25 C26 H26 119.9
C27 C26 C25 120.1(10)
C27 C26 H26 119.9
C26 C27 H27 120.2
C26 C27 C28 119.7(12)
C28 C27 H27 120.2
C27 C28 H28 120.7
C29 C28 C27 118.6(10)
C29 C28 H28 120.7
C24 C29 H29 118.3
C28 C29 C24 123.3(9)
C28 C29 H29 118.3
N4 C30 H30 107.9
N4 C30 C31 101.8(7)
C24 C30 N4 113.8(7)
C24 C30 H30 107.9
C24 C30 C31 117.0(8)
C31 C30 H30 107.9
O3 C31 C30 102.0(7)
O3 C31 H31A 111.4
O3 C31 H31B 111.4
C30 C31 H31A 111.4
C30 C31 H31B 111.4
H31A C31 H31B 109.2
O3 C32 C33 118.4(8)
N4 C32 O3 119.2(8)
N4 C32 C33 122.3(7)
N5 C33 C32 109.0(7)
C34 C33 N5 122.9(8)
C34 C33 C32 128.1(8)
C33 C34 H34 120.1
C33 C34 C35 119.7(8)
C35 C34 H34 120.1
C34 C35 H35 120.9
C36 C35 C34 118.2(8)
C36 C35 H35 120.9
C35 C36 H36 121.1
C37 C36 C35 117.8(8)
C37 C36 H36 121.1
N5 C37 C36 124.5(7)
N5 C37 C38 107.8(7)
C36 C37 C38 127.6(8)
O4 C38 C37 117.3(7)
N6 C38 O4 119.4(7)
N6 C38 C37 123.3(7)
O4 C39 H39A 110.8
O4 C39 H39B 110.8
O4 C39 C40 104.6(6)
H39A C39 H39B 108.9
C40 C39 H39A 110.8
C40 C39 H39B 110.8
N6 C40 C39 104.5(6)
N6 C40 H40 108.7
N6 C40 C41 109.1(6)
C39 C40 H40 108.7
C39 C40 C41 116.9(6)
C41 C40 H40 108.7
C42 C41 C40 119.7(7)
C46 C41 C40 119.7(7)
C46 C41 C42 120.6(7)
C41 C42 H42 119.8
C43 C42 C41 120.4(8)
C43 C42 H42 119.8
C42 C43 H43 119.9
C42 C43 C44 120.2(8)
C44 C43 H43 119.9
C43 C44 H44 120.2
C43 C44 C45 119.6(8)
C45 C44 H44 120.2
C44 C45 H45 119.3
C44 C45 C46 121.4(9)
C46 C45 H45 119.3
C41 C46 C45 117.7(8)
C41 C46 H46 121.2
C45 C46 H46 121.2
N7 Fe2 N10 106.5(2)
N7 Fe2 N12 88.1(2)
N8 Fe2 N7 73.6(2)
N8 Fe2 N9 72.5(2)
N8 Fe2 N10 97.1(2)
N8 Fe2 N12 115.6(2)
N9 Fe2 N7 145.5(3)
N9 Fe2 N10 83.7(2)
N9 Fe2 N12 101.0(2)
N10 Fe2 N12 146.9(2)
N11 Fe2 N7 114.9(3)
N11 Fe2 N8 167.7(2)
N11 Fe2 N9 99.6(2)
N11 Fe2 N10 72.3(2)
N11 Fe2 N12 74.7(2)
C55 O5 C54 103.3(7)
C61 O6 C62 103.5(6)
C78 O7 C77 104.8(6)
C84 O8 C85 104.7(6)
C53 N7 Fe2 139.1(6)
C55 N7 Fe2 114.6(5)
C55 N7 C53 105.8(7)
C56 N8 Fe2 120.2(5)
C60 N8 Fe2 120.7(5)
C60 N8 C56 119.1(7)
C61 N9 Fe2 116.1(5)
C61 N9 C63 106.4(6)
C63 N9 Fe2 137.2(5)
C76 N10 Fe2 138.5(5)
C78 N10 Fe2 114.2(5)
C78 N10 C76 106.8(6)
C79 N11 Fe2 122.2(5)
C79 N11 C83 119.6(7)
C83 N11 Fe2 118.2(5)
C84 N12 Fe2 111.7(5)
C84 N12 C86 106.7(7)
C86 N12 Fe2 141.6(6)
C48 C47 C53 120.5(8)
C52 C47 C48 117.2(10)
C52 C47 C53 122.2(9)
C47 C48 H48 119.6
C49 C48 C47 120.8(10)
C49 C48 H48 119.6
C48 C49 H49 119.0
C48 C49 C50 121.9(12)
C50 C49 H49 119.0
C49 C50 H50 121.0
C49 C50 C51 118.0(13)
C51 C50 H50 121.0
C50 C51 H51 120.8
C52 C51 C50 118.5(13)
C52 C51 H51 120.8
C47 C52 H52 119.1
C51 C52 C47 121.9(12)
C51 C52 H52 119.1
N7 C53 C47 112.4(7)
N7 C53 H53 108.3
N7 C53 C54 102.0(7)
C47 C53 H53 108.3
C47 C53 C54 117.3(8)
C54 C53 H53 108.3
O5 C54 C53 102.7(7)
O5 C54 H54A 111.2
O5 C54 H54B 111.2
C53 C54 H54A 111.2
C53 C54 H54B 111.2
H54A C54 H54B 109.1
O5 C55 C56 120.4(7)
N7 C55 O5 119.5(8)
N7 C55 C56 120.1(7)
N8 C56 C55 109.7(7)
C57 C56 N8 121.9(8)
C57 C56 C55 128.4(7)
C56 C57 H57 119.6
C56 C57 C58 120.7(8)
C58 C57 H57 119.6
C57 C58 H58 121.0
C57 C58 C59 118.0(9)
C59 C58 H58 121.0
C58 C59 H59 120.8
C58 C59 C60 118.4(8)
C60 C59 H59 120.8
N8 C60 C59 121.8(7)
N8 C60 C61 111.1(7)
C59 C60 C61 127.1(7)
O6 C61 C60 122.2(7)
N9 C61 O6 118.2(6)
N9 C61 C60 119.6(7)
O6 C62 H62A 110.6
O6 C62 H62B 110.6
O6 C62 C63 105.6(6)
H62A C62 H62B 108.8
C63 C62 H62A 110.6
C63 C62 H62B 110.6
N9 C63 H63 108.6
C62 C63 N9 101.2(6)
C62 C63 H63 108.6
C62 C63 C64 118.1(6)
C64 C63 N9 111.2(6)
C64 C63 H63 108.6
C65 C64 C63 120.4(7)
C69 C64 C63 121.5(7)
C69 C64 C65 118.0(7)
C64 C65 H65 120.1
C66 C65 C64 119.8(8)
C66 C65 H65 120.1
C65 C66 H66 119.0
C67 C66 C65 122.0(8)
C67 C66 H66 119.0
C66 C67 H67 120.7
C66 C67 C68 118.5(8)
C68 C67 H67 120.7
C67 C68 H68 119.7
C69 C68 C67 120.6(9)
C69 C68 H68 119.7
C64 C69 H69 119.5
C68 C69 C64 121.0(8)
C68 C69 H69 119.5
C71 C70 C75 118.0(7)
C71 C70 C76 119.2(7)
C75 C70 C76 122.7(7)
C70 C71 H71 119.3
C72 C71 C70 121.3(8)
C72 C71 H71 119.3
C71 C72 H72 120.5
C71 C72 C73 119.0(9)
C73 C72 H72 120.5
C72 C73 H73 120.3
C74 C73 C72 119.4(8)
C74 C73 H73 120.3
C73 C74 H74 118.9
C75 C74 C73 122.2(8)
C75 C74 H74 118.9
C70 C75 H75 120.0
C74 C75 C70 119.9(8)
C74 C75 H75 120.0
N10 C76 C70 109.4(5)
N10 C76 H76 109.5
N10 C76 C77 103.1(5)
C70 C76 H76 109.5
C70 C76 C77 115.8(6)
C77 C76 H76 109.5
O7 C77 C76 104.0(5)
O7 C77 H77A 111.0
O7 C77 H77B 111.0
C76 C77 H77A 111.0
C76 C77 H77B 111.0
H77A C77 H77B 109.0
O7 C78 C79 118.9(7)
N10 C78 O7 120.1(7)
N10 C78 C79 120.9(7)
N11 C79 C78 110.4(7)
N11 C79 C80 124.0(7)
C80 C79 C78 125.6(8)
C79 C80 H80 121.0
C79 C80 C81 118.0(9)
C81 C80 H80 121.0
C80 C81 H81 120.4
C80 C81 C82 119.1(9)
C82 C81 H81 120.4
C81 C82 H82 120.7
C83 C82 C81 118.6(8)
C83 C82 H82 120.7
N11 C83 C82 120.6(8)
N11 C83 C84 112.7(7)
C82 C83 C84 126.7(7)
O8 C84 C83 118.0(7)
N12 C84 O8 119.3(8)
N12 C84 C83 122.7(7)
O8 C85 H85A 110.3
O8 C85 H85B 110.3
O8 C85 C86 107.2(6)
H85A C85 H85B 108.5
C86 C85 H85A 110.3
C86 C85 H85B 110.3
N12 C86 C85 101.4(8)
N12 C86 H86 108.4
N12 C86 C87 111.3(7)
C85 C86 H86 108.4
C87 C86 C85 118.4(8)
C87 C86 H86 108.4
C88 C87 C86 124.6(9)
C88 C87 C92 118.7(9)
C92 C87 C86 116.5(8)
C87 C88 H88 119.1
C87 C88 C89 121.8(10)
C89 C88 H88 119.1
C88 C89 H89 120.6
C90 C89 C88 118.8(10)
C90 C89 H89 120.6
C89 C90 H90 120.1
C89 C90 C91 119.8(12)
C91 C90 H90 120.1
C90 C91 H91 119.8
C92 C91 C90 120.3(11)
C92 C91 H91 119.8
C87 C92 H92 119.8
C91 C92 C87 120.4(9)
C91 C92 H92 119.8
N13 Fe3 N15 147.7(2)
N13 Fe3 N16 102.6(2)
N13 Fe3 N18 85.6(2)
N14 Fe3 N13 73.5(2)
N14 Fe3 N15 74.3(2)
N14 Fe3 N16 107.1(2)
N14 Fe3 N18 105.1(2)
N15 Fe3 N16 88.1(2)
N15 Fe3 N18 101.5(2)
N17 Fe3 N13 105.8(2)
N17 Fe3 N14 178.1(2)
N17 Fe3 N15 106.4(2)
N17 Fe3 N16 74.8(2)
N17 Fe3 N18 73.1(2)
N18 Fe3 N16 147.9(2)
C101 O9 C100 104.2(5)
C107 O10 C108 103.8(6)
C124 O11 C123 104.8(6)
C130 O12 C131 105.5(6)
C99 N13 Fe3 137.3(5)
C101 N13 Fe3 115.8(4)
C101 N13 C99 106.9(6)
C102 N14 Fe3 120.2(5)
C102 N14 C106 120.4(6)
C106 N14 Fe3 119.4(5)
C107 N15 Fe3 115.7(5)
C107 N15 C109 105.2(6)
C109 N15 Fe3 139.1(5)
C122 N16 Fe3 142.5(5)
C124 N16 Fe3 111.2(5)
C124 N16 C122 106.3(6)
C125 N17 Fe3 119.5(5)
C129 N17 Fe3 121.7(5)
C129 N17 C125 118.7(7)
C130 N18 Fe3 115.7(5)
C130 N18 C132 105.3(6)
C132 N18 Fe3 138.6(5)
C94 C93 C99 119.9(7)
C98 C93 C94 118.3(7)
C98 C93 C99 121.6(7)
C93 C94 H94 120.6
C95 C94 C93 118.7(8)
C95 C94 H94 120.6
C94 C95 H95 119.6
C96 C95 C94 120.7(8)
C96 C95 H95 119.6
C95 C96 H96 118.8
C97 C96 C95 122.3(8)
C97 C96 H96 118.8
C96 C97 H97 120.9
C96 C97 C98 118.3(8)
C98 C97 H97 120.9
C93 C98 C97 121.6(8)
C93 C98 H98 119.2
C97 C98 H98 119.2
N13 C99 C93 111.9(6)
N13 C99 H99 108.6
N13 C99 C100 101.3(6)
C93 C99 H99 108.6
C93 C99 C100 117.4(6)
C100 C99 H99 108.6
O9 C100 C99 103.7(6)
O9 C100 H10A 111.0
O9 C100 H10B 111.0
C99 C100 H10A 111.0
C99 C100 H10B 111.0
H10A C100 H10B 109.0
O9 C101 C102 120.2(6)
N13 C101 O9 119.3(6)
N13 C101 C102 120.5(6)
N14 C102 C101 109.6(6)
N14 C102 C103 121.2(7)
C103 C102 C101 129.3(7)
C102 C103 H103 120.6
C102 C103 C104 118.8(8)
C104 C103 H103 120.6
C103 C104 H104 120.2
C105 C104 C103 119.7(8)
C105 C104 H104 120.2
C104 C105 H105 121.0
C104 C105 C106 117.9(7)
C106 C105 H105 121.0
N14 C106 C105 121.9(7)
N14 C106 C107 110.8(7)
C105 C106 C107 127.2(7)
O10 C107 C106 121.2(7)
N15 C107 O10 119.7(7)
N15 C107 C106 119.1(7)
O10 C108 H10C 111.1
O10 C108 H10D 111.1
O10 C108 C109 103.5(6)
H10C C108 H10D 109.0
C109 C108 H10C 111.1
C109 C108 H10D 111.1
N15 C109 C108 101.9(7)
N15 C109 H109 107.4
C108 C109 H109 107.4
C110 C109 N15 114.1(6)
C110 C109 C108 117.9(7)
C110 C109 H109 107.4
C111 C110 C109 121.1(8)
C115 C110 C109 122.5(8)
C115 C110 C111 116.3(9)
C110 C111 H111 120.0
C112 C111 C110 120.0(9)
C112 C111 H111 120.0
C111 C112 H112 119.9
C111 C112 C113 120.2(10)
C113 C112 H112 119.9
C112 C113 H113 121.4
C114 C113 C112 117.2(12)
C114 C113 H113 121.4
C113 C114 H114 119.5
C113 C114 C115 121.1(12)
C115 C114 H114 119.5
C110 C115 H115 117.4
C114 C115 C110 125.2(9)
C114 C115 H115 117.4
C117 C116 C122 118.9(7)
C121 C116 C117 117.8(8)
C121 C116 C122 122.9(8)
C116 C117 H117 118.8
C118 C117 C116 122.5(8)
C118 C117 H117 118.8
C117 C118 H118 121.5
C117 C118 C119 117.0(9)
C119 C118 H118 121.5
C118 C119 H119 119.2
C120 C119 C118 121.6(9)
C120 C119 H119 119.2
C119 C120 H120 120.1
C119 C120 C121 119.8(9)
C121 C120 H120 120.1
C116 C121 C120 120.9(9)
C116 C121 H121 119.5
C120 C121 H121 119.5
N16 C122 H122 108.7
N16 C122 C123 101.9(6)
C116 C122 N16 110.0(6)
C116 C122 H122 108.7
C116 C122 C123 118.4(7)
C123 C122 H122 108.7
O11 C123 C122 104.3(6)
O11 C123 H12A 110.9
O11 C123 H12B 110.9
C122 C123 H12A 110.9
C122 C123 H12B 110.9
H12A C123 H12B 108.9
O11 C124 C125 118.2(7)
N16 C124 O11 118.3(7)
N16 C124 C125 123.4(7)
N17 C125 C124 111.0(7)
N17 C125 C126 121.0(8)
C126 C125 C124 128.0(8)
C125 C126 H126 120.8
C127 C126 C125 118.4(8)
C127 C126 H126 120.8
C126 C127 H127 119.5
C126 C127 C128 121.0(8)
C128 C127 H127 119.5
C127 C128 H128 121.4
C129 C128 C127 117.1(8)
C129 C128 H128 121.4
N17 C129 C128 123.6(7)
N17 C129 C130 109.6(7)
C128 C129 C130 126.6(7)
O12 C130 C129 118.7(7)
N18 C130 O12 121.6(7)
N18 C130 C129 119.7(7)
O12 C131 H13A 110.8
O12 C131 H13B 110.8
O12 C131 C132 104.6(6)
H13A C131 H13B 108.9
C132 C131 H13A 110.8
C132 C131 H13B 110.8
N18 C132 H132 109.2
N18 C132 C133 107.6(5)
C131 C132 N18 102.9(6)
C131 C132 H132 109.2
C131 C132 C133 118.2(6)
C133 C132 H132 109.2
C134 C133 C132 122.0(7)
C138 C133 C132 117.8(7)
C138 C133 C134 120.2(8)
C133 C134 H134 120.0
C135 C134 C133 120.0(8)
C135 C134 H134 120.0
C134 C135 H135 120.0
C136 C135 C134 120.0(8)
C136 C135 H135 120.0
C135 C136 H136 119.7
C135 C136 C137 120.5(8)
C137 C136 H136 119.7
C136 C137 H137 120.3
C136 C137 C138 119.3(8)
C138 C137 H137 120.3
C133 C138 C137 119.9(8)
C133 C138 H138 120.0
C137 C138 H138 120.0
N19 Fe4 N22 104.4(2)
N19 Fe4 N24 87.8(2)
N20 Fe4 N19 73.1(2)
N20 Fe4 N21 73.1(2)
N20 Fe4 N22 93.5(2)
N20 Fe4 N24 119.2(2)
N21 Fe4 N19 145.3(2)
N21 Fe4 N22 85.4(2)
N21 Fe4 N24 101.9(2)
N22 Fe4 N24 147.2(2)
N23 Fe4 N19 110.0(2)
N23 Fe4 N20 166.9(2)
N23 Fe4 N21 104.8(2)
N23 Fe4 N22 73.4(2)
N23 Fe4 N24 73.9(2)
C147 O13 C146 104.6(6)
C153 O14 C154 105.2(6)
C170 O15 C169 104.2(6)
C176 O16 C177 104.0(6)
C145 N19 Fe4 139.2(5)
C147 N19 Fe4 114.6(5)
C147 N19 C145 106.1(6)
C148 N20 Fe4 120.0(5)
C148 N20 C152 119.9(7)
C152 N20 Fe4 120.0(5)
C153 N21 Fe4 116.4(5)
C153 N21 C155 106.8(6)
C155 N21 Fe4 136.8(5)
C168 N22 Fe4 140.9(5)
C170 N22 Fe4 114.3(5)
C170 N22 C168 104.7(6)
C171 N23 Fe4 121.4(5)
C171 N23 C175 118.5(6)
C175 N23 Fe4 120.0(5)
C176 N24 Fe4 111.9(5)
C176 N24 C178 107.7(6)
C178 N24 Fe4 140.0(5)
C140 C139 C145 121.9(8)
C144 C139 C140 117.8(9)
C144 C139 C145 120.3(9)
C139 C140 H140 119.2
C141 C140 C139 121.6(10)
C141 C140 H140 119.2
C140 C141 H141 120.3
C140 C141 C142 119.4(12)
C142 C141 H141 120.3
C141 C142 H142 119.9
C141 C142 C143 120.2(13)
C143 C142 H142 119.9
C142 C143 H143 119.5
C144 C143 C142 121.1(13)
C144 C143 H143 119.5
C139 C144 H144 120.1
C143 C144 C139 119.8(11)
C143 C144 H144 120.1
N19 C145 C139 113.1(7)
N19 C145 H145 108.4
N19 C145 C146 100.7(7)
C139 C145 H145 108.4
C139 C145 C146 117.4(8)
C146 C145 H145 108.4
O13 C146 C145 104.1(6)
O13 C146 H14A 110.9
O13 C146 H14B 110.9
C145 C146 H14A 110.9
C145 C146 H14B 110.9
H14A C146 H14B 109.0
O13 C147 C148 121.5(7)
N19 C147 O13 118.6(7)
N19 C147 C148 119.9(6)
N20 C148 C147 111.2(6)
N20 C148 C149 122.6(8)
C149 C148 C147 126.1(8)
C148 C149 H149 121.2
C148 C149 C150 117.6(8)
C150 C149 H149 121.2
C149 C150 H150 120.6
C151 C150 C149 118.8(8)
C151 C150 H150 120.6
C150 C151 H151 120.2
C150 C151 C152 119.6(8)
C152 C151 H151 120.2
N20 C152 C151 121.4(7)
N20 C152 C153 110.2(7)
C151 C152 C153 128.4(7)
O14 C153 C152 119.9(7)
N21 C153 O14 119.9(6)
N21 C153 C152 120.2(7)
O14 C154 H15A 111.0
O14 C154 H15B 111.0
O14 C154 C155 104.0(6)
H15A C154 H15B 109.0
C155 C154 H15A 111.0
C155 C154 H15B 111.0
N21 C155 C154 103.2(6)
N21 C155 H155 109.5
N21 C155 C156 109.7(6)
C154 C155 H155 109.5
C156 C155 C154 115.2(7)
C156 C155 H155 109.5
C157 C156 C155 122.8(7)
C161 C156 C155 117.7(7)
C161 C156 C157 119.4(8)
C156 C157 H157 119.9
C156 C157 C158 120.2(9)
C158 C157 H157 119.9
C157 C158 H158 119.5
C159 C158 C157 121.0(10)
C159 C158 H158 119.5
C158 C159 H159 120.6
C158 C159 C160 118.8(9)
C160 C159 H159 120.6
C159 C160 H160 119.2
C159 C160 C161 121.7(9)
C161 C160 H160 119.2
C156 C161 C160 118.9(8)
C156 C161 H161 120.5
C160 C161 H161 120.5
C163 C162 C168 121.3(7)
C167 C162 C163 118.6(7)
C167 C162 C168 120.2(6)
C162 C163 H163 119.3
C162 C163 C164 121.4(8)
C164 C163 H163 119.3
C163 C164 H164 120.2
C165 C164 C163 119.6(8)
C165 C164 H164 120.2
C164 C165 H165 119.9
C166 C165 C164 120.1(8)
C166 C165 H165 119.9
C165 C166 H166 119.8
C165 C166 C167 120.4(8)
C167 C166 H166 119.8
C162 C167 C166 119.9(8)
C162 C167 H167 120.1
C166 C167 H167 120.1
N22 C168 C162 108.0(5)
N22 C168 H168 109.1
N22 C168 C169 103.9(6)
C162 C168 H168 109.1
C162 C168 C169 117.4(6)
C169 C168 H168 109.1
O15 C169 C168 105.4(6)
O15 C169 H16C 110.7
O15 C169 H16D 110.7
C168 C169 H16C 110.7
C168 C169 H16D 110.7
H16C C169 H16D 108.8
O15 C170 C171 118.4(6)
N22 C170 O15 121.1(6)
N22 C170 C171 120.4(6)
N23 C171 C170 110.4(6)
N23 C171 C172 123.3(7)
C172 C171 C170 126.3(6)
C171 C172 H172 120.5
C171 C172 C173 119.1(7)
C173 C172 H172 120.5
C172 C173 H173 119.9
C172 C173 C174 120.1(8)
C174 C173 H173 119.9
C173 C174 H174 121.9
C173 C174 C175 116.1(7)
C175 C174 H174 121.9
N23 C175 C174 122.8(7)
N23 C175 C176 110.3(6)
C174 C175 C176 126.8(7)
O16 C176 C175 117.4(7)
N24 C176 O16 118.7(7)
N24 C176 C175 123.9(7)
O16 C177 H17A 110.4
O16 C177 H17B 110.4
O16 C177 C178 106.4(6)
H17A C177 H17B 108.6
C178 C177 H17A 110.4
C178 C177 H17B 110.4
N24 C178 C177 100.9(5)
N24 C178 H178 107.1
C177 C178 H178 107.1
C179 C178 N24 115.9(6)
C179 C178 C177 118.0(7)
C179 C178 H178 107.1
C180 C179 C178 124.1(7)
C184 C179 C178 120.9(7)
C184 C179 C180 115.0(8)
C179 C180 H180 118.4
C181 C180 C179 123.2(8)
C181 C180 H180 118.4
C180 C181 H181 119.6
C180 C181 C182 120.8(9)
C182 C181 H181 119.6
C181 C182 H182 121.4
C183 C182 C181 117.2(9)
C183 C182 H182 121.4
C182 C183 H183 119.4
C184 C183 C182 121.1(9)
C184 C183 H183 119.4
C179 C184 H184 118.6
C183 C184 C179 122.7(9)
C183 C184 H184 118.6
C186 C185 C190 115.1(7)
C186 C185 B1 120.8(7)
C190 C185 B1 124.1(7)
C185 C186 H186 118.3
C185 C186 C187 123.3(8)
C187 C186 H186 118.3
C186 C187 H187 119.7
C188 C187 C186 120.6(7)
C188 C187 H187 119.7
C187 C188 H188 121.2
C187 C188 C189 117.7(7)
C189 C188 H188 121.2
C188 C189 H189 119.5
C190 C189 C188 121.1(7)
C190 C189 H189 119.5
C185 C190 H190 119.0
C189 C190 C185 122.1(7)
C189 C190 H190 119.0
C192 C191 B1 122.2(7)
C196 C191 C192 112.2(7)
C196 C191 B1 125.4(7)
C191 C192 H192 118.8
C193 C192 C191 122.3(8)
C193 C192 H192 118.8
C192 C193 H193 118.3
C194 C193 C192 123.3(10)
C194 C193 H193 118.3
C193 C194 H194 120.7
C193 C194 C195 118.6(9)
C195 C194 H194 120.7
C194 C195 H195 119.7
C194 C195 C196 120.6(9)
C196 C195 H195 119.7
C191 C196 C195 123.0(8)
C191 C196 H196 118.5
C195 C196 H196 118.5
C198 C197 B1 120.3(8)
C202 C197 C198 115.6(8)
C202 C197 B1 124.1(8)
C197 C198 H198 118.4
C199 C198 C197 123.1(9)
C199 C198 H198 118.4
C198 C199 H199 119.7
C198 C199 C200 120.6(10)
C200 C199 H199 119.7
C199 C200 H200 120.9
C199 C200 C201 118.1(9)
C201 C200 H200 120.9
C200 C201 H201 120.0
C200 C201 C202 120.0(9)
C202 C201 H201 120.0
C197 C202 C201 122.3(9)
C197 C202 H202 118.8
C201 C202 H202 118.8
C204 C203 C208 116.7(7)
C204 C203 B1 123.9(7)
C208 C203 B1 119.4(7)
C203 C204 H204 119.6
C203 C204 C205 120.8(8)
C205 C204 H204 119.6
C204 C205 H205 118.9
C206 C205 C204 122.3(9)
C206 C205 H205 118.9
C205 C206 H206 121.3
C207 C206 C205 117.4(9)
C207 C206 H206 121.3
C206 C207 H207 119.1
C206 C207 C208 121.9(9)
C208 C207 H207 119.1
C203 C208 C207 120.7(8)
C203 C208 H208 119.6
C207 C208 H208 119.6
C185 B1 C191 107.7(6)
C185 B1 C203 113.9(7)
C191 B1 C203 106.8(7)
C197 B1 C185 109.8(7)
C197 B1 C191 112.3(7)
C197 B1 C203 106.4(6)
C210 C209 C214 117.5(8)
C210 C209 B2 123.9(7)
C214 C209 B2 118.6(7)
C209 C210 H210 118.2
C209 C210 C211 123.7(9)
C211 C210 H210 118.2
C210 C211 H211 121.1
C210 C211 C212 117.7(9)
C212 C211 H211 121.1
C211 C212 H212 120.5
C213 C212 C211 119.1(9)
C213 C212 H212 120.5
C212 C213 H213 119.2
C212 C213 C214 121.6(9)
C214 C213 H213 119.2
C209 C214 C213 120.4(9)
C209 C214 H214 119.8
C213 C214 H214 119.8
C216 C215 B2 122.3(6)
C220 C215 C216 114.7(7)
C220 C215 B2 122.9(7)
C215 C216 H216 118.5
C217 C216 C215 122.9(8)
C217 C216 H216 118.5
C216 C217 H217 118.4
C216 C217 C218 123.2(8)
C218 C217 H217 118.4
C217 C218 H218 121.8
C217 C218 C219 116.3(8)
C219 C218 H218 121.8
C218 C219 H219 119.5
C218 C219 C220 121.0(8)
C220 C219 H219 119.5
C215 C220 C219 121.8(8)
C215 C220 H220 119.1
C219 C220 H220 119.1
C222 C221 C226 113.6(8)
C222 C221 B2 122.7(7)
C226 C221 B2 123.6(7)
C221 C222 H222 118.9
C223 C222 C221 122.3(8)
C223 C222 H222 118.9
C222 C223 H223 118.6
C224 C223 C222 122.7(10)
C224 C223 H223 118.6
C223 C224 H224 121.6
C223 C224 C225 116.8(9)
C225 C224 H224 121.6
C224 C225 H225 120.1
C226 C225 C224 119.7(8)
C226 C225 H225 120.1
C221 C226 H226 117.7
C225 C226 C221 124.7(8)
C225 C226 H226 117.7
C228 C227 C232 116.2(7)
C228 C227 B2 122.5(7)
C232 C227 B2 121.2(7)
C227 C228 H228 119.1
C227 C228 C229 121.9(8)
C229 C228 H228 119.1
C228 C229 H229 119.1
C230 C229 C228 121.7(9)
C230 C229 H229 119.1
C229 C230 H230 121.5
C231 C230 C229 116.9(8)
C231 C230 H230 121.5
C230 C231 H231 119.6
C230 C231 C232 120.8(8)
C232 C231 H231 119.6
C227 C232 C231 122.4(9)
C227 C232 H232 118.8
C231 C232 H232 118.8
C215 B2 C209 107.2(6)
C215 B2 C227 110.4(6)
C221 B2 C209 113.4(7)
C221 B2 C215 108.5(6)
C221 B2 C227 111.0(6)
C227 B2 C209 106.2(6)
C234 C233 B3 118.3(9)
C238 C233 C234 114.9(9)
C238 C233 B3 126.8(10)
C233 C234 H234 117.5
C233 C234 C235 125.0(11)
C235 C234 H234 117.5
C234 C235 H235 120.6
C236 C235 C234 118.8(12)
C236 C235 H235 120.6
C235 C236 H236 119.4
C235 C236 C237 121.3(10)
C237 C236 H236 119.4
C236 C237 H237 122.5
C236 C237 C238 115.1(11)
C238 C237 H237 122.5
C233 C238 C237 125.0(11)
C233 C238 H238 117.5
C237 C238 H238 117.5
C240 C239 C244 114.5(7)
C240 C239 B3 123.3(7)
C244 C239 B3 121.8(8)
C239 C240 H240 117.0
C239 C240 C241 126.0(8)
C241 C240 H240 117.0
C240 C241 H241 120.9
C242 C241 C240 118.2(9)
C242 C241 H241 120.9
C241 C242 H242 120.8
C243 C242 C241 118.3(8)
C243 C242 H242 120.8
C242 C243 H243 119.1
C242 C243 C244 121.9(8)
C244 C243 H243 119.1
C239 C244 C243 121.1(8)
C239 C244 H244 119.5
C243 C244 H244 119.5
C246 C245 C250 114.4(9)
C246 C245 B3 124.6(8)
C250 C245 B3 121.0(8)
C245 C246 H246 117.0
C247 C246 C245 126.0(11)
C247 C246 H246 117.0
C246 C247 H247 120.6
C246 C247 C248 118.7(12)
C248 C247 H247 120.6
C247 C248 H248 121.6
C247 C248 C249 116.8(13)
C249 C248 H248 121.6
C248 C249 H249 117.4
C250 C249 C248 125.1(13)
C250 C249 H249 117.4
C245 C250 H250 120.7
C249 C250 C245 118.6(11)
C249 C250 H250 120.7
C252 C251 C256 117.9(8)
C252 C251 B3 121.4(8)
C256 C251 B3 120.8(9)
C251 C252 H252 119.7
C253 C252 C251 120.6(10)
C253 C252 H252 119.7
C252 C253 H253 119.3
C252 C253 C254 121.3(11)
C254 C253 H253 119.3
C253 C254 H254 120.0
C255 C254 C253 120.1(10)
C255 C254 H254 120.0
C254 C255 H255 120.3
C254 C255 C256 119.3(10)
C256 C255 H255 120.3
C251 C256 H256 119.6
C255 C256 C251 120.8(10)
C255 C256 H256 119.6
C233 B3 C251 106.7(7)
C239 B3 C233 108.6(7)
C239 B3 C245 107.4(7)
C239 B3 C251 111.5(8)
C245 B3 C233 112.4(9)
C245 B3 C251 110.2(7)
C258 C257 B4 120.7(8)
C262 C257 C258 115.1(8)
C262 C257 B4 124.2(8)
C257 C258 H258 118.6
C257 C258 C259 122.8(10)
C259 C258 H258 118.6
C258 C259 H259 120.2
C258 C259 C260 119.7(10)
C260 C259 H259 120.2
C259 C260 H260 121.5
C261 C260 C259 117.1(10)
C261 C260 H260 121.5
C260 C261 H261 119.5
C262 C261 C260 121.1(10)
C262 C261 H261 119.5
C257 C262 H262 118.0
C261 C262 C257 124.1(9)
C261 C262 H262 118.0
C264 C263 C268 115.6(10)
C264 C263 B4 122.6(9)
C268 C263 B4 121.7(10)
C263 C264 H264 118.3
C263 C264 C265 123.3(10)
C265 C264 H264 118.3
C264 C265 H265 122.9
C266 C265 C264 114.2(12)
C266 C265 H265 122.9
C265 C266 H266 117.1
C267 C266 C265 125.9(11)
C267 C266 H266 117.1
C266 C267 H267 121.9
C266 C267 C268 116.2(11)
C268 C267 H267 121.9
C263 C268 C267 124.6(12)
C263 C268 H268 117.7
C267 C268 H268 117.7
C270 C269 B4 121.2(8)
C274 C269 C270 115.2(8)
C274 C269 B4 123.6(8)
C269 C270 H270 118.8
C271 C270 C269 122.5(9)
C271 C270 H270 118.8
C270 C271 H271 119.9
C272 C271 C270 120.2(9)
C272 C271 H271 119.9
C271 C272 H272 120.2
C271 C272 C273 119.6(10)
C273 C272 H272 120.2
C272 C273 H273 120.1
C272 C273 C274 119.9(10)
C274 C273 H273 120.1
C269 C274 C273 122.5(9)
C269 C274 H274 118.8
C273 C274 H274 118.8
C276 C275 C280 113.8(8)
C276 C275 B4 122.2(8)
C280 C275 B4 123.9(8)
C275 C276 H276 118.0
C277 C276 C275 124.0(9)
C277 C276 H276 118.0
C276 C277 H277 120.8
C276 C277 C278 118.3(9)
C278 C277 H277 120.8
C277 C278 H278 119.2
C279 C278 C277 121.5(9)
C279 C278 H278 119.2
C278 C279 H279 119.8
C278 C279 C280 120.4(9)
C280 C279 H279 119.8
C275 C280 H280 119.0
C279 C280 C275 122.0(9)
C279 C280 H280 119.0
C257 B4 C263 112.0(7)
C257 B4 C269 110.1(8)
C257 B4 C275 111.2(7)
C269 B4 C263 106.9(7)
C269 B4 C275 110.3(7)
C275 B4 C263 106.3(8)
C282 C281 B5 120.8(7)
C286 C281 C282 111.7(7)
C286 C281 B5 127.5(7)
C281 C282 H282 118.2
C283 C282 C281 123.6(8)
C283 C282 H282 118.2
C282 C283 H283 119.4
C284 C283 C282 121.2(8)
C284 C283 H283 119.4
C283 C284 H284 121.0
C283 C284 C285 118.0(8)
C285 C284 H284 121.0
C284 C285 H285 119.3
C284 C285 C286 121.5(9)
C286 C285 H285 119.3
C281 C286 H286 118.1
C285 C286 C281 123.9(8)
C285 C286 H286 118.1
C288 C287 B5 123.2(6)
C292 C287 C288 113.8(6)
C292 C287 B5 122.9(7)
C287 C288 H288 118.9
C289 C288 C287 122.3(7)
C289 C288 H288 118.9
C288 C289 H289 119.4
C290 C289 C288 121.2(8)
C290 C289 H289 119.4
C289 C290 H290 121.0
C291 C290 C289 118.0(7)
C291 C290 H290 121.0
C290 C291 H291 119.8
C290 C291 C292 120.3(7)
C292 C291 H291 119.8
C287 C292 H292 117.9
C291 C292 C287 124.3(8)
C291 C292 H292 117.9
C294 C293 B5 123.8(7)
C298 C293 C294 115.7(7)
C298 C293 B5 120.2(7)
C293 C294 H294 118.3
C293 C294 C295 123.4(7)
C295 C294 H294 118.3
C294 C295 H295 120.3
C296 C295 C294 119.5(8)
C296 C295 H295 120.3
C295 C296 H296 120.8
C295 C296 C297 118.3(7)
C297 C296 H296 120.8
C296 C297 H297 119.6
C296 C297 C298 120.9(7)
C298 C297 H297 119.6
C293 C298 C297 122.0(7)
C293 C298 H298 119.0
C297 C298 H298 119.0
C300 C299 C304 112.5(7)
C300 C299 B5 127.2(7)
C304 C299 B5 120.3(6)
C299 C300 H300 118.2
C301 C300 C299 123.6(8)
C301 C300 H300 118.2
C300 C301 H301 119.5
C302 C301 C300 121.0(7)
C302 C301 H301 119.5
C301 C302 H302 120.4
C301 C302 C303 119.2(8)
C303 C302 H302 120.4
C302 C303 H303 120.0
C304 C303 C302 120.1(8)
C304 C303 H303 120.0
C299 C304 H304 118.3
C303 C304 C299 123.5(7)
C303 C304 H304 118.3
C281 B5 C293 110.5(6)
C281 B5 C299 107.8(6)
C287 B5 C281 109.4(6)
C287 B5 C293 108.4(6)
C287 B5 C299 108.0(6)
C299 B5 C293 112.6(6)
C306 C305 B6 120.5(7)
C310 C305 C306 116.3(7)
C310 C305 B6 123.2(7)
C305 C306 H306 118.8
C307 C306 C305 122.3(8)
C307 C306 H306 118.8
C306 C307 H307 120.5
C306 C307 C308 119.0(9)
C308 C307 H307 120.5
C307 C308 H308 119.8
C309 C308 C307 120.4(8)
C309 C308 H308 119.8
C308 C309 H309 119.8
C308 C309 C310 120.4(8)
C310 C309 H309 119.8
C305 C310 H310 119.3
C309 C310 C305 121.5(8)
C309 C310 H310 119.3
C312 C311 C316 113.2(9)
C312 C311 B6 125.4(8)
C316 C311 B6 121.4(7)
C311 C312 H312 117.8
C313 C312 C311 124.5(10)
C313 C312 H312 117.8
C312 C313 H313 119.4
C312 C313 C314 121.1(10)
C314 C313 H313 119.4
C313 C314 H314 121.3
C315 C314 C313 117.4(10)
C315 C314 H314 121.3
C314 C315 H315 119.3
C314 C315 C316 121.4(9)
C316 C315 H315 119.3
C311 C316 H316 118.9
C315 C316 C311 122.1(8)
C315 C316 H316 118.9
C318 C317 B6 124.5(7)
C322 C317 C318 116.5(7)
C322 C317 B6 118.4(7)
C317 C318 H318 119.2
C319 C318 C317 121.7(7)
C319 C318 H318 119.2
C318 C319 H319 119.5
C318 C319 C320 121.0(7)
C320 C319 H319 119.5
C319 C320 H320 120.9
C321 C320 C319 118.1(7)
C321 C320 H320 120.9
C320 C321 H321 119.0
C320 C321 C322 122.0(8)
C322 C321 H321 119.0
C317 C322 C321 120.7(7)
C317 C322 H322 119.7
C321 C322 H322 119.7
C324 C323 B6 118.3(7)
C328 C323 C324 116.6(7)
C328 C323 B6 125.1(7)
C323 C324 H324 118.6
C323 C324 C325 122.7(8)
C325 C324 H324 118.6
C324 C325 H325 120.4
C326 C325 C324 119.2(9)
C326 C325 H325 120.4
C325 C326 H326 119.9
C325 C326 C327 120.2(8)
C327 C326 H326 119.9
C326 C327 H327 120.3
C328 C327 C326 119.4(8)
C328 C327 H327 120.3
C323 C328 C327 121.8(8)
C323 C328 H328 119.1
C327 C328 H328 119.1
C305 B6 C317 111.2(6)
C305 B6 C323 108.6(6)
C311 B6 C305 108.5(6)
C311 B6 C317 110.2(7)
C311 B6 C323 109.7(6)
C317 B6 C323 108.6(6)
C330 C329 B7 122.7(7)
C334 C329 C330 115.0(7)
C334 C329 B7 121.8(7)
C329 C330 H330 118.9
C329 C330 C331 122.3(7)
C331 C330 H330 118.9
C330 C331 H331 120.4
C332 C331 C330 119.3(7)
C332 C331 H331 120.4
C331 C332 H332 119.8
C331 C332 C333 120.4(7)
C333 C332 H332 119.8
C332 C333 H333 120.5
C332 C333 C334 119.1(8)
C334 C333 H333 120.5
C329 C334 C333 123.8(7)
C329 C334 H334 118.1
C333 C334 H334 118.1
C336 C335 B7 123.7(7)
C340 C335 C336 114.7(7)
C340 C335 B7 121.6(7)
C335 C336 H336 118.5
C335 C336 C337 123.0(8)
C337 C336 H336 118.5
C336 C337 H337 120.0
C338 C337 C336 120.0(8)
C338 C337 H337 120.0
C337 C338 H338 120.2
C337 C338 C339 119.5(8)
C339 C338 H338 120.2
C338 C339 H339 120.2
C338 C339 C340 119.6(8)
C340 C339 H339 120.2
C335 C340 C339 123.1(8)
C335 C340 H340 118.4
C339 C340 H340 118.4
C342 C341 C346 113.5(7)
C342 C341 B7 120.7(7)
C346 C341 B7 125.5(7)
C341 C342 H342 118.0
C343 C342 C341 124.0(8)
C343 C342 H342 118.0
C342 C343 H343 120.3
C344 C343 C342 119.4(8)
C344 C343 H343 120.3
C343 C344 H344 120.1
C343 C344 C345 119.8(9)
C345 C344 H344 120.1
C344 C345 H345 119.8
C344 C345 C346 120.3(9)
C346 C345 H345 119.8
C341 C346 H346 118.5
C345 C346 C341 123.0(9)
C345 C346 H346 118.5
C348 C347 B7 120.9(6)
C352 C347 C348 115.5(7)
C352 C347 B7 123.6(7)
C347 C348 H348 118.1
C349 C348 C347 123.8(7)
C349 C348 H348 118.1
C348 C349 H349 120.8
C348 C349 C350 118.4(8)
C350 C349 H349 120.8
C349 C350 H350 120.6
C351 C350 C349 118.8(8)
C351 C350 H350 120.6
C350 C351 H351 119.4
C350 C351 C352 121.2(7)
C352 C351 H351 119.4
C347 C352 C351 122.5(8)
C347 C352 H352 118.8
C351 C352 H352 118.8
C335 B7 C329 107.1(6)
C341 B7 C329 109.5(7)
C341 B7 C335 110.7(6)
C341 B7 C347 109.8(6)
C347 B7 C329 111.5(6)
C347 B7 C335 108.2(6)
C354 C353 B8 124.2(8)
C358 C353 C354 115.0(7)
C358 C353 B8 120.8(7)
C353 C354 H354 119.8
C355 C354 C353 120.4(9)
C355 C354 H354 119.8
C354 C355 H355 119.0
C356 C355 C354 122.0(8)
C356 C355 H355 119.0
C355 C356 H356 119.8
C355 C356 C357 120.4(8)
C357 C356 H356 119.8
C356 C357 H357 121.3
C358 C357 C356 117.5(8)
C358 C357 H357 121.3
C353 C358 H358 117.7
C357 C358 C353 124.7(8)
C357 C358 H358 117.7
C360 C359 C364 113.9(7)
C360 C359 B8 125.7(7)
C364 C359 B8 120.4(7)
C359 C360 H360 119.0
C359 C360 C361 122.1(8)
C361 C360 H360 119.0
C360 C361 H361 119.6
C362 C361 C360 120.7(9)
C362 C361 H361 119.6
C361 C362 H362 119.7
C363 C362 C361 120.6(10)
C363 C362 H362 119.7
C362 C363 H363 120.8
C362 C363 C364 118.4(9)
C364 C363 H363 120.8
C359 C364 H364 117.8
C363 C364 C359 124.3(8)
C363 C364 H364 117.8
C366 C365 C370 115.2(7)
C366 C365 B8 122.2(7)
C370 C365 B8 122.1(7)
C365 C366 H366 119.2
C365 C366 C367 121.5(7)
C367 C366 H366 119.2
C366 C367 H367 119.8
C368 C367 C366 120.3(7)
C368 C367 H367 119.8
C367 C368 H368 120.0
C369 C368 C367 120.0(7)
C369 C368 H368 120.0
C368 C369 H369 120.2
C368 C369 C370 119.5(7)
C370 C369 H369 120.2
C365 C370 H370 118.4
C369 C370 C365 123.2(7)
C369 C370 H370 118.4
C372 C371 C376 114.3(7)
C372 C371 B8 121.9(7)
C376 C371 B8 123.7(7)
C371 C372 H372 117.9
C373 C372 C371 124.2(8)
C373 C372 H372 117.9
C372 C373 H373 120.1
C374 C373 C372 119.8(8)
C374 C373 H373 120.1
C373 C374 H374 120.9
C375 C374 C373 118.1(7)
C375 C374 H374 120.9
C374 C375 H375 118.7
C374 C375 C376 122.7(8)
C376 C375 H375 118.7
C371 C376 H376 119.6
C375 C376 C371 120.8(8)
C375 C376 H376 119.6
C353 B8 C359 109.7(6)
C353 B8 C365 113.2(6)
C353 B8 C371 108.0(6)
C365 B8 C359 108.4(6)
C371 B8 C359 108.4(6)
C371 B8 C365 109.0(6)

loop_
_geom_bond_atom_site_label_1
_geom_bond_atom_site_label_2
_geom_bond_distance
Fe1 N1 2.205(6)
Fe1 N2 2.152(6)
Fe1 N3 2.202(6)
Fe1 N4 2.228(7)
Fe1 N5 2.129(7)
Fe1 N6 2.207(6)
O1 C8 1.475(9)
O1 C9 1.331(9)
O2 C15 1.327(9)
O2 C16 1.467(10)
O3 C31 1.492(11)
O3 C32 1.338(9)
O4 C38 1.355(9)
O4 C39 1.475(9)
N1 C7 1.491(8)
N1 C9 1.277(9)
N2 C10 1.339(9)
N2 C14 1.332(9)
N3 C15 1.279(10)
N3 C17 1.496(8)
N4 C30 1.522(10)
N4 C32 1.282(10)
N5 C33 1.371(9)
N5 C37 1.346(10)
N6 C38 1.260(10)
N6 C40 1.499(9)
C1 C2 1.387(10)
C1 C6 1.402(11)
C1 C7 1.505(9)
C2 H2 0.9500
C2 C3 1.409(11)
C3 H3 0.9500
C3 C4 1.417(13)
C4 H4 0.9500
C4 C5 1.365(13)
C5 H5 0.9500
C5 C6 1.403(11)
C6 H6 0.9500
C7 H7 1.0000
C7 C8 1.568(10)
C8 H8A 0.9900
C8 H8B 0.9900
C9 C10 1.484(10)
C10 C11 1.375(11)
C11 H11 0.9500
C11 C12 1.409(11)
C12 H12 0.9500
C12 C13 1.371(12)
C13 H13 0.9500
C13 C14 1.409(11)
C14 C15 1.457(11)
C16 H16A 0.9900
C16 H16B 0.9900
C16 C17 1.561(12)
C17 H17 1.0000
C17 C18 1.482(11)
C18 C19 1.337(12)
C18 C23 1.367(13)
C19 H19 0.9500
C19 C20 1.403(15)
C20 H20 0.9500
C20 C21 1.345(16)
C21 H21 0.9500
C21 C22 1.302(16)
C22 H22 0.9500
C22 C23 1.349(17)
C23 H23 0.9500
C24 C25 1.392(11)
C24 C29 1.391(12)
C24 C30 1.476(12)
C25 H25 0.9500
C25 C26 1.393(12)
C26 H26 0.9500
C26 C27 1.368(13)
C27 H27 0.9500
C27 C28 1.408(14)
C28 H28 0.9500
C28 C29 1.373(15)
C29 H29 0.9500
C30 H30 1.0000
C30 C31 1.543(13)
C31 H31A 0.9900
C31 H31B 0.9900
C32 C33 1.457(11)
C33 C34 1.370(11)
C34 H34 0.9500
C34 C35 1.411(13)
C35 H35 0.9500
C35 C36 1.406(10)
C36 H36 0.9500
C36 C37 1.394(11)
C37 C38 1.477(10)
C39 H39A 0.9900
C39 H39B 0.9900
C39 C40 1.506(11)
C40 H40 1.0000
C40 C41 1.536(10)
C41 C42 1.405(11)
C41 C46 1.389(11)
C42 H42 0.9500
C42 C43 1.377(11)
C43 H43 0.9500
C43 C44 1.384(13)
C44 H44 0.9500
C44 C45 1.388(13)
C45 H45 0.9500
C45 C46 1.416(11)
C46 H46 0.9500
Fe2 N7 2.203(6)
Fe2 N8 2.144(6)
Fe2 N9 2.185(6)
Fe2 N10 2.242(6)
Fe2 N11 2.141(6)
Fe2 N12 2.256(6)
O5 C54 1.490(13)
O5 C55 1.299(9)
O6 C61 1.358(9)
O6 C62 1.470(9)
O7 C77 1.497(9)
O7 C78 1.340(8)
O8 C84 1.332(9)
O8 C85 1.424(11)
N7 C53 1.445(9)
N7 C55 1.298(10)
N8 C56 1.376(9)
N8 C60 1.316(9)
N9 C61 1.275(9)
N9 C63 1.514(9)
N10 C76 1.509(8)
N10 C78 1.264(10)
N11 C79 1.306(10)
N11 C83 1.364(9)
N12 C84 1.290(10)
N12 C86 1.485(10)
C47 C48 1.419(13)
C47 C52 1.411(12)
C47 C53 1.496(13)
C48 H48 0.9500
C48 C49 1.370(15)
C49 H49 0.9500
C49 C50 1.404(16)
C50 H50 0.9500
C50 C51 1.423(19)
C51 H51 0.9500
C51 C52 1.398(18)
C52 H52 0.9500
C53 H53 1.0000
C53 C54 1.527(13)
C54 H54A 0.9900
C54 H54B 0.9900
C55 C56 1.476(11)
C56 C57 1.358(11)
C57 H57 0.9500
C57 C58 1.373(13)
C58 H58 0.9500
C58 C59 1.413(11)
C59 H59 0.9500
C59 C60 1.419(11)
C60 C61 1.452(10)
C62 H62A 0.9900
C62 H62B 0.9900
C62 C63 1.498(11)
C63 H63 1.0000
C63 C64 1.505(10)
C64 C65 1.412(10)
C64 C69 1.381(11)
C65 H65 0.9500
C65 C66 1.391(11)
C66 H66 0.9500
C66 C67 1.334(13)
C67 H67 0.9500
C67 C68 1.419(12)
C68 H68 0.9500
C68 C69 1.366(12)
C69 H69 0.9500
C70 C71 1.381(11)
C70 C75 1.404(11)
C70 C76 1.526(10)
C71 H71 0.9500
C71 C72 1.381(11)
C72 H72 0.9500
C72 C73 1.394(12)
C73 H73 0.9500
C73 C74 1.354(13)
C74 H74 0.9500
C74 C75 1.353(11)
C75 H75 0.9500
C76 H76 1.0000
C76 C77 1.537(10)
C77 H77A 0.9900
C77 H77B 0.9900
C78 C79 1.478(10)
C79 C80 1.369(12)
C80 H80 0.9500
C80 C81 1.390(12)
C81 H81 0.9500
C81 C82 1.406(13)
C82 H82 0.9500
C82 C83 1.390(12)
C83 C84 1.439(11)
C85 H85A 0.9900
C85 H85B 0.9900
C85 C86 1.536(12)
C86 H86 1.0000
C86 C87 1.514(13)
C87 C88 1.357(13)
C87 C92 1.406(12)
C88 H88 0.9500
C88 C89 1.432(16)
C89 H89 0.9500
C89 C90 1.353(16)
C90 H90 0.9500
C90 C91 1.423(14)
C91 H91 0.9500
C91 C92 1.370(14)
C92 H92 0.9500
Fe3 N13 2.156(6)
Fe3 N14 2.133(6)
Fe3 N15 2.162(6)
Fe3 N16 2.252(6)
Fe3 N17 2.109(6)
Fe3 N18 2.212(6)
O9 C100 1.469(9)
O9 C101 1.331(8)
O10 C107 1.338(9)
O10 C108 1.464(10)
O11 C123 1.464(10)
O11 C124 1.373(8)
O12 C130 1.318(9)
O12 C131 1.458(9)
N13 C99 1.480(9)
N13 C101 1.267(9)
N14 C102 1.335(9)
N14 C106 1.348(9)
N15 C107 1.291(9)
N15 C109 1.489(9)
N16 C122 1.520(9)
N16 C124 1.279(9)
N17 C125 1.367(9)
N17 C129 1.330(10)
N18 C130 1.241(10)
N18 C132 1.525(9)
C93 C94 1.426(10)
C93 C98 1.376(11)
C93 C99 1.518(10)
C94 H94 0.9500
C94 C95 1.384(11)
C95 H95 0.9500
C95 C96 1.368(12)
C96 H96 0.9500
C96 C97 1.343(12)
C97 H97 0.9500
C97 C98 1.412(11)
C98 H98 0.9500
C99 H99 1.0000
C99 C100 1.543(10)
C100 H10A 0.9900
C100 H10B 0.9900
C101 C102 1.468(10)
C102 C103 1.390(11)
C103 H103 0.9500
C103 C104 1.400(11)
C104 H104 0.9500
C104 C105 1.391(12)
C105 H105 0.9500
C105 C106 1.392(11)
C106 C107 1.479(11)
C108 H10C 0.9900
C108 H10D 0.9900
C108 C109 1.545(12)
C109 H109 1.0000
C109 C110 1.488(12)
C110 C111 1.399(11)
C110 C115 1.353(11)
C111 H111 0.9500
C111 C112 1.397(15)
C112 H112 0.9500
C112 C113 1.440(16)
C113 H113 0.9500
C113 C114 1.342(15)
C114 H114 0.9500
C114 C115 1.347(14)
C115 H115 0.9500
C116 C117 1.422(11)
C116 C121 1.394(11)
C116 C122 1.502(11)
C117 H117 0.9500
C117 C118 1.379(11)
C118 H118 0.9500
C118 C119 1.434(13)
C119 H119 0.9500
C119 C120 1.364(14)
C120 H120 0.9500
C120 C121 1.399(13)
C121 H121 0.9500
C122 H122 1.0000
C122 C123 1.543(11)
C123 H12A 0.9900
C123 H12B 0.9900
C124 C125 1.448(11)
C125 C126 1.393(11)
C126 H126 0.9500
C126 C127 1.361(12)
C127 H127 0.9500
C127 C128 1.401(12)
C128 H128 0.9500
C128 C129 1.365(11)
C129 C130 1.506(10)
C131 H13A 0.9900
C131 H13B 0.9900
C131 C132 1.522(11)
C132 H132 1.0000
C132 C133 1.557(10)
C133 C134 1.382(11)
C133 C138 1.370(11)
C134 H134 0.9500
C134 C135 1.371(10)
C135 H135 0.9500
C135 C136 1.367(12)
C136 H136 0.9500
C136 C137 1.384(12)
C137 H137 0.9500
C137 C138 1.385(11)
C138 H138 0.9500
Fe4 N19 2.201(6)
Fe4 N20 2.167(6)
Fe4 N21 2.174(6)
Fe4 N22 2.225(6)
Fe4 N23 2.137(6)
Fe4 N24 2.252(6)
O13 C146 1.458(10)
O13 C147 1.318(8)
O14 C153 1.347(8)
O14 C154 1.470(9)
O15 C169 1.461(8)
O15 C170 1.345(8)
O16 C176 1.375(8)
O16 C177 1.428(9)
N19 C145 1.478(9)
N19 C147 1.307(10)
N20 C148 1.336(9)
N20 C152 1.341(9)
N21 C153 1.284(9)
N21 C155 1.484(9)
N22 C168 1.498(8)
N22 C170 1.294(9)
N23 C171 1.335(8)
N23 C175 1.348(9)
N24 C176 1.262(9)
N24 C178 1.496(9)
C139 C140 1.407(12)
C139 C144 1.391(14)
C139 C145 1.506(12)
C140 H140 0.9500
C140 C141 1.360(14)
C141 H141 0.9500
C141 C142 1.365(17)
C142 H142 0.9500
C142 C143 1.379(17)
C143 H143 0.9500
C143 C144 1.366(17)
C144 H144 0.9500
C145 H145 1.0000
C145 C146 1.551(11)
C146 H14A 0.9900
C146 H14B 0.9900
C147 C148 1.460(11)
C148 C149 1.387(11)
C149 H149 0.9500
C149 C150 1.420(12)
C150 H150 0.9500
C150 C151 1.382(11)
C151 H151 0.9500
C151 C152 1.385(11)
C152 C153 1.470(10)
C154 H15A 0.9900
C154 H15B 0.9900
C154 C155 1.570(11)
C155 H155 1.0000
C155 C156 1.496(10)
C156 C157 1.395(11)
C156 C161 1.367(11)
C157 H157 0.9500
C157 C158 1.406(12)
C158 H158 0.9500
C158 C159 1.365(14)
C159 H159 0.9500
C159 C160 1.365(13)
C160 H160 0.9500
C160 C161 1.432(11)
C161 H161 0.9500
C162 C163 1.387(10)
C162 C167 1.386(11)
C162 C168 1.506(10)
C163 H163 0.9500
C163 C164 1.400(11)
C164 H164 0.9500
C164 C165 1.376(12)
C165 H165 0.9500
C165 C166 1.373(11)
C166 H166 0.9500
C166 C167 1.417(11)
C167 H167 0.9500
C168 H168 1.0000
C168 C169 1.541(10)
C169 H16C 0.9900
C169 H16D 0.9900
C170 C171 1.483(10)
C171 C172 1.367(11)
C172 H172 0.9500
C172 C173 1.384(11)
C173 H173 0.9500
C173 C174 1.409(11)
C174 H174 0.9500
C174 C175 1.419(11)
C175 C176 1.457(10)
C177 H17A 0.9900
C177 H17B 0.9900
C177 C178 1.552(10)
C178 H178 1.0000
C178 C179 1.453(11)
C179 C180 1.426(11)
C179 C184 1.391(11)
C180 H180 0.9500
C180 C181 1.329(12)
C181 H181 0.9500
C181 C182 1.423(13)
C182 H182 0.9500
C182 C183 1.382(13)
C183 H183 0.9500
C183 C184 1.372(12)
C184 H184 0.9500
C185 C186 1.388(10)
C185 C190 1.434(11)
C185 B1 1.625(12)
C186 H186 0.9500
C186 C187 1.426(12)
C187 H187 0.9500
C187 C188 1.390(12)
C188 H188 0.9500
C188 C189 1.409(10)
C189 H189 0.9500
C189 C190 1.407(11)
C190 H190 0.9500
C191 C192 1.447(11)
C191 C196 1.406(11)
C191 B1 1.656(12)
C192 H192 0.9500
C192 C193 1.361(11)
C193 H193 0.9500
C193 C194 1.327(13)
C194 H194 0.9500
C194 C195 1.358(13)
C195 H195 0.9500
C195 C196 1.410(12)
C196 H196 0.9500
C197 C198 1.439(11)
C197 C202 1.362(11)
C197 B1 1.618(12)
C198 H198 0.9500
C198 C199 1.377(13)
C199 H199 0.9500
C199 C200 1.381(14)
C200 H200 0.9500
C200 C201 1.414(14)
C201 H201 0.9500
C201 C202 1.431(13)
C202 H202 0.9500
C203 C204 1.393(11)
C203 C208 1.410(10)
C203 B1 1.682(12)
C204 H204 0.9500
C204 C205 1.410(11)
C205 H205 0.9500
C205 C206 1.383(13)
C206 H206 0.9500
C206 C207 1.363(13)
C207 H207 0.9500
C207 C208 1.420(11)
C208 H208 0.9500
C209 C210 1.355(11)
C209 C214 1.405(12)
C209 B2 1.688(12)
C210 H210 0.9500
C210 C211 1.417(11)
C211 H211 0.9500
C211 C212 1.423(14)
C212 H212 0.9500
C212 C213 1.362(13)
C213 H213 0.9500
C213 C214 1.408(12)
C214 H214 0.9500
C215 C216 1.412(11)
C215 C220 1.396(10)
C215 B2 1.649(11)
C216 H216 0.9500
C216 C217 1.367(11)
C217 H217 0.9500
C217 C218 1.379(12)
C218 H218 0.9500
C218 C219 1.390(13)
C219 H219 0.9500
C219 C220 1.435(11)
C220 H220 0.9500
C221 C222 1.393(12)
C221 C226 1.410(10)
C221 B2 1.618(12)
C222 H222 0.9500
C222 C223 1.389(12)
C223 H223 0.9500
C223 C224 1.373(14)
C224 H224 0.9500
C224 C225 1.398(15)
C225 H225 0.9500
C225 C226 1.380(11)
C226 H226 0.9500
C227 C228 1.370(11)
C227 C232 1.392(10)
C227 B2 1.665(11)
C228 H228 0.9500
C228 C229 1.411(10)
C229 H229 0.9500
C229 C230 1.406(12)
C230 H230 0.9500
C230 C231 1.361(12)
C231 H231 0.9500
C231 C232 1.431(11)
C232 H232 0.9500
C233 C234 1.373(13)
C233 C238 1.358(14)
C233 B3 1.657(13)
C234 H234 0.9500
C234 C235 1.406(13)
C235 H235 0.9500
C235 C236 1.362(17)
C236 H236 0.9500
C236 C237 1.421(19)
C237 H237 0.9500
C237 C238 1.465(14)
C238 H238 0.9500
C239 C240 1.373(11)
C239 C244 1.400(10)
C239 B3 1.638(13)
C240 H240 0.9500
C240 C241 1.399(11)
C241 H241 0.9500
C241 C242 1.382(13)
C242 H242 0.9500
C242 C243 1.380(14)
C243 H243 0.9500
C243 C244 1.409(11)
C244 H244 0.9500
C245 C246 1.410(14)
C245 C250 1.455(12)
C245 B3 1.654(15)
C246 H246 0.9500
C246 C247 1.395(15)
C247 H247 0.9500
C247 C248 1.396(17)
C248 H248 0.9500
C248 C249 1.407(17)
C249 H249 0.9500
C249 C250 1.384(14)
C250 H250 0.9500
C251 C252 1.388(13)
C251 C256 1.445(12)
C251 B3 1.699(13)
C252 H252 0.9500
C252 C253 1.388(12)
C253 H253 0.9500
C253 C254 1.391(15)
C254 H254 0.9500
C254 C255 1.391(15)
C255 H255 0.9500
C255 C256 1.397(12)
C256 H256 0.9500
C257 C258 1.399(12)
C257 C262 1.395(11)
C257 B4 1.633(12)
C258 H258 0.9500
C258 C259 1.414(13)
C259 H259 0.9500
C259 C260 1.431(15)
C260 H260 0.9500
C260 C261 1.391(14)
C261 H261 0.9500
C261 C262 1.381(13)
C262 H262 0.9500
C263 C264 1.387(14)
C263 C268 1.389(12)
C263 B4 1.703(13)
C264 H264 0.9500
C264 C265 1.467(13)
C265 H265 0.9500
C265 C266 1.390(16)
C266 H266 0.9500
C266 C267 1.351(16)
C267 H267 0.9500
C267 C268 1.413(14)
C268 H268 0.9500
C269 C270 1.429(11)
C269 C274 1.365(12)
C269 B4 1.640(13)
C270 H270 0.9500
C270 C271 1.376(12)
C271 H271 0.9500
C271 C272 1.355(14)
C272 H272 0.9500
C272 C273 1.380(12)
C273 H273 0.9500
C273 C274 1.403(12)
C274 H274 0.9500
C275 C276 1.418(12)
C275 C280 1.421(11)
C275 B4 1.654(14)
C276 H276 0.9500
C276 C277 1.372(13)
C277 H277 0.9500
C277 C278 1.393(13)
C278 H278 0.9500
C278 C279 1.327(13)
C279 H279 0.9500
C279 C280 1.400(12)
C280 H280 0.9500
C281 C282 1.439(11)
C281 C286 1.413(10)
C281 B5 1.633(11)
C282 H282 0.9500
C282 C283 1.401(12)
C283 H283 0.9500
C283 C284 1.357(13)
C284 H284 0.9500
C284 C285 1.374(12)
C285 H285 0.9500
C285 C286 1.395(12)
C286 H286 0.9500
C287 C288 1.420(10)
C287 C292 1.410(10)
C287 B5 1.621(10)
C288 H288 0.9500
C288 C289 1.401(9)
C289 H289 0.9500
C289 C290 1.394(12)
C290 H290 0.9500
C290 C291 1.384(11)
C291 H291 0.9500
C291 C292 1.388(9)
C292 H292 0.9500
C293 C294 1.387(11)
C293 C298 1.384(11)
C293 B5 1.640(11)
C294 H294 0.9500
C294 C295 1.404(11)
C295 H295 0.9500
C295 C296 1.373(11)
C296 H296 0.9500
C296 C297 1.394(11)
C297 H297 0.9500
C297 C298 1.396(10)
C298 H298 0.9500
C299 C300 1.428(10)
C299 C304 1.436(11)
C299 B5 1.640(10)
C300 H300 0.9500
C300 C301 1.376(11)
C301 H301 0.9500
C301 C302 1.360(11)
C302 H302 0.9500
C302 C303 1.392(11)
C303 H303 0.9500
C303 C304 1.378(11)
C304 H304 0.9500
C305 C306 1.412(11)
C305 C310 1.399(10)
C305 B6 1.655(12)
C306 H306 0.9500
C306 C307 1.389(11)
C307 H307 0.9500
C307 C308 1.390(12)
C308 H308 0.9500
C308 C309 1.364(13)
C309 H309 0.9500
C309 C310 1.398(11)
C310 H310 0.9500
C311 C312 1.395(12)
C311 C316 1.410(11)
C311 B6 1.650(14)
C312 H312 0.9500
C312 C313 1.356(14)
C313 H313 0.9500
C313 C314 1.378(14)
C314 H314 0.9500
C314 C315 1.362(13)
C315 H315 0.9500
C315 C316 1.400(12)
C316 H316 0.9500
C317 C318 1.413(11)
C317 C322 1.408(11)
C317 B6 1.662(10)
C318 H318 0.9500
C318 C319 1.363(10)
C319 H319 0.9500
C319 C320 1.429(11)
C320 H320 0.9500
C320 C321 1.335(11)
C321 H321 0.9500
C321 C322 1.413(11)
C322 H322 0.9500
C323 C324 1.398(11)
C323 C328 1.378(10)
C323 B6 1.684(10)
C324 H324 0.9500
C324 C325 1.404(12)
C325 H325 0.9500
C325 C326 1.351(13)
C326 H326 0.9500
C326 C327 1.409(13)
C327 H327 0.9500
C327 C328 1.402(11)
C328 H328 0.9500
C329 C330 1.401(10)
C329 C334 1.389(11)
C329 B7 1.663(11)
C330 H330 0.9500
C330 C331 1.416(10)
C331 H331 0.9500
C331 C332 1.370(11)
C332 H332 0.9500
C332 C333 1.377(11)
C333 H333 0.9500
C333 C334 1.393(11)
C334 H334 0.9500
C335 C336 1.407(10)
C335 C340 1.391(10)
C335 B7 1.660(11)
C336 H336 0.9500
C336 C337 1.413(11)
C337 H337 0.9500
C337 C338 1.355(12)
C338 H338 0.9500
C338 C339 1.397(13)
C339 H339 0.9500
C339 C340 1.404(10)
C340 H340 0.9500
C341 C342 1.398(10)
C341 C346 1.402(11)
C341 B7 1.650(12)
C342 H342 0.9500
C342 C343 1.395(12)
C343 H343 0.9500
C343 C344 1.355(13)
C344 H344 0.9500
C344 C345 1.365(13)
C345 H345 0.9500
C345 C346 1.391(12)
C346 H346 0.9500
C347 C348 1.414(11)
C347 C352 1.383(9)
C347 B7 1.655(12)
C348 H348 0.9500
C348 C349 1.388(11)
C349 H349 0.9500
C349 C350 1.412(11)
C350 H350 0.9500
C350 C351 1.384(11)
C351 H351 0.9500
C351 C352 1.388(11)
C352 H352 0.9500
C353 C354 1.412(10)
C353 C358 1.404(11)
C353 B8 1.628(11)
C354 H354 0.9500
C354 C355 1.407(12)
C355 H355 0.9500
C355 C356 1.343(13)
C356 H356 0.9500
C356 C357 1.396(13)
C357 H357 0.9500
C357 C358 1.389(11)
C358 H358 0.9500
C359 C360 1.390(10)
C359 C364 1.436(10)
C359 B8 1.690(12)
C360 H360 0.9500
C360 C361 1.400(12)
C361 H361 0.9500
C361 C362 1.386(12)
C362 H362 0.9500
C362 C363 1.350(13)
C363 H363 0.9500
C363 C364 1.393(12)
C364 H364 0.9500
C365 C366 1.396(10)
C365 C370 1.409(11)
C365 B8 1.657(11)
C366 H366 0.9500
C366 C367 1.410(10)
C367 H367 0.9500
C367 C368 1.373(10)
C368 H368 0.9500
C368 C369 1.363(11)
C369 H369 0.9500
C369 C370 1.390(10)
C370 H370 0.9500
C371 C372 1.417(10)
C371 C376 1.420(10)
C371 B8 1.635(10)
C372 H372 0.9500
C372 C373 1.386(10)
C373 H373 0.9500
C373 C374 1.381(12)
C374 H374 0.9500
C374 C375 1.380(12)
C375 H375 0.9500
C375 C376 1.397(10)
C376 H376 0.9500
